data_1548051
loop_
_publ_author_name
'Jesus Ferrando-Soria'
'Eufemio Moreno Pineda'
'Alessandro Chiesa'
'Antonio Fernandez'
'Samantha A. Magee'
'Stefano Carretta'
'Paolo Santini'
'Inigo J. Vitorica-Yrezabal'
'Floriana Tuna'
'Grigore A. Timco'
'Eric J.L. McInnes'
'Richard E.P. Winpenny'

_publ_section_title
;
 A modular design of molecular qubits to implement universal quantum gates
;
_journal_name_full 'Nature Communications'
_journal_page_first 11377
_journal_paper_doi 10.1038/ncomms11377
_journal_volume 7
_journal_year 2016
_chemical_formula_moiety 'C97 H149 Cr7 F8 N3 Ni O32, C7 H8, C6 H16 N'
_chemical_formula_sum 'C110 H173 Cr7 F8 N4 Ni O32'
_chemical_formula_weight 2638.22
_space_group_crystal_system monoclinic
_space_group_IT_number 14
_space_group_name_Hall '-P 2yn'
_space_group_name_H-M_alt 'P 1 21/n 1'
_symmetry_space_group_name_Hall '-P 2yn'
_symmetry_space_group_name_H-M 'P 1 21/n 1'
_atom_sites_solution_hydrogens geom
_atom_sites_solution_primary direct
_cell_angle_alpha 90
_cell_angle_beta 115.872(7)
_cell_angle_gamma 90
_cell_formula_units_Z 4
_cell_length_a 30.5037(19)
_cell_length_b 16.5057(5)
_cell_length_c 32.2556(19)
_cell_measurement_reflns_used 17552
_cell_measurement_temperature 100
_cell_measurement_theta_max 73.1050
_cell_measurement_theta_min 3.0520
_cell_volume 14612.5(16)
_computing_cell_refinement
;
CrysAlisPro, Agilent Technologies,
Version 1.171.37.33 (release 27-03-2014 CrysAlis171 .NET)
(compiled Mar 27 2014,17:12:48)
;
_computing_data_collection
;
CrysAlisPro, Agilent Technologies,
Version 1.171.37.33 (release 27-03-2014 CrysAlis171 .NET)
(compiled Mar 27 2014,17:12:48)
;
_computing_data_reduction
;
CrysAlisPro, Agilent Technologies,
Version 1.171.37.33 (release 27-03-2014 CrysAlis171 .NET)
(compiled Mar 27 2014,17:12:48)
;
_computing_molecular_graphics 'Olex2 (Dolomanov et al., 2009)'
_computing_publication_material 'Olex2 (Dolomanov et al., 2009)'
_computing_structure_refinement 'ShelXL (Sheldrick, 2008)'
_computing_structure_solution 'ShelXT (Sheldrick, 2008)'
_diffrn_ambient_temperature 100
_diffrn_detector 'CCD plate'
_diffrn_measured_fraction_theta_full 0.988
_diffrn_measured_fraction_theta_max 0.988
_diffrn_measurement_details
;
#__ type_ start__ end____ width___ exp.time_
  1 omega   81.71  267.71   1.5000   50.0000
omega____ theta____ kappa____ phi______ frames
    -      112.0000   73.8672 -140.7906 124

#__ type_ start__ end____ width___ exp.time_
  2 phi    -16.35  285.05   1.4995   50.0000
omega____ theta____ kappa____ phi______ frames
 174.2097  112.0000   73.8672     -     201

#__ type_ start__ end____ width___ exp.time_
  3 phi     58.55  331.47   1.4995   50.0000
omega____ theta____ kappa____ phi______ frames
 119.2097  111.0000   73.8672     -     182

#__ type_ start__ end____ width___ exp.time_
  4 omega   83.33  218.33   1.5000   40.0000
omega____ theta____ kappa____ phi______ frames
    -       80.0000   73.8672  -45.7903 90

#__ type_ start__ end____ width___ exp.time_
  5 phi    104.02  306.44   1.4994   50.0000
omega____ theta____ kappa____ phi______ frames
 139.2097  113.0000   73.8672     -     135

#__ type_ start__ end____ width___ exp.time_
  6 omega  -98.45   29.05   1.5000   40.0000
omega____ theta____ kappa____ phi______ frames
    -      -70.0000   73.8672   94.2102 85

#__ type_ start__ end____ width___ exp.time_
  7 omega  173.21  267.71   1.5000   50.0000
omega____ theta____ kappa____ phi______ frames
    -      111.0000   73.8672   54.2088 63

#__ type_ start__ end____ width___ exp.time_
  8 omega  -24.81  128.19   1.5000   25.0000
omega____ theta____ kappa____ phi______ frames
    -      -15.0000   73.8672   84.2094 102

#__ type_ start__ end____ width___ exp.time_
  9 omega   97.73  216.23   1.5000   50.0000
omega____ theta____ kappa____ phi______ frames
    -      100.0000   73.8672 -125.7912 79

#__ type_ start__ end____ width___ exp.time_
 10 omega  139.82  229.82   1.5000   50.0000
omega____ theta____ kappa____ phi______ frames
    -      110.0000   73.8672  139.2102 60

#__ type_ start__ end____ width___ exp.time_
 11 phi    230.16  315.62   1.4994   50.0000
omega____ theta____ kappa____ phi______ frames
-131.8504  105.0000   73.8672     -     57

#__ type_ start__ end____ width___ exp.time_
 12 omega   84.59  173.09   1.5000   50.0000
omega____ theta____ kappa____ phi______ frames
    -      100.0000   73.8672 -170.7912 59

#__ type_ start__ end____ width___ exp.time_
 13 omega  -17.05   51.95   1.5000   30.0000
omega____ theta____ kappa____ phi______ frames
    -      -54.5000   73.8672  -63.2898 46

#__ type_ start__ end____ width___ exp.time_
 14 omega  108.88  216.88   1.5000   40.0000
omega____ theta____ kappa____ phi______ frames
    -       65.0000   73.8672 -140.7906 72

#__ type_ start__ end____ width___ exp.time_
 15 omega  180.29  259.79   1.5000   50.0000
omega____ theta____ kappa____ phi______ frames
    -      113.0000   73.8672   24.2100 53

#__ type_ start__ end____ width___ exp.time_
 16 omega   73.58  144.08   1.5000   40.0000
omega____ theta____ kappa____ phi______ frames
    -       73.0000   73.8672 -145.7909 47

#__ type_ start__ end____ width___ exp.time_
 17 phi    141.02  223.48   1.4994   50.0000
omega____ theta____ kappa____ phi______ frames
-150.7903  111.0000   73.8672     -     55

#__ type_ start__ end____ width___ exp.time_
 18 omega   55.10  124.10   1.5000   30.0000
omega____ theta____ kappa____ phi______ frames
    -       43.0000   73.8672  164.2103 46

#__ type_ start__ end____ width___ exp.time_
 19 omega   68.56  139.06   1.5000   40.0000
omega____ theta____ kappa____ phi______ frames
    -       83.0000   73.8672 -110.7900 47
;
_diffrn_measurement_device 'abstract diffractometer'
_diffrn_measurement_device_type 'Saxi-CrysAlisPro-abstract goniometer imported SAXI images'
_diffrn_measurement_method '\w and \p scans'
_diffrn_orient_matrix_UB_11 -0.0408207000
_diffrn_orient_matrix_UB_12 0.0382031000
_diffrn_orient_matrix_UB_13 -0.0430646000
_diffrn_orient_matrix_UB_21 -0.0345070000
_diffrn_orient_matrix_UB_22 -0.0031846000
_diffrn_orient_matrix_UB_23 0.0233922000
_diffrn_orient_matrix_UB_31 0.0170906000
_diffrn_orient_matrix_UB_32 0.0850260000
_diffrn_orient_matrix_UB_33 0.0202724000
_diffrn_radiation_monochromator graphite
_diffrn_radiation_probe x-ray
_diffrn_radiation_type CuK\a
_diffrn_radiation_wavelength 1.54184
_diffrn_reflns_av_R_equivalents 0.1549
_diffrn_reflns_av_unetI/netI 0.0729
_diffrn_reflns_Laue_measured_fraction_full 0.988
_diffrn_reflns_Laue_measured_fraction_max 0.988
_diffrn_reflns_limit_h_max 36
_diffrn_reflns_limit_h_min -36
_diffrn_reflns_limit_k_max 19
_diffrn_reflns_limit_k_min -15
_diffrn_reflns_limit_l_max 38
_diffrn_reflns_limit_l_min -38
_diffrn_reflns_number 125577
_diffrn_reflns_point_group_measured_fraction_full 0.988
_diffrn_reflns_point_group_measured_fraction_max 0.988
_diffrn_reflns_theta_full 67.684
_diffrn_reflns_theta_max 68.245
_diffrn_reflns_theta_min 3.080
_diffrn_source 'Enhance (Cu) X-ray Source'
_exptl_absorpt_coefficient_mu 4.880
_exptl_absorpt_correction_T_max 1.00000
_exptl_absorpt_correction_T_min 0.16657
_exptl_absorpt_correction_type multi-scan
_exptl_absorpt_process_details
;
CrysAlisPro, Agilent Technologies,
Version 1.171.37.33 (release 27-03-2014 CrysAlis171 .NET)
(compiled Mar 27 2014,17:12:48)
Empirical absorption correction using spherical harmonics,
 implemented in SCALE3 ABSPACK scaling algorithm.
;
_exptl_crystal_colour 'clear green'
_exptl_crystal_colour_lustre clear
_exptl_crystal_colour_primary green
_exptl_crystal_density_diffrn 1.199
_exptl_crystal_description plate
_exptl_crystal_F_000 5540
_exptl_crystal_size_max 0.1
_exptl_crystal_size_mid 0.1
_exptl_crystal_size_min 0.05
_refine_diff_density_max 0.994
_refine_diff_density_min -0.517
_refine_diff_density_rms 0.115
_refine_ls_extinction_coef .
_refine_ls_extinction_method none
_refine_ls_goodness_of_fit_ref 1.147
_refine_ls_hydrogen_treatment constr
_refine_ls_matrix_type full
_refine_ls_number_parameters 2128
_refine_ls_number_reflns 26427
_refine_ls_number_restraints 2353
_refine_ls_restrained_S_all 1.134
_refine_ls_R_factor_all 0.1730
_refine_ls_R_factor_gt 0.1191
_refine_ls_shift/su_max 0.003
_refine_ls_shift/su_mean 0.000
_refine_ls_structure_factor_coef Fsqd
_refine_ls_weighting_details 'w=1/[\s^2^(Fo^2^)+(0.2000P)^2^] where P=(Fo^2^+2Fc^2^)/3'
_refine_ls_weighting_scheme calc
_refine_ls_wR_factor_gt 0.3297
_refine_ls_wR_factor_ref 0.3876
_reflns_Friedel_coverage 0.000
_reflns_Friedel_fraction_full .
_reflns_Friedel_fraction_max .
_reflns_number_gt 13378
_reflns_number_total 26427
_reflns_threshold_expression 'I > 2\s(I)'
_cod_data_source_file ncomms11377-19.cif
_cod_data_source_block xrepw456
_cod_original_cell_volume 14612.5(15)
_cod_database_code 1548051
_chemical_oxdiff_formula Cr8F8O32C100H100
_shelx_space_group_comment
;
The symmetry employed for this shelxl refinement is uniquely defined
by the following loop, which should always be used as a source of
symmetry information in preference to the above space-group names.
They are only intended as comments.
;
_reflns_odcompleteness_completeness 97.45
_reflns_odcompleteness_iscentric 1
_reflns_odcompleteness_theta 75.55
_olex2_refinement_description
;
1. Fixed Uiso
 At 1.2 times of:
  All C(H) groups, All C(H,H) groups, All C(H,H,H,H) groups, All N(H,H) groups
 At 1.5 times of:
  All C(H,H,H) groups, All C(H,H,H,H,H,H) groups
2. Restrained distances
 C101-N203 = N203-C100
 1.52 with sigma of 0.02
 C100-N1A = N1A-C101
 1.52 with sigma of 0.02
 C100-N203 = N203-C101
 1.52 with sigma of 0.02
 C101-N1A = N1A-C100
 1.52 with sigma of 0.02
 C98-C99 = C99-C100
 1.52 with sigma of 0.02
 C100-C99 = C99-C98
 1.52 with sigma of 0.02
 C116-C117
 1.5 with sigma of 0.02
 C117-C111
 2.3 with sigma of 0.02
 C117-C115
 2.3 with sigma of 0.02
 C106-C110
 2.3 with sigma of 0.02
 C110-C108
 2.3 with sigma of 0.02
 C103-C102 = C102-C101
 1.52 with sigma of 0.02
 C102-C101 = C101-N203
 1.52 with sigma of 0.02
 C100-C99A = C99A-C98
 1.52 with sigma of 0.02
 C98-C99A = C99A-C100
 1.52 with sigma of 0.02
 C87-C89A
 1.4 with sigma of 0.02
 C87-C93A
 4.1 with sigma of 0.02
 N203-C100 \\sim C100-N1A
 with sigma of 0.02
 N1A-C101 \\sim C101-N203
 with sigma of 0.02
 C53-C54 \\sim C53-C55 \\sim C54-C55 \\sim C53A-C54A \\sim C53A-C55A \\sim
C54A-C55A
 with sigma of 0.02
 C52-C53 \\sim C52-C54 \\sim C52-C55 \\sim C52A-C53A \\sim C52A-C54A \\sim
C52A-C55A \\sim C52-C51 ~
 C52A-C51A
 with sigma of 0.02
 O22A-C51A \\sim O21A-C51A
 with sigma of 0.02
 C56A-C57A \\sim C57A-C58A \\sim C57A-C59A \\sim C57A-C60A
 with sigma of 0.02
 C56-C58 \\sim C56-C59 \\sim C56-C60 \\sim C58-C59 \\sim C58-C60 \\sim C59-C60
\\sim C56A-C58A \\sim C56A-
 C59A \\sim C56A-C60A \\sim C58A-C59A \\sim C58A-C60A \\sim C59A-C60A
 with sigma of 0.02
 C27-C28 \\sim C27-C29 \\sim C27-C30 \\sim C27-C28A \\sim C27-C29A \\sim
C27-C30A
 with sigma of 0.02
 C28-C29 \\sim C28-C30 \\sim C29-C30 \\sim C28A-C29A \\sim C28A-C30A \\sim
C29A-C30A
 with sigma of 0.02
 C64-C63 \\sim C65-C64 \\sim C63-C65 \\sim C64A-C63A \\sim C65A-C64A \\sim
C63A-C65A
 with sigma of 0.02
 C62-C63 \\sim C62-C64 \\sim C62-C65 \\sim C62-C63A \\sim C62-C64A \\sim
C62-C65A
 with sigma of 0.02
 C46-C47 \\sim C47-C48 \\sim C47-C49 \\sim C47-C50 \\sim C46A-C47A \\sim
C47A-C48A \\sim C47A-C49A ~
 C47-C50A
 with sigma of 0.02
 C46-C48 \\sim C46-C49 \\sim C46-C50 \\sim C48-C49 \\sim C48-C50 \\sim C49-C50
\\sim C46A-C48A \\sim C46A-
 C49A \\sim C46A-C50A \\sim C48A-C49A \\sim C48A-C50A \\sim C49A-C50A
 with sigma of 0.02
 C67-C68 \\sim C67-C69 \\sim C67-C70 \\sim C67-C68A \\sim C67-C69A \\sim
C67-C70A
 with sigma of 0.02
 C68-C69 \\sim C68-C70 \\sim C69-C70 \\sim C68A-C69A \\sim C68A-C70A \\sim
C69A-C70A
 with sigma of 0.02
 C12-C13 \\sim C12-C14 \\sim C12-C15 \\sim C12-C13A \\sim C12-C14A \\sim
C12-C15A
 with sigma of 0.02
 C14-C13 \\sim C15-C14 \\sim C13-C15 \\sim C14A-C13A \\sim C15A-C14A \\sim
C13A-C15A
 with sigma of 0.02
 C2-C3 \\sim C2-C4 \\sim C2-C5 \\sim C2-C3A \\sim C2-C4A \\sim C2-C5A
 with sigma of 0.02
 C3-C4 \\sim C3-C5 \\sim C4-C5 \\sim C3A-C4A \\sim C3A-C5A \\sim C4A-C5A
 with sigma of 0.02
 C7-C8 \\sim C7-C9 \\sim C7-C10 \\sim C7-C8A \\sim C7-C9A \\sim C7-C10A
 with sigma of 0.02
 C8-C9 \\sim C8-C10 \\sim C9-C10 \\sim C8A-C9A \\sim C8A-C10A \\sim C9A-C10A
 with sigma of 0.02
 C38-C39 \\sim C38-C40 \\sim C39-C40 \\sim C38A-C39A \\sim C38A-C40A \\sim
C39A-C40A
 with sigma of 0.02
 C37-C38 \\sim C37-C39 \\sim C37-C40 \\sim C37-C38A \\sim C37-C39A \\sim
C37-C40A
 with sigma of 0.02
 O10A-C21 \\sim C21-O10
 with sigma of 0.02
 O10A-Cr5 \\sim Cr5-O10
 with sigma of 0.02
 C21-C22 \\sim C22-C23 \\sim C22-C24 \\sim C22-C25 \\sim C21A-C22A \\sim
C22A-C23A \\sim C22A-C24A ~
 C22A-C25A
 with sigma of 0.02
 C21-C23 \\sim C21-C24 \\sim C21-C25 \\sim C23-C24 \\sim C23-C25 \\sim C24-C25
\\sim C21A-C23A \\sim C21A-
 C24A \\sim C21A-C25A \\sim C23A-C24A \\sim C23A-C25A \\sim C24A-C25A
 with sigma of 0.02
 C41-C42 \\sim C42-C43 \\sim C42-C44 \\sim C42-C45 \\sim C41A-C42A \\sim
C42A-C43A \\sim C42A-C44A ~
 C42-C45A
 with sigma of 0.02
 C41-C43 \\sim C41-C44 \\sim C41-C45 \\sim C43-C44 \\sim C43-C45 \\sim C44-C45
\\sim C41A-C43A \\sim C41A-
 C44A \\sim C41A-C45A \\sim C43A-C44A \\sim C43A-C45A \\sim C44A-C45A
 with sigma of 0.02
 C98-C99A \\sim C99A-C100
 with sigma of 0.02
 C99-C100 \\sim C100-C99A
 with sigma of 0.02
 C32-C33 \\sim C32-C34 \\sim C32-C35 \\sim C32-C33A \\sim C32-C34A \\sim
C32-C35A
 with sigma of 0.02
 C33-C34 \\sim C33-C35 \\sim C34-C35 \\sim C33A-C34A \\sim C33A-C35A \\sim
C34A-C35A
 with sigma of 0.02
 C86-C88 \\sim C87-C89 \\sim C87-C89A
 with sigma of 0.02
 N026-C88 \\sim C84-C88 \\sim N026-C89 \\sim N026-C89A \\sim C85-C89 \\sim
C85-C89A
 with sigma of 0.02
3. Restrained planarity
 C117, C115, C116, C114, C111, C113, C112
 with sigma of 0.1
 C110, C107, C106, C108, C105, C109, C104
 with sigma of 0.1
 C87, C89A, N0, C91A, H91A, C93A, H93A, C97A, H97A, C95A, H95A
 with sigma of 0.1
4. Uiso/Uaniso restraints and constraints
C110 \\sim C107 \\sim C106 \\sim C105 \\sim C104 \\sim C108 \\sim C109 \\sim
C114 \\sim C113 \\sim C112 \\sim C111 \\sim C116 \\sim C115 \\sim C117: within
1.7A with sigma of 0.04 and sigma for terminal atoms of 0.08
O19 \\sim O19A \\sim O20 \\sim O20A: within 1.7A with sigma of 0.04 and sigma
for terminal atoms of 0.08
N0 \\sim N032 \\sim C89A \\sim C89 \\sim C95 \\sim C95A \\sim C97A \\sim C97
\\sim C93 \\sim C93A \\sim C91A: within 1.7A with sigma of 0.04 and sigma for
terminal atoms of 0.08
C34A \\sim C33 \\sim C35 \\sim C33A \\sim C34 \\sim C35A: within 1.7A with
sigma of 0.04 and sigma for terminal atoms of 0.08
Uanis(O24A) = Uanis(O24)
5. Rigid body (RIGU) restrains
 C4, C5, C3, C2, C1
 with sigma for 1-2 distances of 0.004 and sigma for 1-3 distances of 0.004
 C114, C115, C116, C111, C113, C112, C117
 with sigma for 1-2 distances of 0.004 and sigma for 1-3 distances of 0.004
 C108, C110, C107, C106, C109, C105, C104
 with sigma for 1-2 distances of 0.004 and sigma for 1-3 distances of 0.004
 O21, C51, O22, C52, C54, C55, C53
 with sigma for 1-2 distances of 0.004 and sigma for 1-3 distances of 0.004
 O21A, C51A, O22A, C52A, C53A, C55A, C54A
 with sigma for 1-2 distances of 0.004 and sigma for 1-3 distances of 0.004
 O19A, C46A, O20, C49, C47, C50, C48
 with sigma for 1-2 distances of 0.004 and sigma for 1-3 distances of 0.004
 C29, C28, C30, C27, C26, O12, O11
 with sigma for 1-2 distances of 0.004 and sigma for 1-3 distances of 0.004
 C30A, C27, C29A, C28A, O11A, C26, O12A
 with sigma for 1-2 distances of 0.004 and sigma for 1-3 distances of 0.004
 C15A, C14A, C12, C13A, C11, O5, O6A
 with sigma for 1-2 distances of 0.004 and sigma for 1-3 distances of 0.004
 C64, C62, C65, C63, C61, O25, O26
 with sigma for 1-2 distances of 0.004 and sigma for 1-3 distances of 0.004
 C64A, C62, C63A, C65A, C61, O25, O26
 with sigma for 1-2 distances of 0.004 and sigma for 1-3 distances of 0.004
 C46, O20A, O19, C47A, C49A, C48A, C50A
 with sigma for 1-2 distances of 0.004 and sigma for 1-3 distances of 0.004
 C70, C68, C69, C67, C66, O28, O27
 with sigma for 1-2 distances of 0.004 and sigma for 1-3 distances of 0.004
 C69A, C67, C68A, C70A, C66, O28, O27
 with sigma for 1-2 distances of 0.004 and sigma for 1-3 distances of 0.004
 C19, C17, C20, C18
 with sigma for 1-2 distances of 0.004 and sigma for 1-3 distances of 0.004
 C14, C12, C15, C13, C11, O5, O6
 with sigma for 1-2 distances of 0.004 and sigma for 1-3 distances of 0.004
 C4A, C5A, C3A, C2, C1
 with sigma for 1-2 distances of 0.004 and sigma for 1-3 distances of 0.004
 C9, C7, C10, C8, C6, O4, O3
 with sigma for 1-2 distances of 0.004 and sigma for 1-3 distances of 0.004
 O4, O3, C6, C7, C8A, C9A, C10A
 with sigma for 1-2 distances of 0.004 and sigma for 1-3 distances of 0.004
 C39, C40, C38, C37, C36, O15, O16
 with sigma for 1-2 distances of 0.004 and sigma for 1-3 distances of 0.004
 C38A, C37, C39A, C40A, O16, C36, O15
 with sigma for 1-2 distances of 0.004 and sigma for 1-3 distances of 0.004
 N203, C100, C99, C101, C98, C102, C103
 with sigma for 1-2 distances of 0.004 and sigma for 1-3 distances of 0.004
 O24, C56, O23A, C59, C57, C58, C60
 with sigma for 1-2 distances of 0.004 and sigma for 1-3 distances of 0.004
 C56A, O24A, O23, C57A, C59A, C60A, C58A
 with sigma for 1-2 distances of 0.004 and sigma for 1-3 distances of 0.004
 C23, C25, C22, C24
 with sigma for 1-2 distances of 0.004 and sigma for 1-3 distances of 0.004
 O9, C21, O10, C24, C22, C23, C25
 with sigma for 1-2 distances of 0.004 and sigma for 1-3 distances of 0.004
 O10A, C21A, O9A, C22A, C23A, C24A, C25A
 with sigma for 1-2 distances of 0.004 and sigma for 1-3 distances of 0.004
 C41, C44, C45, C42, C43, O17, O18
 with sigma for 1-2 distances of 0.004 and sigma for 1-3 distances of 0.004
 C43A, C42A, C44A, C45A, C41A, O18A, O17A
 with sigma for 1-2 distances of 0.004 and sigma for 1-3 distances of 0.004
 C98, C99A, C99, C100, N1A, N203, C101, C102, C1A, C103
 with sigma for 1-2 distances of 0.004 and sigma for 1-3 distances of 0.004
 C34A, C35A, C32, C33A, O13A, C31, O14A
 with sigma for 1-2 distances of 0.004 and sigma for 1-3 distances of 0.004
 C33, C35, C34, C31, O14, O13, C32
 with sigma for 1-2 distances of 0.004 and sigma for 1-3 distances of 0.004
 N032, C91, C93, C97, C95, C89, C87, N026, C86, C88, N02R, C90, C92, C96, C94
 with sigma for 1-2 distances of 0.004 and sigma for 1-3 distances of 0.004
 C91A, C93A, C97A, C95A, N0, C87, C85, C83, C84, C86, N026, C88, C94, C96, C92,
  C90, N02R, C82, C81, C79, C77, C78, C80
 with sigma for 1-2 distances of 0.004 and sigma for 1-3 distances of 0.004
 N032, C91, C93, C97, C95, C89, C87, C85, C83, C84, C86, N026, C88, N02R, C90,
 C92, C96, C94, C82, C81, C79, C77, C78, C80
 with sigma for 1-2 distances of 0.004 and sigma for 1-3 distances of 0.004
6. Others
 Sof(Cr3A)=1-FVAR(1)
 Sof(Cr3)=FVAR(1)
 Sof(O19A)=Sof(C46)=Sof(O20A)=1-FVAR(2)
 Sof(O20)=Sof(C46A)=Sof(O19)=FVAR(2)
 Sof(O10A)=Sof(C21A)=Sof(O9A)=Sof(C24A)=Sof(H24D)=Sof(H24E)=Sof(H24F)=
 Sof(C25A)=Sof(H25D)=Sof(H25E)=Sof(H25F)=Sof(C23A)=Sof(H23D)=Sof(H23E)=
 Sof(H23F)=Sof(C22A)=1-FVAR(3)
 Sof(O9)=Sof(O10)=Sof(C21)=Sof(C22)=Sof(C23)=Sof(H23A)=Sof(H23B)=Sof(H23C)=
 Sof(C25)=Sof(H25A)=Sof(H25B)=Sof(H25C)=Sof(C24)=Sof(H24A)=Sof(H24B)=Sof(H24C)=
 FVAR(3)
 Sof(C10A)=Sof(H10D)=Sof(H10E)=Sof(H10F)=Sof(C8A)=Sof(H8AA)=Sof(H8AB)=
 Sof(H8AC)=Sof(C9A)=Sof(H9AA)=Sof(H9AB)=Sof(H9AC)=1-FVAR(4)
 Sof(C9)=Sof(H9A)=Sof(H9B)=Sof(H9C)=Sof(C10)=Sof(H10A)=Sof(H10B)=Sof(H10C)=
 Sof(C8)=Sof(H8A)=Sof(H8B)=Sof(H8C)=FVAR(4)
 Sof(O6A)=Sof(C15A)=Sof(H15D)=Sof(H15E)=Sof(H15F)=Sof(C13A)=Sof(H13D)=
 Sof(H13E)=Sof(H13F)=Sof(C14A)=Sof(H14D)=Sof(H14E)=Sof(H14F)=1-FVAR(5)
 Sof(O6)=Sof(C14)=Sof(H14A)=Sof(H14B)=Sof(H14C)=Sof(C15)=Sof(H15A)=Sof(H15B)=
 Sof(H15C)=Sof(C13)=Sof(H13A)=Sof(H13B)=Sof(H13C)=FVAR(5)
 Sof(C5A)=Sof(H5AA)=Sof(H5AB)=Sof(H5AC)=Sof(C4A)=Sof(H4AA)=Sof(H4AB)=Sof(H4AC)=
 Sof(C3A)=Sof(H3AA)=Sof(H3AB)=Sof(H3AC)=1-FVAR(6)
 Sof(C3)=Sof(H3A)=Sof(H3B)=Sof(H3C)=Sof(C5)=Sof(H5A)=Sof(H5B)=Sof(H5C)=Sof(C4)=
 Sof(H4A)=Sof(H4B)=Sof(H4C)=FVAR(6)
 Sof(C63A)=Sof(H63D)=Sof(H63E)=Sof(H63F)=Sof(C65A)=Sof(H65D)=Sof(H65E)=
 Sof(H65F)=Sof(C64A)=Sof(H64D)=Sof(H64E)=Sof(H64F)=1-FVAR(7)
 Sof(C64)=Sof(H64A)=Sof(H64B)=Sof(H64C)=Sof(C63)=Sof(H63A)=Sof(H63B)=Sof(H63C)=
 Sof(C65)=Sof(H65A)=Sof(H65B)=Sof(H65C)=FVAR(7)
 Sof(O18A)=Sof(C42A)=Sof(C44A)=Sof(H44D)=Sof(H44E)=Sof(H44F)=Sof(C43A)=
 Sof(H43D)=Sof(H43E)=Sof(H43F)=Sof(C45A)=Sof(H45D)=Sof(H45E)=Sof(H45F)=
 Sof(C41A)=Sof(O17A)=1-FVAR(8)
 Sof(O17)=Sof(O18)=Sof(C41)=Sof(C44)=Sof(H44A)=Sof(H44B)=Sof(H44C)=Sof(C43)=
 Sof(H43A)=Sof(H43B)=Sof(H43C)=Sof(C45)=Sof(H45A)=Sof(H45B)=Sof(H45C)=Sof(C42)=
 FVAR(8)
 Sof(O11A)=Sof(O12A)=Sof(C29A)=Sof(H29D)=Sof(H29E)=Sof(H29F)=Sof(C28A)=
 Sof(H28D)=Sof(H28E)=Sof(H28F)=Sof(C30A)=Sof(H30D)=Sof(H30E)=Sof(H30F)=1-FVAR(9)
 Sof(O11)=Sof(O12)=Sof(C30)=Sof(H30A)=Sof(H30B)=Sof(H30C)=Sof(C28)=Sof(H28A)=
 Sof(H28B)=Sof(H28C)=Sof(C29)=Sof(H29A)=Sof(H29B)=Sof(H29C)=FVAR(9)
 Sof(O24)=Sof(C60)=Sof(H60A)=Sof(H60B)=Sof(H60C)=Sof(C57)=Sof(C59)=Sof(H59A)=
 Sof(H59B)=Sof(H59C)=Sof(C58)=Sof(H58A)=Sof(H58B)=Sof(H58C)=Sof(O23A)=Sof(C56)=
 1-FVAR(10)
 Sof(O23)=Sof(C56A)=Sof(C57A)=Sof(C60A)=Sof(H60D)=Sof(H60E)=Sof(H60F)=
 Sof(C58A)=Sof(H58D)=Sof(H58E)=Sof(H58F)=Sof(C59A)=Sof(H59D)=Sof(H59E)=
 Sof(H59F)=Sof(O24A)=FVAR(10)
 Sof(C69A)=Sof(H69D)=Sof(H69E)=Sof(H69F)=Sof(C70A)=Sof(H70D)=Sof(H70E)=
 Sof(H70F)=Sof(C68A)=Sof(H68D)=Sof(H68E)=Sof(H68F)=1-FVAR(11)
 Sof(C69)=Sof(H69A)=Sof(H69B)=Sof(H69C)=Sof(C68)=Sof(H68A)=Sof(H68B)=Sof(H68C)=
 Sof(C70)=Sof(H70A)=Sof(H70B)=Sof(H70C)=FVAR(11)
 Sof(C47A)=Sof(C50A)=Sof(H50D)=Sof(H50E)=Sof(H50F)=Sof(C48A)=Sof(H48D)=
 Sof(H48E)=Sof(H48F)=Sof(C49A)=Sof(H49D)=Sof(H49E)=Sof(H49F)=1-FVAR(12)
 Sof(C49)=Sof(H49A)=Sof(H49B)=Sof(H49C)=Sof(C48)=Sof(H48A)=Sof(H48B)=Sof(H48C)=
 Sof(C47)=Sof(C50)=Sof(H50A)=Sof(H50B)=Sof(H50C)=FVAR(12)
 Sof(C52A)=1-FVAR(13)
 Sof(C52)=FVAR(13)
 Sof(O21A)=Sof(C54A)=Sof(H54D)=Sof(H54E)=Sof(H54F)=Sof(C55A)=Sof(H55D)=
 Sof(H55E)=Sof(H55F)=Sof(C53A)=Sof(H53D)=Sof(H53E)=Sof(H53F)=Sof(O22A)=
 Sof(C51A)=1-FVAR(14)
 Sof(O22)=Sof(O21)=Sof(C51)=Sof(C53)=Sof(H53A)=Sof(H53B)=Sof(H53C)=Sof(C55)=
 Sof(H55A)=Sof(H55B)=Sof(H55C)=Sof(C54)=Sof(H54A)=Sof(H54B)=Sof(H54C)=FVAR(14)
 Sof(C40A)=Sof(H40D)=Sof(H40E)=Sof(H40F)=Sof(C38A)=Sof(H38D)=Sof(H38E)=
 Sof(H38F)=Sof(C39A)=Sof(H39D)=Sof(H39E)=Sof(H39F)=1-FVAR(15)
 Sof(C38)=Sof(H38A)=Sof(H38B)=Sof(H38C)=Sof(C39)=Sof(H39A)=Sof(H39B)=Sof(H39C)=
 Sof(C40)=Sof(H40A)=Sof(H40B)=Sof(H40C)=FVAR(15)
 Sof(H10I)=Sof(H10J)=Sof(H10M)=Sof(H10N)=Sof(H10R)=Sof(H10S)=Sof(H10T)=
 Sof(H98D)=Sof(H98E)=Sof(H98F)=Sof(N1A)=Sof(H1AA)=Sof(H1AB)=Sof(C99A)=Sof(H99C)=
 Sof(H99D)=Sof(C1A)=Sof(H1AC)=Sof(H1AD)=1-FVAR(16)
 Sof(H10G)=Sof(H10H)=Sof(H10K)=Sof(H10L)=Sof(H10O)=Sof(H10P)=Sof(H10Q)=
 Sof(H98A)=Sof(H98B)=Sof(H98C)=Sof(N203)=Sof(H20D)=Sof(H20E)=Sof(C99)=Sof(H99A)=
 Sof(H99B)=Sof(C102)=Sof(H10U)=Sof(H10V)=FVAR(16)
 Sof(C93A)=Sof(H93A)=Sof(C97A)=Sof(H97A)=Sof(C95A)=Sof(H95A)=Sof(C89A)=Sof(N0)=
 Sof(C91A)=Sof(H91A)=1-FVAR(17)
 Sof(N032)=Sof(C89)=Sof(C95)=Sof(H95)=Sof(C97)=Sof(H97)=Sof(C93)=Sof(H93)=
 Sof(C91)=Sof(H91)=FVAR(17)
 Sof(C33A)=Sof(H33D)=Sof(H33E)=Sof(H33F)=Sof(C35A)=Sof(H35D)=Sof(H35E)=
 Sof(H35F)=Sof(C34A)=Sof(H34D)=Sof(H34E)=Sof(H34F)=Sof(O13A)=Sof(O14A)=1-
 FVAR(18)
 Sof(O14)=Sof(O13)=Sof(C35)=Sof(H35A)=Sof(H35B)=Sof(H35C)=Sof(C34)=Sof(H34A)=
 Sof(H34B)=Sof(H34C)=Sof(C33)=Sof(H33A)=Sof(H33B)=Sof(H33C)=FVAR(18)
 Fixed Sof: C115(0.5) H115(0.5) C116(0.5) C111(0.5) H111(0.5) C112(0.5)
 H112(0.5) C113(0.5) H113(0.5) C114(0.5) H114(0.5) C110(0.5) H11D(0.5)
 H11E(0.5) H11F(0.5) C107(0.5) C106(0.5) H106(0.5) C105(0.5) H105(0.5)
 C104(0.5) H104(0.5) C109(0.5) H109(0.5) C108(0.5) H108(0.5) C117(0.5)
 H11A(0.5) H11B(0.5) H11C(0.5)
7.a Secondary CH2 refined with riding coordinates:
 C100(H10G,H10H), C100(H10I,H10J), C101(H10K,H10L), C101(H10M,H10N), N203(H20D,
 H20E), C99(H99A,H99B), C102(H10U,H10V), N1A(H1AA,H1AB), C99A(H99C,H99D),
 C1A(H1AC,H1AD)
7.b Me refined with riding coordinates:
 C75(H75A,H75B,H75C), C20(H20A,H20B,H20C), C73(H73A,H73B,H73C), C74(H74A,H74B,
 H74C), C9(H9A,H9B,H9C), C35(H35A,H35B,H35C), C14(H14A,H14B,H14C), C34(H34A,
 H34B,H34C), C53(H53A,H53B,H53C), C49(H49A,H49B,H49C), C38(H38A,H38B,H38C),
 C15(H15A,H15B,H15C), C33(H33A,H33B,H33C), C10(H10A,H10B,H10C), C44(H44A,H44B,
 H44C), C69(H69A,H69B,H69C), C39(H39A,H39B,H39C), C23(H23A,H23B,H23C), C25(H25A,
 H25B,H25C), C24(H24A,H24B,H24C), C18(H18A,H18B,H18C), C3(H3A,H3B,H3C),
 C64(H64A,H64B,H64C), C68(H68A,H68B,H68C), C19(H19A,H19B,H19C), C30(H30A,H30B,
 H30C), C8(H8A,H8B,H8C), C63(H63A,H63B,H63C), C40(H40A,H40B,H40C), C28(H28A,
 H28B,H28C), C5(H5A,H5B,H5C), C55(H55A,H55B,H55C), C65(H65A,H65B,H65C), C4(H4A,
 H4B,H4C), C29(H29A,H29B,H29C), C70(H70A,H70B,H70C), C48(H48A,H48B,H48C),
 C43(H43A,H43B,H43C), C45(H45A,H45B,H45C), C54(H54A,H54B,H54C), C50(H50A,H50B,
 H50C), C60(H60A,H60B,H60C), C59(H59A,H59B,H59C), C58(H58A,H58B,H58C), C13(H13A,
 H13B,H13C), C110(H11D,H11E,H11F), C117(H11A,H11B,H11C), C10A(H10D,H10E,H10F),
 C8A(H8AA,H8AB,H8AC), C9A(H9AA,H9AB,H9AC), C15A(H15D,H15E,H15F), C13A(H13D,H13E,
 H13F), C14A(H14D,H14E,H14F), C5A(H5AA,H5AB,H5AC), C4A(H4AA,H4AB,H4AC),
 C3A(H3AA,H3AB,H3AC), C63A(H63D,H63E,H63F), C65A(H65D,H65E,H65F), C64A(H64D,
 H64E,H64F), C44A(H44D,H44E,H44F), C43A(H43D,H43E,H43F), C45A(H45D,H45E,H45F),
 C29A(H29D,H29E,H29F), C28A(H28D,H28E,H28F), C30A(H30D,H30E,H30F), C60A(H60D,
 H60E,H60F), C58A(H58D,H58E,H58F), C59A(H59D,H59E,H59F), C69A(H69D,H69E,H69F),
 C70A(H70D,H70E,H70F), C68A(H68D,H68E,H68F), C50A(H50D,H50E,H50F), C48A(H48D,
 H48E,H48F), C49A(H49D,H49E,H49F), C54A(H54D,H54E,H54F), C55A(H55D,H55E,H55F),
 C53A(H53D,H53E,H53F), C103(H10O,H10P,H10Q), C103(H10R,H10S,H10T), C98(H98A,
 H98B,H98C), C98(H98D,H98E,H98F), C40A(H40D,H40E,H40F), C38A(H38D,H38E,H38F),
 C39A(H39D,H39E,H39F), C33A(H33D,H33E,H33F), C35A(H35D,H35E,H35F), C34A(H34D,
 H34E,H34F), C24A(H24D,H24E,H24F), C25A(H25D,H25E,H25F), C23A(H23D,H23E,H23F)
7.c Aromatic/amide H refined with riding coordinates:
 C90(H90), C92(H92), C96(H96), C94(H94), C79(H79), C78(H78), C80(H80),
 C81(H81), C84(H84), C85(H85), C95(H95), C97(H97), C93(H93), C91(H91),
 C115(H115), C111(H111), C112(H112), C113(H113), C114(H114), C106(H106),
 C105(H105), C104(H104), C109(H109), C108(H108), C93A(H93A), C97A(H97A),
 C95A(H95A), C91A(H91A)
7.d Fitted hexagon refined as free rotating group:
 C88(N02R,C90,C92,C96,C94), C83(C84,C86,N026,C87,C85), N032(C89,C95,C97,C93,
 C91), C115(C116,C111,C112,C113,C114), C107(C106,C105,C104,C109,C108),
 C93A(C97A,C95A,C89A,N0,C91A)
;
_olex2_submission_special_instructions 'No special instructions were received'

loop_
_space_group_symop_operation_xyz
'x, y, z'
'-x+1/2, y+1/2, -z+1/2'
'-x, -y, -z'
'x-1/2, -y-1/2, z-1/2'

loop_
_atom_site_label
_atom_site_type_symbol
_atom_site_fract_x
_atom_site_fract_y
_atom_site_fract_z
_atom_site_U_iso_or_equiv
_atom_site_adp_type
_atom_site_occupancy
_atom_site_site_symmetry_order
_atom_site_calc_flag
_atom_site_refinement_flags_posn
_atom_site_refinement_flags_adp
_atom_site_refinement_flags_occupancy
_atom_site_disorder_assembly
_atom_site_disorder_group
Cr7 Cr 0.71059(5) 0.64389(7) 0.35003(4) 0.0814(3) Uani 1 1 d . . . . .
Cr6 Cr 0.68662(6) 0.44652(7) 0.35908(5) 0.0933(4) Uani 1 1 d . . . . .
Cr5 Cr 0.72026(6) 0.31639(7) 0.44820(5) 0.0936(4) Uani 1 1 d . . . . .
Ni1 Ni 0.79338(6) 0.77471(8) 0.42329(5) 0.0929(4) Uani 1 1 d . . . . .
Cr1 Cr 0.85763(6) 0.78688(8) 0.53906(5) 0.0912(4) Uani 1 1 d . . . . .
Cr2 Cr 0.88874(6) 0.65720(8) 0.62886(5) 0.0979(5) Uani 1 1 d . . . . .
Cr4 Cr 0.79450(6) 0.32037(7) 0.56210(5) 0.0985(5) Uani 1 1 d . . . . .
Cr3 Cr 0.8551(10) 0.4642(7) 0.6389(2) 0.110(4) Uani 0.55(5) 1 d . . P A 1
F5 F 0.70666(17) 0.4232(2) 0.42340(14) 0.0825(10) Uani 1 1 d . . . . .
F6 F 0.72980(16) 0.5365(2) 0.37669(14) 0.0815(10) Uani 1 1 d . . . . .
F7 F 0.74656(16) 0.6861(2) 0.41046(14) 0.0810(10) Uani 1 1 d . . . . .
F1 F 0.84399(17) 0.6933(2) 0.56901(14) 0.0877(11) Uani 1 1 d . . . . .
F8 F 0.83197(16) 0.7231(2) 0.48192(14) 0.0858(11) Uani 1 1 d . . . . .
F4 F 0.77716(17) 0.3547(2) 0.50028(15) 0.0878(11) Uani 1 1 d . . . . .
F2 F 0.8747(2) 0.5478(3) 0.60468(16) 0.1050(15) Uani 1 1 d . . . . .
F3 F 0.8089(2) 0.4304(3) 0.58209(15) 0.1018(14) Uani 1 1 d . . . . .
O2 O 0.7682(2) 0.6459(3) 0.3371(2) 0.0960(15) Uani 1 1 d . . . . .
O7 O 0.6509(2) 0.6390(3) 0.3605(2) 0.0964(16) Uani 1 1 d . . . . .
O4 O 0.6903(2) 0.7513(3) 0.3237(2) 0.1046(18) Uani 1 1 d . . . . .
O5 O 0.6727(2) 0.5982(3) 0.28805(18) 0.0992(17) Uani 1 1 d . . . . .
O32 O 0.7569(2) 0.8337(3) 0.4489(2) 0.1025(18) Uani 1 1 d . . . . .
O1 O 0.8272(3) 0.7102(5) 0.3935(3) 0.121(2) Uani 1 1 d . . . . .
O31 O 0.7890(3) 0.8219(3) 0.5247(2) 0.1033(18) Uani 1 1 d . . . . .
O25 O 0.9431(3) 0.6614(5) 0.6133(3) 0.123(2) Uani 1 1 d . . . . .
O3 O 0.7529(3) 0.8278(4) 0.3633(2) 0.118(2) Uani 1 1 d . . . . .
O29 O 0.8732(3) 0.8797(4) 0.5097(2) 0.117(2) Uani 1 1 d . . . . .
O9 O 0.7303(6) 0.3739(7) 0.3542(5) 0.086(3) Uani 0.586(16) 1 d . . P B 1
O11 O 0.6487(6) 0.3505(7) 0.3369(5) 0.089(4) Uani 0.577(15) 1 d . . P B 1
O8 O 0.6335(2) 0.5105(4) 0.3583(3) 0.119(2) Uani 1 1 d . . . . .
O26 O 0.9240(3) 0.7445(5) 0.5547(3) 0.127(2) Uani 1 1 d . . . . .
O16 O 0.7273(3) 0.3371(5) 0.5533(3) 0.126(2) Uani 1 1 d . . . . .
O27 O 0.9014(3) 0.7668(4) 0.6537(2) 0.127(3) Uani 1 1 d . . . . .
O19A O 0.8144(13) 0.2823(14) 0.6293(9) 0.140(9) Uani 0.59(3) 1 d . . P A 2
O28 O 0.8812(3) 0.8514(4) 0.5963(2) 0.133(3) Uani 1 1 d . . . . .
O24 O 0.8372(17) 0.6406(16) 0.6450(18) 0.110(4) Uani 0.492(17) 1 d . . P A 2
O22 O 0.9319(10) 0.6174(14) 0.6924(7) 0.109(6) Uani 0.637(18) 1 d . . P A 2
O12 O 0.6732(6) 0.2638(8) 0.3945(5) 0.103(4) Uani 0.577(15) 1 d . . P B 1
O10 O 0.7592(10) 0.2938(15) 0.4158(9) 0.144(11) Uani 0.586(16) 1 d . . P B 1
O6 O 0.6765(6) 0.4679(8) 0.2936(5) 0.079(3) Uani 0.499(15) 1 d . . P B 1
C1 C 0.8112(4) 0.6707(6) 0.3578(4) 0.106(2) Uani 1 1 d . . . . .
O17 O 0.8584(7) 0.2944(11) 0.5748(8) 0.116(6) Uani 0.62(2) 1 d . . P A 1
O14 O 0.7805(19) 0.205(2) 0.5500(12) 0.112(9) Uani 0.36(2) 1 d . . P B 1
O30 O 0.8421(3) 0.8589(4) 0.4357(3) 0.128(2) Uani 1 1 d . . . . .
O15 O 0.6800(3) 0.3372(6) 0.4803(3) 0.140(3) Uani 1 1 d . . . . .
C76 C 0.7530(4) 0.8295(4) 0.4854(5) 0.098(3) Uani 1 1 d . . . . .
O13 O 0.7215(9) 0.2123(15) 0.4741(8) 0.083(5) Uani 0.36(2) 1 d . . P B 1
C11 C 0.6590(4) 0.5323(5) 0.2713(3) 0.093(2) Uani 1 1 d . . . . .
C66 C 0.8978(4) 0.8350(5) 0.6370(3) 0.103(2) Uani 1 1 d . . . . .
C26 C 0.6361(4) 0.2930(5) 0.3566(3) 0.096(2) Uani 1 1 d . . . . .
C16 C 0.6246(3) 0.5844(5) 0.3600(3) 0.088(2) Uani 1 1 d . . . . .
C6 C 0.7121(4) 0.8177(5) 0.3329(3) 0.099(2) Uani 1 1 d . . . . .
C61 C 0.9530(4) 0.6975(7) 0.5841(4) 0.113(2) Uani 1 1 d . . . . .
C71 C 0.8702(3) 0.8948(5) 0.4710(4) 0.094(2) Uani 1 1 d . . . . .
C36 C 0.6871(5) 0.3423(5) 0.5204(4) 0.108(2) Uani 1 1 d . . . . .
C12 C 0.6316(4) 0.5239(5) 0.2198(3) 0.117(3) Uani 1 1 d . . . . .
O18 O 0.9015(6) 0.3896(7) 0.6303(8) 0.149(6) Uani 0.62(2) 1 d . . P A 1
C31 C 0.7566(4) 0.1726(5) 0.5063(3) 0.097(2) Uani 1 1 d . . . . .
C21 C 0.7656(8) 0.3201(12) 0.3870(8) 0.104(6) Uani 0.586(16) 1 d . . P B 1
C72 C 0.9019(4) 0.9607(7) 0.4641(4) 0.122(3) Uani 1 1 d . . . . .
C27 C 0.5959(4) 0.2363(6) 0.3271(4) 0.120(3) Uani 1 1 d . . . . .
C46 C 0.8389(12) 0.3107(16) 0.6625(8) 0.248(19) Uani 0.59(3) 1 d . . P A 2
C75 C 0.9337(6) 0.9983(9) 0.5108(5) 0.163(6) Uani 1 1 d . . . . .
H75A H 0.9539 0.9562 0.5319 0.244 Uiso 1 1 calc R . . . .
H75B H 0.9547 1.0398 0.5072 0.244 Uiso 1 1 calc R . . . .
H75C H 0.9129 1.0231 0.5234 0.244 Uiso 1 1 calc R . . . .
C32 C 0.7583(4) 0.0812(5) 0.5074(3) 0.125(3) Uani 1 1 d . . . . .
O21 O 0.9346(8) 0.4836(7) 0.6882(5) 0.172(9) Uani 0.637(18) 1 d . . P A 2
C7 C 0.6873(4) 0.8880(5) 0.3020(3) 0.131(3) Uani 1 1 d . . . . .
C2 C 0.8448(5) 0.6487(7) 0.3354(5) 0.140(3) Uani 1 1 d . . . . .
C41 C 0.9037(7) 0.3350(14) 0.5989(8) 0.147(7) Uani 0.62(2) 1 d . . P A 1
C17 C 0.5752(4) 0.6069(8) 0.3578(4) 0.124(3) Uani 1 1 d . . . . .
C20 C 0.5555(5) 0.6789(9) 0.3279(5) 0.149(4) Uani 1 1 d . . . . .
H20A H 0.5529 0.6673 0.2971 0.224 Uiso 1 1 calc R . . . .
H20B H 0.5232 0.6920 0.3256 0.224 Uiso 1 1 calc R . . . .
H20C H 0.5775 0.7250 0.3411 0.224 Uiso 1 1 calc R . . . .
C67 C 0.9118(5) 0.9061(6) 0.6698(4) 0.133(3) Uani 1 1 d . . . . .
C88 C 0.4774(4) 0.9096(6) 0.5176(4) 0.153(4) Uani 1 1 d . . . . .
N02R N 0.5138(3) 0.9354(7) 0.5595(4) 0.196(5) Uani 1 1 d G . . . .
C90 C 0.5015(5) 0.9690(9) 0.5926(3) 0.236(10) Uani 1 1 d G . . . .
H90 H 0.5264 0.9866 0.6212 0.283 Uiso 1 1 calc R . . . .
C92 C 0.4528(5) 0.9768(8) 0.5837(4) 0.213(8) Uani 1 1 d G . . . .
H92 H 0.4444 0.9997 0.6063 0.255 Uiso 1 1 calc R . . . .
C96 C 0.4164(4) 0.9510(7) 0.5418(5) 0.188(6) Uani 1 1 d G . . . .
H96 H 0.3832 0.9563 0.5357 0.225 Uiso 1 1 calc R . . . .
C94 C 0.4287(3) 0.9174(7) 0.5087(4) 0.191(6) Uani 1 1 d G . . . .
H94 H 0.4038 0.8998 0.4801 0.229 Uiso 1 1 calc R . . . .
O20 O 0.8367(11) 0.3829(10) 0.6737(6) 0.117(8) Uani 0.41(3) 1 d . . P A 1
C22 C 0.7992(6) 0.2672(8) 0.3747(6) 0.125(5) Uani 0.586(16) 1 d . . P B 1
C82 C 0.6056(5) 0.8398(8) 0.4685(5) 0.132(3) Uani 1 1 d . . . . .
C73 C 0.8698(6) 1.0215(8) 0.4298(6) 0.167(6) Uani 1 1 d . . . . .
H73A H 0.8502 0.9944 0.4005 0.250 Uiso 1 1 calc R . . . .
H73B H 0.8482 1.0466 0.4414 0.250 Uiso 1 1 calc R . . . .
H73C H 0.8900 1.0634 0.4251 0.250 Uiso 1 1 calc R . . . .
C37 C 0.6414(5) 0.3522(7) 0.5275(5) 0.149(4) Uani 1 1 d . . . . .
C51 C 0.9487(12) 0.5477(14) 0.7081(9) 0.188(12) Uani 0.637(18) 1 d . . P A 2
O20A O 0.8741(9) 0.3581(8) 0.6699(5) 0.149(8) Uani 0.59(3) 1 d . . P A 2
C62 C 1.0029(5) 0.6870(8) 0.5878(5) 0.158(4) Uani 1 1 d . . . . .
C79 C 0.6624(5) 0.8400(8) 0.4350(5) 0.136(4) Uani 1 1 d . . . . .
H79 H 0.6689 0.8419 0.4088 0.163 Uiso 1 1 calc R . . . .
C77 C 0.7021(5) 0.8351(5) 0.4803(4) 0.115(3) Uani 1 1 d . . . . .
C78 C 0.6940(5) 0.8341(6) 0.5164(5) 0.129(3) Uani 1 1 d . . . . .
H78 H 0.7205 0.8334 0.5463 0.155 Uiso 1 1 calc R . . . .
C80 C 0.6430(5) 0.8340(7) 0.5110(5) 0.131(3) Uani 1 1 d . . . . .
H80 H 0.6368 0.8299 0.5373 0.157 Uiso 1 1 calc R . . . .
C81 C 0.6153(5) 0.8421(9) 0.4294(5) 0.147(4) Uani 1 1 d . . . . .
H81 H 0.5892 0.8451 0.3993 0.176 Uiso 1 1 calc R . . . .
C74 C 0.9336(7) 0.9177(12) 0.4438(8) 0.209(9) Uani 1 1 d . . . . .
H74A H 0.9548 0.8777 0.4659 0.313 Uiso 1 1 calc R . . . .
H74B H 0.9124 0.8903 0.4150 0.313 Uiso 1 1 calc R . . . .
H74C H 0.9537 0.9579 0.4376 0.313 Uiso 1 1 calc R . . . .
O23 O 0.8067(8) 0.5384(11) 0.6459(6) 0.116(5) Uani 0.508(17) 1 d . . P A 1
C9 C 0.6457(6) 0.8624(8) 0.2573(4) 0.135(5) Uani 0.760(14) 1 d . . P C 1
H9A H 0.6579 0.8264 0.2405 0.202 Uiso 0.760(14) 1 calc R . P C 1
H9B H 0.6212 0.8338 0.2637 0.202 Uiso 0.760(14) 1 calc R . P C 1
H9C H 0.6308 0.9104 0.2385 0.202 Uiso 0.760(14) 1 calc R . P C 1
C35 C 0.7541(16) 0.044(2) 0.4634(8) 0.136(9) Uani 0.36(2) 1 d . . P B 1
H35A H 0.7268 0.0689 0.4372 0.203 Uiso 0.36(2) 1 calc R . P B 1
H35B H 0.7844 0.0534 0.4605 0.203 Uiso 0.36(2) 1 calc R . P B 1
H35C H 0.7485 -0.0143 0.4638 0.203 Uiso 0.36(2) 1 calc R . P B 1
C83 C 0.5531(2) 0.8415(6) 0.4614(3) 0.150(4) Uani 1 1 d . . . . .
C84 C 0.5407(3) 0.8772(6) 0.4938(3) 0.157(4) Uani 1 1 d G . . . .
H84 H 0.5653 0.8999 0.5212 0.188 Uiso 1 1 calc R . . . .
C86 C 0.4922(3) 0.8798(5) 0.4863(3) 0.158(4) Uani 1 1 d G . . . .
N026 N 0.4562(2) 0.8467(5) 0.4464(3) 0.163(4) Uani 1 1 d G . . . .
C87 C 0.4686(3) 0.8109(6) 0.4139(3) 0.165(5) Uani 1 1 d DG . . . .
C85 C 0.5171(3) 0.8083(6) 0.4215(3) 0.168(5) Uani 1 1 d G . . . .
H85 H 0.5256 0.7839 0.3993 0.202 Uiso 1 1 calc R . . . .
C14 C 0.6323(10) 0.4395(9) 0.2029(8) 0.139(7) Uani 0.499(15) 1 d . . P B 1
H14A H 0.6218 0.4013 0.2200 0.208 Uiso 0.499(15) 1 calc R . P B 1
H14B H 0.6102 0.4362 0.1700 0.208 Uiso 0.499(15) 1 calc R . P B 1
H14C H 0.6654 0.4259 0.2076 0.208 Uiso 0.499(15) 1 calc R . P B 1
C34 C 0.7995(12) 0.0449(18) 0.5480(9) 0.142(9) Uani 0.36(2) 1 d . . P B 1
H34A H 0.8015 0.0700 0.5763 0.212 Uiso 0.36(2) 1 calc R . P B 1
H34B H 0.7941 -0.0135 0.5489 0.212 Uiso 0.36(2) 1 calc R . P B 1
H34C H 0.8300 0.0542 0.5456 0.212 Uiso 0.36(2) 1 calc R . P B 1
C53 C 1.0343(11) 0.4987(14) 0.7425(10) 0.244(12) Uani 0.637(18) 1 d . . P A 2
H53A H 1.0219 0.4449 0.7300 0.366 Uiso 0.637(18) 1 calc R . P A 2
H53B H 1.0421 0.5290 0.7205 0.366 Uiso 0.637(18) 1 calc R . P A 2
H53C H 1.0637 0.4929 0.7716 0.366 Uiso 0.637(18) 1 calc R . P A 2
C49 C 0.7954(9) 0.2557(17) 0.7084(9) 0.172(10) Uani 0.52(2) 1 d . . P A 1
H49A H 0.7992 0.2236 0.7353 0.259 Uiso 0.52(2) 1 calc R . P A 1
H49B H 0.7877 0.3119 0.7126 0.259 Uiso 0.52(2) 1 calc R . P A 1
H49C H 0.7689 0.2332 0.6807 0.259 Uiso 0.52(2) 1 calc R . P A 1
C38 C 0.6020(19) 0.317(3) 0.4850(13) 0.155(11) Uani 0.197(16) 1 d . . P D 1
H38A H 0.6046 0.3386 0.4579 0.232 Uiso 0.197(16) 1 calc R . P D 1
H38B H 0.6054 0.2578 0.4856 0.232 Uiso 0.197(16) 1 calc R . P D 1
H38C H 0.5702 0.3312 0.4836 0.232 Uiso 0.197(16) 1 calc R . P D 1
C15 C 0.6473(9) 0.5856(11) 0.1952(6) 0.123(6) Uani 0.499(15) 1 d . . P B 1
H15A H 0.6463 0.6396 0.2075 0.184 Uiso 0.499(15) 1 calc R . P B 1
H15B H 0.6807 0.5737 0.1999 0.184 Uiso 0.499(15) 1 calc R . P B 1
H15C H 0.6254 0.5841 0.1622 0.184 Uiso 0.499(15) 1 calc R . P B 1
N032 N 0.4449(4) 0.7154(9) 0.3551(5) 0.180(6) Uani 0.756(14) 1 d . . P E 1
C89 C 0.4317(4) 0.7752(8) 0.3778(4) 0.167(6) Uani 0.756(14) 1 d G . P E 1
C95 C 0.3828(5) 0.7946(8) 0.3632(5) 0.165(6) Uani 0.756(14) 1 d G . P E 1
H95 H 0.3738 0.8355 0.3787 0.198 Uiso 0.756(14) 1 calc R . P E 1
C97 C 0.3472(3) 0.7542(10) 0.3259(5) 0.185(7) Uani 0.756(14) 1 d G . P E 1
H97 H 0.3138 0.7674 0.3160 0.222 Uiso 0.756(14) 1 calc R . P E 1
C93 C 0.3604(5) 0.6944(10) 0.3032(4) 0.201(8) Uani 0.756(14) 1 d G . P E 1
H93 H 0.3361 0.6667 0.2777 0.241 Uiso 0.756(14) 1 calc R . P E 1
C91 C 0.4093(5) 0.6750(8) 0.3178(5) 0.187(9) Uani 0.756(14) 1 d G . P E 1
H91 H 0.4183 0.6341 0.3023 0.224 Uiso 0.756(14) 1 calc R . P E 1
C33 C 0.7111(11) 0.069(2) 0.5114(16) 0.156(9) Uani 0.36(2) 1 d . . P B 1
H33A H 0.6842 0.0933 0.4846 0.235 Uiso 0.36(2) 1 calc R . P B 1
H33B H 0.7052 0.0112 0.5127 0.235 Uiso 0.36(2) 1 calc R . P B 1
H33C H 0.7135 0.0955 0.5396 0.235 Uiso 0.36(2) 1 calc R . P B 1
C10 C 0.6699(7) 0.9425(10) 0.3281(5) 0.166(7) Uani 0.760(14) 1 d . . P C 1
H10A H 0.6534 0.9893 0.3090 0.249 Uiso 0.760(14) 1 calc R . P C 1
H10B H 0.6471 0.9132 0.3366 0.249 Uiso 0.760(14) 1 calc R . P C 1
H10C H 0.6978 0.9611 0.3561 0.249 Uiso 0.760(14) 1 calc R . P C 1
C44 C 0.9593(10) 0.2198(17) 0.6307(10) 0.229(12) Uani 0.62(2) 1 d . . P A 1
H44A H 0.9310 0.1850 0.6240 0.344 Uiso 0.62(2) 1 calc R . P A 1
H44B H 0.9854 0.1877 0.6288 0.344 Uiso 0.62(2) 1 calc R . P A 1
H44C H 0.9707 0.2423 0.6618 0.344 Uiso 0.62(2) 1 calc R . P A 1
C69 C 0.9269(8) 0.9773(9) 0.6498(6) 0.141(6) Uani 0.648(15) 1 d . . P F 1
H69A H 0.9010 0.9899 0.6192 0.211 Uiso 0.648(15) 1 calc R . P F 1
H69B H 0.9326 1.0244 0.6700 0.211 Uiso 0.648(15) 1 calc R . P F 1
H69C H 0.9569 0.9640 0.6472 0.211 Uiso 0.648(15) 1 calc R . P F 1
C39 C 0.636(3) 0.317(3) 0.5674(15) 0.171(13) Uani 0.197(16) 1 d . . P D 1
H39A H 0.6422 0.2589 0.5691 0.256 Uiso 0.197(16) 1 calc R . P D 1
H39B H 0.6589 0.3433 0.5959 0.256 Uiso 0.197(16) 1 calc R . P D 1
H39C H 0.6025 0.3266 0.5636 0.256 Uiso 0.197(16) 1 calc R . P D 1
C23 C 0.8136(9) 0.3108(10) 0.3417(7) 0.167(8) Uani 0.586(16) 1 d . . P B 1
H23A H 0.8303 0.3614 0.3557 0.250 Uiso 0.586(16) 1 calc R . P B 1
H23B H 0.8355 0.2764 0.3344 0.250 Uiso 0.586(16) 1 calc R . P B 1
H23C H 0.7844 0.3232 0.3133 0.250 Uiso 0.586(16) 1 calc R . P B 1
C25 C 0.8448(7) 0.2487(12) 0.4191(7) 0.145(6) Uani 0.586(16) 1 d . . P B 1
H25A H 0.8354 0.2203 0.4407 0.217 Uiso 0.586(16) 1 calc R . P B 1
H25B H 0.8669 0.2146 0.4121 0.217 Uiso 0.586(16) 1 calc R . P B 1
H25C H 0.8612 0.2995 0.4331 0.217 Uiso 0.586(16) 1 calc R . P B 1
C24 C 0.7732(7) 0.1888(8) 0.3535(7) 0.133(6) Uani 0.586(16) 1 d . . P B 1
H24A H 0.7640 0.1609 0.3754 0.200 Uiso 0.586(16) 1 calc R . P B 1
H24B H 0.7439 0.2007 0.3252 0.200 Uiso 0.586(16) 1 calc R . P B 1
H24C H 0.7950 0.1540 0.3463 0.200 Uiso 0.586(16) 1 calc R . P B 1
C18 C 0.5378(6) 0.5368(10) 0.3346(7) 0.180(5) Uani 1 1 d . . . . .
H18A H 0.5333 0.5291 0.3029 0.270 Uiso 1 1 calc R . . . .
H18B H 0.5502 0.4866 0.3521 0.270 Uiso 1 1 calc R . . . .
H18C H 0.5065 0.5508 0.3345 0.270 Uiso 1 1 calc R . . . .
C3 C 0.8676(8) 0.7267(10) 0.3303(7) 0.141(6) Uani 0.639(16) 1 d . . P G 1
H3A H 0.8837 0.7535 0.3603 0.212 Uiso 0.639(16) 1 calc R . P G 1
H3B H 0.8916 0.7151 0.3185 0.212 Uiso 0.639(16) 1 calc R . P G 1
H3C H 0.8422 0.7624 0.3087 0.212 Uiso 0.639(16) 1 calc R . P G 1
C64 C 1.0349(8) 0.7413(16) 0.6272(9) 0.177(9) Uani 0.63(2) 1 d . . P H 1
H64A H 1.0687 0.7372 0.6316 0.266 Uiso 0.63(2) 1 calc R . P H 1
H64B H 1.0238 0.7975 0.6201 0.266 Uiso 0.63(2) 1 calc R . P H 1
H64C H 1.0330 0.7243 0.6555 0.266 Uiso 0.63(2) 1 calc R . P H 1
C68 C 0.9493(8) 0.8850(13) 0.7156(6) 0.169(8) Uani 0.648(15) 1 d . . P F 1
H68A H 0.9383 0.8386 0.7276 0.253 Uiso 0.648(15) 1 calc R . P F 1
H68B H 0.9795 0.8709 0.7135 0.253 Uiso 0.648(15) 1 calc R . P F 1
H68C H 0.9552 0.9313 0.7364 0.253 Uiso 0.648(15) 1 calc R . P F 1
C19 C 0.5809(7) 0.6166(12) 0.4049(6) 0.185(6) Uani 1 1 d . . . . .
H19A H 0.5940 0.5665 0.4222 0.278 Uiso 1 1 calc R . . . .
H19B H 0.6034 0.6614 0.4199 0.278 Uiso 1 1 calc R . . . .
H19C H 0.5492 0.6283 0.4044 0.278 Uiso 1 1 calc R . . . .
C30 C 0.5859(8) 0.1751(13) 0.3574(7) 0.155(8) Uani 0.577(15) 1 d . . P B 1
H30A H 0.5597 0.1384 0.3380 0.232 Uiso 0.577(15) 1 calc R . P B 1
H30B H 0.6155 0.1437 0.3752 0.232 Uiso 0.577(15) 1 calc R . P B 1
H30C H 0.5761 0.2039 0.3786 0.232 Uiso 0.577(15) 1 calc R . P B 1
C8 C 0.7255(7) 0.9298(12) 0.2915(6) 0.179(7) Uani 0.760(14) 1 d . . P C 1
H8A H 0.7366 0.8929 0.2742 0.268 Uiso 0.760(14) 1 calc R . P C 1
H8B H 0.7115 0.9785 0.2731 0.268 Uiso 0.760(14) 1 calc R . P C 1
H8C H 0.7533 0.9451 0.3204 0.268 Uiso 0.760(14) 1 calc R . P C 1
C63 C 1.0202(9) 0.6000(12) 0.6011(10) 0.170(8) Uani 0.63(2) 1 d . . P H 1
H63A H 1.0532 0.5940 0.6034 0.255 Uiso 0.63(2) 1 calc R . P H 1
H63B H 1.0205 0.5872 0.6309 0.255 Uiso 0.63(2) 1 calc R . P H 1
H63C H 0.9981 0.5629 0.5776 0.255 Uiso 0.63(2) 1 calc R . P H 1
C40 C 0.631(2) 0.4405(14) 0.527(2) 0.149(12) Uani 0.197(16) 1 d . . P D 1
H40A H 0.6346 0.4657 0.5006 0.224 Uiso 0.197(16) 1 calc R . P D 1
H40B H 0.5980 0.4487 0.5232 0.224 Uiso 0.197(16) 1 calc R . P D 1
H40C H 0.6544 0.4654 0.5555 0.224 Uiso 0.197(16) 1 calc R . P D 1
C28 C 0.6150(9) 0.1931(13) 0.2957(8) 0.158(7) Uani 0.577(15) 1 d . . P B 1
H28A H 0.5903 0.1551 0.2754 0.236 Uiso 0.577(15) 1 calc R . P B 1
H28B H 0.6219 0.2334 0.2770 0.236 Uiso 0.577(15) 1 calc R . P B 1
H28C H 0.6449 0.1635 0.3147 0.236 Uiso 0.577(15) 1 calc R . P B 1
C5 C 0.8839(8) 0.5961(14) 0.3691(8) 0.173(8) Uani 0.639(16) 1 d . . P G 1
H5A H 0.8997 0.6242 0.3988 0.259 Uiso 0.639(16) 1 calc R . P G 1
H5B H 0.8696 0.5453 0.3731 0.259 Uiso 0.639(16) 1 calc R . P G 1
H5C H 0.9081 0.5844 0.3576 0.259 Uiso 0.639(16) 1 calc R . P G 1
C55 C 1.0142(10) 0.6259(11) 0.7701(8) 0.212(12) Uani 0.637(18) 1 d . . P A 2
H55A H 0.9890 0.6545 0.7754 0.318 Uiso 0.637(18) 1 calc R . P A 2
H55B H 1.0436 0.6205 0.7993 0.318 Uiso 0.637(18) 1 calc R . P A 2
H55C H 1.0220 0.6566 0.7482 0.318 Uiso 0.637(18) 1 calc R . P A 2
C65 C 1.0067(11) 0.7093(19) 0.5447(8) 0.190(9) Uani 0.63(2) 1 d . . P H 1
H65A H 1.0403 0.7012 0.5490 0.286 Uiso 0.63(2) 1 calc R . P H 1
H65B H 0.9847 0.6750 0.5193 0.286 Uiso 0.63(2) 1 calc R . P H 1
H65C H 0.9976 0.7662 0.5373 0.286 Uiso 0.63(2) 1 calc R . P H 1
C4 C 0.8203(8) 0.6078(14) 0.2902(7) 0.158(7) Uani 0.639(16) 1 d . . P G 1
H4A H 0.7948 0.6432 0.2685 0.236 Uiso 0.639(16) 1 calc R . P G 1
H4B H 0.8443 0.5961 0.2783 0.236 Uiso 0.639(16) 1 calc R . P G 1
H4C H 0.8057 0.5570 0.2938 0.236 Uiso 0.639(16) 1 calc R . P G 1
C29 C 0.5504(8) 0.2858(14) 0.2973(8) 0.169(8) Uani 0.577(15) 1 d . . P B 1
H29A H 0.5242 0.2490 0.2780 0.254 Uiso 0.577(15) 1 calc R . P B 1
H29B H 0.5400 0.3171 0.3172 0.254 Uiso 0.577(15) 1 calc R . P B 1
H29C H 0.5580 0.3228 0.2776 0.254 Uiso 0.577(15) 1 calc R . P B 1
C115 C 0.2727(12) 0.9921(19) 0.3458(12) 0.278(15) Uani 0.5 1 d D . P . .
H115 H 0.2447 0.9679 0.3464 0.333 Uiso 0.5 1 calc R . P . .
C116 C 0.2676(10) 1.0435(17) 0.3098(10) 0.274(15) Uani 0.5 1 d DG . P . .
C111 C 0.3085(12) 1.0788(19) 0.3088(12) 0.289(16) Uani 0.5 1 d DG . P . .
H111 H 0.3050 1.1139 0.2842 0.347 Uiso 0.5 1 calc R . P . .
C112 C 0.3545(11) 1.063(2) 0.3438(13) 0.287(16) Uani 0.5 1 d G . P . .
H112 H 0.3825 1.0869 0.3432 0.345 Uiso 0.5 1 calc R . P . .
C113 C 0.3596(11) 1.011(2) 0.3798(11) 0.287(16) Uani 0.5 1 d G . P . .
H113 H 0.3911 1.0004 0.4037 0.344 Uiso 0.5 1 calc R . P . .
C114 C 0.3187(14) 0.976(2) 0.3808(11) 0.291(16) Uani 0.5 1 d G . P . .
H114 H 0.3222 0.9409 0.4054 0.349 Uiso 0.5 1 calc R . P . .
C70 C 0.8652(7) 0.9304(13) 0.6729(8) 0.172(7) Uani 0.648(15) 1 d . . P F 1
H70A H 0.8402 0.9445 0.6422 0.258 Uiso 0.648(15) 1 calc R . P F 1
H70B H 0.8538 0.8851 0.6852 0.258 Uiso 0.648(15) 1 calc R . P F 1
H70C H 0.8717 0.9773 0.6934 0.258 Uiso 0.648(15) 1 calc R . P F 1
C56A C 0.8085(8) 0.6130(15) 0.6523(8) 0.118(5) Uani 0.508(17) 1 d . . P A 1
C48 C 0.8869(9) 0.2836(14) 0.7482(7) 0.163(10) Uani 0.52(2) 1 d . . P A 1
H48A H 0.8909 0.2473 0.7736 0.245 Uiso 0.52(2) 1 calc R . P A 1
H48B H 0.9169 0.2839 0.7440 0.245 Uiso 0.52(2) 1 calc R . P A 1
H48C H 0.8801 0.3386 0.7552 0.245 Uiso 0.52(2) 1 calc R . P A 1
C43 C 0.9274(10) 0.2524(15) 0.5480(8) 0.219(11) Uani 0.62(2) 1 d . . P A 1
H43A H 0.8995 0.2167 0.5418 0.328 Uiso 0.62(2) 1 calc R . P A 1
H43B H 0.9174 0.2964 0.5253 0.328 Uiso 0.62(2) 1 calc R . P A 1
H43C H 0.9537 0.2212 0.5459 0.328 Uiso 0.62(2) 1 calc R . P A 1
C45 C 0.9876(9) 0.3420(17) 0.6053(13) 0.260(14) Uani 0.62(2) 1 d . . P A 1
H45A H 0.9776 0.3857 0.5825 0.390 Uiso 0.62(2) 1 calc R . P A 1
H45B H 0.9991 0.3653 0.6362 0.390 Uiso 0.62(2) 1 calc R . P A 1
H45C H 1.0139 0.3107 0.6033 0.390 Uiso 0.62(2) 1 calc R . P A 1
C47 C 0.8436(7) 0.2535(9) 0.7030(5) 0.144(8) Uani 0.52(2) 1 d . . P A 1
Cr3A Cr 0.8771(10) 0.4543(4) 0.6355(3) 0.100(4) Uani 0.45(5) 1 d . . P A 2
C52 C 0.9961(9) 0.5436(11) 0.7510(8) 0.216(11) Uani 0.52(4) 1 d . . P A 2
C54 C 0.9867(12) 0.4958(17) 0.7858(10) 0.247(13) Uani 0.637(18) 1 d . . P A 2
H54A H 0.9748 0.4418 0.7735 0.371 Uiso 0.637(18) 1 calc R . P A 2
H54B H 1.0169 0.4909 0.8142 0.371 Uiso 0.637(18) 1 calc R . P A 2
H54C H 0.9621 0.5237 0.7925 0.371 Uiso 0.637(18) 1 calc R . P A 2
C50 C 0.8544(12) 0.1652(10) 0.6923(8) 0.167(10) Uani 0.52(2) 1 d . . P A 1
H50A H 0.8611 0.1306 0.7191 0.250 Uiso 0.52(2) 1 calc R . P A 1
H50B H 0.8260 0.1442 0.6656 0.250 Uiso 0.52(2) 1 calc R . P A 1
H50C H 0.8828 0.1655 0.6856 0.250 Uiso 0.52(2) 1 calc R . P A 1
C42 C 0.9451(7) 0.2878(11) 0.5961(7) 0.207(9) Uani 0.62(2) 1 d . . P A 1
C60 C 0.7602(11) 0.6731(15) 0.6703(11) 0.168(10) Uani 0.492(17) 1 d . . P A 2
H60A H 0.7454 0.6814 0.6369 0.252 Uiso 0.492(17) 1 calc R . P A 2
H60B H 0.7350 0.6759 0.6813 0.252 Uiso 0.492(17) 1 calc R . P A 2
H60C H 0.7846 0.7153 0.6854 0.252 Uiso 0.492(17) 1 calc R . P A 2
C57 C 0.7842(15) 0.5917(18) 0.6815(12) 0.160(7) Uani 0.492(17) 1 d . . P A 2
C59 C 0.8078(12) 0.576(2) 0.7326(8) 0.198(11) Uani 0.492(17) 1 d . . P A 2
H59A H 0.8230 0.5218 0.7386 0.296 Uiso 0.492(17) 1 calc R . P A 2
H59B H 0.8327 0.6168 0.7483 0.296 Uiso 0.492(17) 1 calc R . P A 2
H59C H 0.7830 0.5774 0.7443 0.296 Uiso 0.492(17) 1 calc R . P A 2
C58 C 0.7431(11) 0.5250(18) 0.6590(12) 0.203(11) Uani 0.492(17) 1 d . . P A 2
H58A H 0.7579 0.4710 0.6659 0.304 Uiso 0.492(17) 1 calc R . P A 2
H58B H 0.7193 0.5300 0.6717 0.304 Uiso 0.492(17) 1 calc R . P A 2
H58C H 0.7267 0.5329 0.6256 0.304 Uiso 0.492(17) 1 calc R . P A 2
C13 C 0.5786(7) 0.5444(16) 0.2102(8) 0.149(7) Uani 0.499(15) 1 d . . P B 1
H13A H 0.5670 0.5049 0.2258 0.223 Uiso 0.499(15) 1 calc R . P B 1
H13B H 0.5774 0.5989 0.2217 0.223 Uiso 0.499(15) 1 calc R . P B 1
H13C H 0.5577 0.5423 0.1769 0.223 Uiso 0.499(15) 1 calc R . P B 1
C110 C 0.4271(14) 0.2663(16) 0.3921(10) 0.232(14) Uani 0.5 1 d D . P . .
H11D H 0.4596 0.2430 0.4019 0.348 Uiso 0.5 1 calc R . P . .
H11E H 0.4234 0.2851 0.4193 0.348 Uiso 0.5 1 calc R . P . .
H11F H 0.4024 0.2249 0.3760 0.348 Uiso 0.5 1 calc R . P . .
C107 C 0.4214(11) 0.3275(12) 0.3644(7) 0.240(13) Uani 0.5 1 d . . P . .
C106 C 0.3781(10) 0.3710(17) 0.3457(9) 0.239(13) Uani 0.5 1 d DG . P . .
H106 H 0.3521 0.3565 0.3530 0.287 Uiso 0.5 1 calc R . P . .
C105 C 0.3727(12) 0.4357(17) 0.3163(10) 0.248(13) Uani 0.5 1 d G . P . .
H105 H 0.3431 0.4655 0.3035 0.298 Uiso 0.5 1 calc R . P . .
C104 C 0.4107(15) 0.4570(14) 0.3056(9) 0.248(14) Uani 0.5 1 d G . P . .
H104 H 0.4070 0.5012 0.2855 0.298 Uiso 0.5 1 calc R . P . .
C109 C 0.4540(13) 0.4134(18) 0.3243(11) 0.267(14) Uani 0.5 1 d G . P . .
H109 H 0.4800 0.4279 0.3170 0.321 Uiso 0.5 1 calc R . P . .
C108 C 0.4594(10) 0.3487(17) 0.3537(10) 0.249(13) Uani 0.5 1 d DG . P . .
H108 H 0.4890 0.3190 0.3665 0.299 Uiso 0.5 1 calc R . P . .
C117 C 0.2230(12) 1.058(3) 0.2757(12) 0.260(17) Uani 0.5 1 d D . P . .
H11A H 0.1985 1.0289 0.2818 0.390 Uiso 0.5 1 calc R . P . .
H11B H 0.2162 1.1167 0.2744 0.390 Uiso 0.5 1 calc R . P . .
H11C H 0.2217 1.0405 0.2463 0.390 Uiso 0.5 1 calc R . P . .
O6A O 0.6540(7) 0.4713(8) 0.2950(5) 0.093(5) Uani 0.501(15) 1 d . . P B 2
O11A O 0.6317(8) 0.3625(11) 0.3456(8) 0.097(5) Uani 0.423(15) 1 d . . P B 2
O12A O 0.6538(6) 0.2817(10) 0.3983(6) 0.077(3) Uani 0.423(15) 1 d . . P B 2
O10A O 0.7578(11) 0.2920(11) 0.4148(8) 0.108(10) Uani 0.414(16) 1 d . . P B 2
O21A O 0.9038(9) 0.5023(13) 0.7000(6) 0.115(7) Uani 0.363(18) 1 d . . P A 1
O18A O 0.9116(7) 0.3925(12) 0.6059(7) 0.094(5) Uani 0.38(2) 1 d . . P A 2
O23A O 0.8369(8) 0.5131(8) 0.6641(5) 0.113(5) Uani 0.492(17) 1 d . . P A 2
C10A C 0.7109(14) 0.9675(14) 0.3218(12) 0.119(9) Uani 0.240(14) 1 d . . P C 2
H10D H 0.7083 0.9779 0.3505 0.178 Uiso 0.240(14) 1 calc R . P C 2
H10E H 0.7454 0.9656 0.3281 0.178 Uiso 0.240(14) 1 calc R . P C 2
H10F H 0.6946 1.0110 0.2997 0.178 Uiso 0.240(14) 1 calc R . P C 2
C8A C 0.6906(19) 0.870(2) 0.2580(11) 0.145(10) Uani 0.240(14) 1 d . . P C 2
H8AA H 0.6750 0.8181 0.2457 0.218 Uiso 0.240(14) 1 calc R . P C 2
H8AB H 0.6742 0.9132 0.2356 0.218 Uiso 0.240(14) 1 calc R . P C 2
H8AC H 0.7250 0.8677 0.2640 0.218 Uiso 0.240(14) 1 calc R . P C 2
C9A C 0.6341(9) 0.892(3) 0.2927(17) 0.151(10) Uani 0.240(14) 1 d . . P C 2
H9AA H 0.6318 0.9033 0.3215 0.227 Uiso 0.240(14) 1 calc R . P C 2
H9AB H 0.6176 0.9345 0.2702 0.227 Uiso 0.240(14) 1 calc R . P C 2
H9AC H 0.6185 0.8394 0.2804 0.227 Uiso 0.240(14) 1 calc R . P C 2
C15A C 0.6135(9) 0.6052(10) 0.1981(8) 0.137(7) Uani 0.501(15) 1 d . . P B 2
H15D H 0.6405 0.6441 0.2095 0.205 Uiso 0.501(15) 1 calc R . P B 2
H15E H 0.6005 0.6005 0.1646 0.205 Uiso 0.501(15) 1 calc R . P B 2
H15F H 0.5878 0.6239 0.2063 0.205 Uiso 0.501(15) 1 calc R . P B 2
C13A C 0.5923(8) 0.4618(12) 0.2040(8) 0.141(7) Uani 0.501(15) 1 d . . P B 2
H13D H 0.6057 0.4099 0.2189 0.211 Uiso 0.501(15) 1 calc R . P B 2
H13E H 0.5663 0.4790 0.2121 0.211 Uiso 0.501(15) 1 calc R . P B 2
H13F H 0.5790 0.4556 0.1705 0.211 Uiso 0.501(15) 1 calc R . P B 2
C14A C 0.6725(8) 0.4971(16) 0.2073(9) 0.157(8) Uani 0.501(15) 1 d . . P B 2
H14D H 0.6983 0.5381 0.2178 0.236 Uiso 0.501(15) 1 calc R . P B 2
H14E H 0.6859 0.4453 0.2224 0.236 Uiso 0.501(15) 1 calc R . P B 2
H14F H 0.6594 0.4907 0.1739 0.236 Uiso 0.501(15) 1 calc R . P B 2
C5A C 0.8419(13) 0.5588(12) 0.3281(13) 0.145(9) Uani 0.361(16) 1 d . . P G 2
H5AA H 0.8084 0.5436 0.3073 0.218 Uiso 0.361(16) 1 calc R . P G 2
H5AB H 0.8637 0.5427 0.3145 0.218 Uiso 0.361(16) 1 calc R . P G 2
H5AC H 0.8517 0.5313 0.3577 0.218 Uiso 0.361(16) 1 calc R . P G 2
C4A C 0.8272(16) 0.690(2) 0.2902(9) 0.184(11) Uani 0.361(16) 1 d . . P G 2
H4AA H 0.7937 0.6734 0.2705 0.276 Uiso 0.361(16) 1 calc R . P G 2
H4AB H 0.8280 0.7492 0.2950 0.276 Uiso 0.361(16) 1 calc R . P G 2
H4AC H 0.8482 0.6763 0.2755 0.276 Uiso 0.361(16) 1 calc R . P G 2
C3A C 0.8954(9) 0.672(2) 0.3668(12) 0.164(10) Uani 0.361(16) 1 d . . P G 2
H3AA H 0.9057 0.6433 0.3962 0.246 Uiso 0.361(16) 1 calc R . P G 2
H3AB H 0.9171 0.6577 0.3528 0.246 Uiso 0.361(16) 1 calc R . P G 2
H3AC H 0.8969 0.7306 0.3723 0.246 Uiso 0.361(16) 1 calc R . P G 2
C63A C 0.9966(16) 0.645(3) 0.5438(11) 0.180(11) Uani 0.37(2) 1 d . . P H 2
H63D H 1.0286 0.6363 0.5443 0.271 Uiso 0.37(2) 1 calc R . P H 2
H63E H 0.9806 0.5925 0.5414 0.271 Uiso 0.37(2) 1 calc R . P H 2
H63F H 0.9766 0.6787 0.5173 0.271 Uiso 0.37(2) 1 calc R . P H 2
C65A C 1.0242(13) 0.7707(14) 0.5885(17) 0.160(10) Uani 0.37(2) 1 d . . P H 2
H65D H 1.0572 0.7652 0.5909 0.240 Uiso 0.37(2) 1 calc R . P H 2
H65E H 1.0037 0.7995 0.5600 0.240 Uiso 0.37(2) 1 calc R . P H 2
H65F H 1.0254 0.8013 0.6150 0.240 Uiso 0.37(2) 1 calc R . P H 2
C64A C 1.0359(14) 0.639(3) 0.6290(11) 0.180(11) Uani 0.37(2) 1 d . . P H 2
H64D H 1.0680 0.6347 0.6293 0.270 Uiso 0.37(2) 1 calc R . P H 2
H64E H 1.0390 0.6668 0.6570 0.270 Uiso 0.37(2) 1 calc R . P H 2
H64F H 1.0222 0.5851 0.6276 0.270 Uiso 0.37(2) 1 calc R . P H 2
C42A C 0.9446(11) 0.2842(16) 0.5971(12) 0.182(12) Uani 0.38(2) 1 d . . P A 2
C44A C 0.9374(15) 0.1953(17) 0.5855(17) 0.210(16) Uani 0.38(2) 1 d . . P A 2
H44D H 0.9246 0.1687 0.6051 0.315 Uiso 0.38(2) 1 calc R . P A 2
H44E H 0.9142 0.1887 0.5531 0.315 Uiso 0.38(2) 1 calc R . P A 2
H44F H 0.9687 0.1708 0.5908 0.315 Uiso 0.38(2) 1 calc R . P A 2
C43A C 0.9641(16) 0.326(2) 0.5675(13) 0.183(14) Uani 0.38(2) 1 d . . P A 2
H43D H 0.9686 0.3838 0.5754 0.274 Uiso 0.38(2) 1 calc R . P A 2
H43E H 0.9955 0.3021 0.5727 0.274 Uiso 0.38(2) 1 calc R . P A 2
H43F H 0.9410 0.3199 0.5350 0.274 Uiso 0.38(2) 1 calc R . P A 2
C45A C 0.9806(14) 0.293(3) 0.6474(8) 0.199(15) Uani 0.38(2) 1 d . . P A 2
H45D H 0.9678 0.2656 0.6667 0.299 Uiso 0.38(2) 1 calc R . P A 2
H45E H 1.0118 0.2686 0.6524 0.299 Uiso 0.38(2) 1 calc R . P A 2
H45F H 0.9854 0.3506 0.6555 0.299 Uiso 0.38(2) 1 calc R . P A 2
C29A C 0.5786(12) 0.2569(19) 0.2758(6) 0.163(9) Uani 0.423(15) 1 d . . P B 2
H29D H 0.5524 0.2197 0.2570 0.244 Uiso 0.423(15) 1 calc R . P B 2
H29E H 0.5664 0.3127 0.2701 0.244 Uiso 0.423(15) 1 calc R . P B 2
H29F H 0.6059 0.2515 0.2677 0.244 Uiso 0.423(15) 1 calc R . P B 2
C28A C 0.6153(10) 0.1494(11) 0.3372(11) 0.150(9) Uani 0.423(15) 1 d . . P B 2
H28D H 0.5896 0.1116 0.3182 0.225 Uiso 0.423(15) 1 calc R . P B 2
H28E H 0.6432 0.1438 0.3300 0.225 Uiso 0.423(15) 1 calc R . P B 2
H28F H 0.6255 0.1373 0.3698 0.225 Uiso 0.423(15) 1 calc R . P B 2
C30A C 0.5549(9) 0.2487(17) 0.3418(10) 0.144(8) Uani 0.423(15) 1 d . . P B 2
H30D H 0.5275 0.2132 0.3236 0.216 Uiso 0.423(15) 1 calc R . P B 2
H30E H 0.5670 0.2356 0.3746 0.216 Uiso 0.423(15) 1 calc R . P B 2
H30F H 0.5442 0.3053 0.3367 0.216 Uiso 0.423(15) 1 calc R . P B 2
C57A C 0.7707(8) 0.6512(13) 0.6656(7) 0.165(8) Uani 0.508(17) 1 d . . P A 1
C60A C 0.7508(10) 0.7279(14) 0.6371(10) 0.174(10) Uani 0.508(17) 1 d . . P A 1
H60D H 0.7776 0.7659 0.6431 0.261 Uiso 0.508(17) 1 calc R . P A 1
H60E H 0.7353 0.7139 0.6042 0.261 Uiso 0.508(17) 1 calc R . P A 1
H60F H 0.7268 0.7531 0.6455 0.261 Uiso 0.508(17) 1 calc R . P A 1
C58A C 0.7294(10) 0.5925(17) 0.6563(11) 0.185(10) Uani 0.508(17) 1 d . . P A 1
H58D H 0.7137 0.5788 0.6235 0.277 Uiso 0.508(17) 1 calc R . P A 1
H58E H 0.7423 0.5430 0.6744 0.277 Uiso 0.508(17) 1 calc R . P A 1
H58F H 0.7055 0.6175 0.6651 0.277 Uiso 0.508(17) 1 calc R . P A 1
C59A C 0.7958(11) 0.6734(19) 0.7163(8) 0.193(11) Uani 0.508(17) 1 d . . P A 1
H59D H 0.8224 0.7115 0.7217 0.290 Uiso 0.508(17) 1 calc R . P A 1
H59E H 0.7723 0.6988 0.7254 0.290 Uiso 0.508(17) 1 calc R . P A 1
H59F H 0.8090 0.6244 0.7347 0.290 Uiso 0.508(17) 1 calc R . P A 1
C69A C 0.8856(13) 0.9847(16) 0.6536(12) 0.160(10) Uani 0.352(15) 1 d . . P F 2
H69D H 0.8513 0.9779 0.6470 0.240 Uiso 0.352(15) 1 calc R . P F 2
H69E H 0.9005 1.0259 0.6776 0.240 Uiso 0.352(15) 1 calc R . P F 2
H69F H 0.8880 1.0018 0.6255 0.240 Uiso 0.352(15) 1 calc R . P F 2
C70A C 0.9107(13) 0.8840(19) 0.7152(8) 0.140(9) Uani 0.352(15) 1 d . . P F 2
H70D H 0.9277 0.8324 0.7264 0.210 Uiso 0.352(15) 1 calc R . P F 2
H70E H 0.9268 0.9266 0.7380 0.210 Uiso 0.352(15) 1 calc R . P F 2
H70F H 0.8768 0.8787 0.7104 0.210 Uiso 0.352(15) 1 calc R . P F 2
C68A C 0.9646(8) 0.916(2) 0.6800(11) 0.156(9) Uani 0.352(15) 1 d . . P F 2
H68D H 0.9817 0.8648 0.6907 0.234 Uiso 0.352(15) 1 calc R . P F 2
H68E H 0.9669 0.9335 0.6519 0.234 Uiso 0.352(15) 1 calc R . P F 2
H68F H 0.9795 0.9576 0.7040 0.234 Uiso 0.352(15) 1 calc R . P F 2
C47A C 0.8405(14) 0.2443(17) 0.7024(9) 0.29(2) Uani 0.48(2) 1 d . . P A 2
C50A C 0.8926(12) 0.205(3) 0.7200(15) 0.31(2) Uani 0.48(2) 1 d . . P A 2
H50D H 0.8947 0.1743 0.6948 0.468 Uiso 0.48(2) 1 calc R . P A 2
H50E H 0.9175 0.2473 0.7305 0.468 Uiso 0.48(2) 1 calc R . P A 2
H50F H 0.8980 0.1678 0.7456 0.468 Uiso 0.48(2) 1 calc R . P A 2
C48A C 0.837(2) 0.292(2) 0.7422(12) 0.31(2) Uani 0.48(2) 1 d . . P A 2
H48D H 0.8622 0.3348 0.7530 0.472 Uiso 0.48(2) 1 calc R . P A 2
H48E H 0.8049 0.3175 0.7312 0.472 Uiso 0.48(2) 1 calc R . P A 2
H48F H 0.8422 0.2556 0.7677 0.472 Uiso 0.48(2) 1 calc R . P A 2
C49A C 0.8010(17) 0.177(2) 0.6848(12) 0.29(2) Uani 0.48(2) 1 d . . P A 2
H49D H 0.8036 0.1469 0.6597 0.435 Uiso 0.48(2) 1 calc R . P A 2
H49E H 0.8060 0.1394 0.7101 0.435 Uiso 0.48(2) 1 calc R . P A 2
H49F H 0.7686 0.2013 0.6735 0.435 Uiso 0.48(2) 1 calc R . P A 2
C52A C 0.9703(10) 0.5504(13) 0.7623(7) 0.159(9) Uani 0.48(4) 1 d . . P A 1
C54A C 0.9699(14) 0.4651(14) 0.7793(10) 0.159(11) Uani 0.363(18) 1 d . . P A 1
H54D H 0.9780 0.4267 0.7605 0.239 Uiso 0.363(18) 1 calc R . P A 1
H54E H 0.9940 0.4607 0.8115 0.239 Uiso 0.363(18) 1 calc R . P A 1
H54F H 0.9375 0.4528 0.7769 0.239 Uiso 0.363(18) 1 calc R . P A 1
C55A C 1.0201(13) 0.568(3) 0.7665(13) 0.184(12) Uani 0.363(18) 1 d . . P A 1
H55D H 1.0278 0.5291 0.7475 0.276 Uiso 0.363(18) 1 calc R . P A 1
H55E H 1.0212 0.6229 0.7560 0.276 Uiso 0.363(18) 1 calc R . P A 1
H55F H 1.0439 0.5619 0.7988 0.276 Uiso 0.363(18) 1 calc R . P A 1
C53A C 0.9581(14) 0.6082(17) 0.7909(10) 0.169(12) Uani 0.363(18) 1 d . . P A 1
H53D H 0.9253 0.5964 0.7879 0.254 Uiso 0.363(18) 1 calc R . P A 1
H53E H 0.9818 0.6026 0.8233 0.254 Uiso 0.363(18) 1 calc R . P A 1
H53F H 0.9591 0.6637 0.7806 0.254 Uiso 0.363(18) 1 calc R . P A 1
C100 C 0.7577(5) 0.5631(6) 0.5002(4) 0.132(3) Uani 1 1 d D . . . .
H10G H 0.7474 0.5059 0.4990 0.158 Uiso 0.478(18) 1 calc R . P I 1
H10H H 0.7791 0.5751 0.5330 0.158 Uiso 0.478(18) 1 calc R . P I 1
H10I H 0.7381 0.5794 0.4678 0.158 Uiso 0.522(18) 1 calc R . P I 2
H10J H 0.7504 0.5054 0.5027 0.158 Uiso 0.522(18) 1 calc R . P I 2
C101 C 0.8346(5) 0.5183(6) 0.4877(5) 0.137(3) Uani 1 1 d D . . . .
H10K H 0.8267 0.4600 0.4871 0.165 Uiso 0.478(18) 1 calc R . P I 1
H10L H 0.8584 0.5321 0.5195 0.165 Uiso 0.478(18) 1 calc R . P I 1
H10M H 0.8331 0.4609 0.4960 0.165 Uiso 0.522(18) 1 calc R . P I 2
H10N H 0.8157 0.5229 0.4538 0.165 Uiso 0.522(18) 1 calc R . P I 2
C103 C 0.9032(7) 0.4815(9) 0.4749(6) 0.177(5) Uani 1 1 d D . . . .
H10O H 0.9205 0.4876 0.4557 0.266 Uiso 0.478(18) 1 calc R . P I 1
H10P H 0.9243 0.4991 0.5064 0.266 Uiso 0.478(18) 1 calc R . P I 1
H10Q H 0.8944 0.4245 0.4753 0.266 Uiso 0.478(18) 1 calc R . P I 1
H10R H 0.9371 0.4982 0.4844 0.266 Uiso 0.522(18) 1 calc R . P I 2
H10S H 0.9025 0.4251 0.4840 0.266 Uiso 0.522(18) 1 calc R . P I 2
H10T H 0.8850 0.4863 0.4414 0.266 Uiso 0.522(18) 1 calc R . P I 2
C98 C 0.6875(7) 0.6084(10) 0.5182(6) 0.177(6) Uani 1 1 d D . . . .
H98A H 0.6590 0.6441 0.5059 0.265 Uiso 0.478(18) 1 calc R . P I 1
H98B H 0.6771 0.5526 0.5191 0.265 Uiso 0.478(18) 1 calc R . P I 1
H98C H 0.7097 0.6258 0.5494 0.265 Uiso 0.478(18) 1 calc R . P I 1
H98D H 0.6820 0.6426 0.5403 0.265 Uiso 0.522(18) 1 calc R . P I 2
H98E H 0.6682 0.6288 0.4869 0.265 Uiso 0.522(18) 1 calc R . P I 2
H98F H 0.6777 0.5526 0.5204 0.265 Uiso 0.522(18) 1 calc R . P I 2
N203 N 0.7890(7) 0.5669(14) 0.4756(8) 0.149(7) Uani 0.478(18) 1 d D . P I 1
H20D H 0.7978 0.6198 0.4764 0.179 Uiso 0.478(18) 1 calc R . P I 1
H20E H 0.7691 0.5554 0.4456 0.179 Uiso 0.478(18) 1 calc R . P I 1
C99 C 0.7135(10) 0.613(2) 0.4877(11) 0.173(11) Uani 0.478(18) 1 d D . P I 1
H99A H 0.6899 0.5970 0.4561 0.207 Uiso 0.478(18) 1 calc R . P I 1
H99B H 0.7224 0.6699 0.4863 0.207 Uiso 0.478(18) 1 calc R . P I 1
C102 C 0.8577(10) 0.5326(17) 0.4555(10) 0.161(8) Uani 0.478(18) 1 d D . P I 1
H10U H 0.8658 0.5906 0.4551 0.193 Uiso 0.478(18) 1 calc R . P I 1
H10V H 0.8357 0.5155 0.4238 0.193 Uiso 0.478(18) 1 calc R . P I 1
C40A C 0.6036(8) 0.4009(13) 0.4906(7) 0.196(8) Uani 0.803(16) 1 d . . P D 2
H40D H 0.6154 0.4564 0.4917 0.294 Uiso 0.803(16) 1 calc R . P D 2
H40E H 0.5967 0.3769 0.4605 0.294 Uiso 0.803(16) 1 calc R . P D 2
H40F H 0.5738 0.4014 0.4950 0.294 Uiso 0.803(16) 1 calc R . P D 2
C38A C 0.6236(7) 0.2689(9) 0.5257(7) 0.166(7) Uani 0.803(16) 1 d . . P D 2
H38D H 0.6169 0.2448 0.4957 0.249 Uiso 0.803(16) 1 calc R . P D 2
H38E H 0.6484 0.2366 0.5502 0.249 Uiso 0.803(16) 1 calc R . P D 2
H38F H 0.5936 0.2696 0.5298 0.249 Uiso 0.803(16) 1 calc R . P D 2
C39A C 0.6516(8) 0.3889(11) 0.5724(6) 0.182(7) Uani 0.803(16) 1 d . . P D 2
H39D H 0.6634 0.4444 0.5733 0.272 Uiso 0.803(16) 1 calc R . P D 2
H39E H 0.6217 0.3898 0.5766 0.272 Uiso 0.803(16) 1 calc R . P D 2
H39F H 0.6765 0.3569 0.5970 0.272 Uiso 0.803(16) 1 calc R . P D 2
N1A N 0.8100(6) 0.5689(13) 0.5099(9) 0.154(8) Uani 0.522(18) 1 d D . P I 2
H1AA H 0.8272 0.5613 0.5408 0.185 Uiso 0.522(18) 1 calc R . P I 2
H1AB H 0.8149 0.6213 0.5043 0.185 Uiso 0.522(18) 1 calc R . P I 2
C99A C 0.7399(8) 0.6101(18) 0.5287(11) 0.174(10) Uani 0.522(18) 1 d D . P I 2
H99C H 0.7489 0.6674 0.5276 0.209 Uiso 0.522(18) 1 calc R . P I 2
H99D H 0.7584 0.5917 0.5610 0.209 Uiso 0.522(18) 1 calc R . P I 2
C1A C 0.8799(12) 0.5361(16) 0.4983(12) 0.161(9) Uani 0.522(18) 1 d . . P I 2
H1AC H 0.8990 0.5318 0.5321 0.193 Uiso 0.522(18) 1 calc R . P I 2
H1AD H 0.8816 0.5930 0.4895 0.193 Uiso 0.522(18) 1 calc R . P I 2
C93A C 0.379(2) 0.730(3) 0.2835(9) 0.218(13) Uani 0.244(14) 1 d D . P E 2
H93A H 0.3606 0.7131 0.2526 0.262 Uiso 0.244(14) 1 calc R . P E 2
C97A C 0.3612(12) 0.717(3) 0.3160(16) 0.210(12) Uani 0.244(14) 1 d G . P E 2
H97A H 0.3306 0.6912 0.3072 0.252 Uiso 0.244(14) 1 calc R . P E 2
C95A C 0.3882(10) 0.742(3) 0.3613(13) 0.203(12) Uani 0.244(14) 1 d G . P E 2
H95A H 0.3760 0.7328 0.3835 0.243 Uiso 0.244(14) 1 calc R . P E 2
C89A C 0.4330(6) 0.7795(13) 0.3742(6) 0.181(13) Uani 0.244(14) 1 d DG . P E 2
N0 N 0.4508(13) 0.792(2) 0.3418(11) 0.209(13) Uani 0.244(14) 1 d G . P E 2
C91A C 0.424(2) 0.768(3) 0.2964(10) 0.212(15) Uani 0.244(14) 1 d G . P E 2
H91A H 0.4360 0.7767 0.2743 0.254 Uiso 0.244(14) 1 calc R . P E 2
C33A C 0.7264(9) 0.0484(12) 0.4601(5) 0.138(6) Uani 0.64(2) 1 d . . P B 2
H33D H 0.6925 0.0650 0.4510 0.208 Uiso 0.64(2) 1 calc R . P B 2
H33E H 0.7375 0.0698 0.4379 0.208 Uiso 0.64(2) 1 calc R . P B 2
H33F H 0.7283 -0.0109 0.4606 0.208 Uiso 0.64(2) 1 calc R . P B 2
C35A C 0.8101(6) 0.0569(11) 0.5223(9) 0.152(7) Uani 0.64(2) 1 d . . P B 2
H35D H 0.8214 0.0768 0.5000 0.228 Uiso 0.64(2) 1 calc R . P B 2
H35E H 0.8304 0.0802 0.5527 0.228 Uiso 0.64(2) 1 calc R . P B 2
H35F H 0.8127 -0.0023 0.5241 0.228 Uiso 0.64(2) 1 calc R . P B 2
C34A C 0.7407(10) 0.0511(11) 0.5413(8) 0.152(7) Uani 0.64(2) 1 d . . P B 2
H34D H 0.7067 0.0673 0.5312 0.229 Uiso 0.64(2) 1 calc R . P B 2
H34E H 0.7431 -0.0081 0.5431 0.229 Uiso 0.64(2) 1 calc R . P B 2
H34F H 0.7608 0.0744 0.5717 0.229 Uiso 0.64(2) 1 calc R . P B 2
O13A O 0.7402(8) 0.2034(8) 0.4693(5) 0.119(6) Uani 0.64(2) 1 d . . P B 2
O14A O 0.7797(14) 0.2097(16) 0.5387(6) 0.149(10) Uani 0.64(2) 1 d . . P B 2
O22A O 0.9378(17) 0.615(3) 0.6839(14) 0.129(11) Uani 0.363(18) 1 d . . P A 1
C51A C 0.9361(13) 0.560(2) 0.7122(9) 0.135(10) Uani 0.363(18) 1 d . . P A 1
C46A C 0.8338(11) 0.3031(10) 0.6620(8) 0.110(8) Uani 0.41(3) 1 d . . P A 1
O19 O 0.8019(18) 0.285(3) 0.6180(12) 0.124(11) Uani 0.41(3) 1 d . . P A 1
C56 C 0.8202(10) 0.5802(14) 0.6616(9) 0.118(6) Uani 0.492(17) 1 d . . P A 2
O24A O 0.8322(17) 0.6593(15) 0.6490(18) 0.110(4) Uani 0.508(17) 1 d . . P A 1
C21A C 0.7590(8) 0.3215(15) 0.3776(8) 0.081(5) Uani 0.414(16) 1 d . . P B 2
O9A O 0.7513(6) 0.3848(11) 0.3663(7) 0.078(4) Uani 0.414(16) 1 d . . P B 2
C24A C 0.7599(9) 0.2597(17) 0.3083(7) 0.139(9) Uani 0.414(16) 1 d . . P B 2
H24D H 0.7355 0.2995 0.2895 0.209 Uiso 0.414(16) 1 calc R . P B 2
H24E H 0.7805 0.2451 0.2931 0.209 Uiso 0.414(16) 1 calc R . P B 2
H24F H 0.7435 0.2111 0.3120 0.209 Uiso 0.414(16) 1 calc R . P B 2
C25A C 0.8293(10) 0.2359(16) 0.3852(9) 0.143(9) Uani 0.414(16) 1 d . . P B 2
H25D H 0.8490 0.2608 0.4152 0.215 Uiso 0.414(16) 1 calc R . P B 2
H25E H 0.8133 0.1872 0.3894 0.215 Uiso 0.414(16) 1 calc R . P B 2
H25F H 0.8503 0.2212 0.3705 0.215 Uiso 0.414(16) 1 calc R . P B 2
C23A C 0.8180(11) 0.3703(15) 0.3493(10) 0.149(9) Uani 0.414(16) 1 d . . P B 2
H23D H 0.8383 0.3936 0.3797 0.224 Uiso 0.414(16) 1 calc R . P B 2
H23E H 0.8387 0.3544 0.3345 0.224 Uiso 0.414(16) 1 calc R . P B 2
H23F H 0.7942 0.4107 0.3302 0.224 Uiso 0.414(16) 1 calc R . P B 2
C22A C 0.7911(7) 0.2955(12) 0.3550(6) 0.121(6) Uani 0.414(16) 1 d . . P B 2
C41A C 0.8967(11) 0.322(2) 0.5902(14) 0.140(11) Uani 0.38(2) 1 d . . P A 2
O17A O 0.8680(13) 0.3170(19) 0.5694(12) 0.098(7) Uani 0.38(2) 1 d . . P A 2

loop_
_atom_site_aniso_label
_atom_site_aniso_U_11
_atom_site_aniso_U_22
_atom_site_aniso_U_33
_atom_site_aniso_U_23
_atom_site_aniso_U_13
_atom_site_aniso_U_12
Cr7 0.0907(8) 0.0565(6) 0.0835(7) 0.0016(5) 0.0257(6) -0.0037(5)
Cr6 0.1173(11) 0.0527(6) 0.0832(7) -0.0018(5) 0.0187(7) -0.0089(6)
Cr5 0.1225(11) 0.0529(6) 0.0884(8) -0.0009(5) 0.0301(8) -0.0123(6)
Ni1 0.1050(10) 0.0636(7) 0.0902(8) -0.0032(6) 0.0243(8) -0.0122(6)
Cr1 0.0973(9) 0.0671(7) 0.0869(8) -0.0054(6) 0.0194(7) -0.0088(6)
Cr2 0.1044(10) 0.0656(7) 0.0859(8) -0.0014(6) 0.0064(7) 0.0089(6)
Cr4 0.1220(12) 0.0551(6) 0.0918(8) 0.0064(6) 0.0220(8) 0.0049(6)
Cr3 0.121(8) 0.073(2) 0.085(2) 0.0029(17) -0.003(3) 0.010(4)
F5 0.103(3) 0.0486(17) 0.083(2) -0.0029(16) 0.029(2) 0.0029(17)
F6 0.094(3) 0.0526(18) 0.087(2) 0.0025(16) 0.029(2) 0.0024(17)
F7 0.093(3) 0.0568(19) 0.080(2) -0.0010(16) 0.026(2) -0.0069(17)
F1 0.091(3) 0.064(2) 0.080(2) 0.0025(17) 0.010(2) 0.0024(18)
F8 0.097(3) 0.065(2) 0.077(2) -0.0059(17) 0.020(2) 0.0011(19)
F4 0.102(3) 0.056(2) 0.088(2) -0.0004(17) 0.025(2) 0.0013(18)
F2 0.116(4) 0.066(2) 0.092(3) -0.005(2) 0.006(3) 0.005(2)
F3 0.132(4) 0.062(2) 0.082(2) 0.0027(19) 0.019(3) 0.001(2)
O2 0.104(4) 0.081(3) 0.111(4) -0.012(3) 0.055(4) -0.016(3)
O7 0.080(3) 0.069(3) 0.130(5) -0.011(3) 0.037(3) -0.002(2)
O4 0.124(5) 0.056(3) 0.103(4) 0.011(2) 0.021(3) 0.001(2)
O5 0.127(5) 0.072(3) 0.076(3) 0.001(2) 0.023(3) -0.015(3)
O32 0.103(4) 0.069(3) 0.117(4) -0.017(3) 0.030(4) 0.009(3)
O1 0.111(5) 0.141(6) 0.116(5) -0.038(4) 0.056(4) -0.035(4)
O31 0.130(5) 0.077(3) 0.108(4) 0.013(3) 0.057(4) 0.030(3)
O25 0.086(4) 0.120(5) 0.135(5) 0.004(4) 0.022(4) 0.012(3)
O3 0.143(5) 0.080(3) 0.092(4) 0.008(3) 0.014(4) -0.028(3)
O29 0.141(6) 0.085(4) 0.106(4) -0.012(3) 0.038(4) -0.041(4)
O9 0.107(9) 0.051(5) 0.104(8) -0.010(5) 0.050(7) -0.012(5)
O11 0.109(10) 0.056(5) 0.082(6) -0.013(4) 0.023(6) -0.017(5)
O8 0.091(4) 0.077(4) 0.157(6) 0.034(4) 0.025(4) 0.004(3)
O26 0.082(4) 0.157(6) 0.122(5) 0.003(4) 0.027(4) 0.004(4)
O16 0.127(5) 0.147(6) 0.111(4) 0.005(4) 0.060(4) 0.002(4)
O27 0.171(7) 0.067(3) 0.094(4) -0.009(3) 0.012(4) -0.006(3)
O19A 0.169(17) 0.064(7) 0.090(16) 0.025(8) -0.033(12) -0.010(7)
O28 0.185(8) 0.084(4) 0.090(3) -0.010(3) 0.023(4) -0.034(4)
O24 0.145(10) 0.078(9) 0.104(8) 0.013(9) 0.051(5) 0.037(9)
O22 0.140(13) 0.077(6) 0.074(7) -0.008(5) 0.013(7) -0.005(6)
O12 0.120(9) 0.066(7) 0.103(6) -0.003(5) 0.030(6) -0.018(6)
O10 0.16(2) 0.145(17) 0.139(13) 0.047(12) 0.076(14) 0.080(14)
O6 0.085(8) 0.069(5) 0.085(6) -0.001(4) 0.039(6) -0.015(5)
C1 0.107(6) 0.090(5) 0.116(6) -0.006(5) 0.045(5) -0.007(4)
O17 0.103(9) 0.085(8) 0.124(10) 0.011(7) 0.016(7) 0.004(6)
O14 0.164(19) 0.035(8) 0.102(9) 0.015(7) 0.024(9) 0.005(8)
O30 0.141(6) 0.101(4) 0.113(5) -0.006(4) 0.030(4) -0.044(4)
O15 0.121(6) 0.189(8) 0.110(4) 0.027(4) 0.051(4) -0.005(5)
C76 0.100(6) 0.047(3) 0.166(10) 0.008(4) 0.075(7) 0.010(3)
O13 0.104(10) 0.059(8) 0.092(8) -0.001(6) 0.048(7) 0.001(6)
C11 0.111(6) 0.075(4) 0.084(4) -0.001(3) 0.033(4) -0.007(3)
C66 0.115(6) 0.072(4) 0.091(4) -0.014(3) 0.016(4) 0.001(4)
C26 0.104(5) 0.069(3) 0.099(4) -0.008(3) 0.030(4) -0.011(3)
C16 0.084(5) 0.083(5) 0.085(5) 0.005(4) 0.024(4) -0.002(4)
C6 0.125(5) 0.065(4) 0.088(4) 0.007(3) 0.028(4) -0.006(3)
C61 0.089(5) 0.112(6) 0.118(6) -0.032(4) 0.026(4) 0.001(4)
C71 0.095(6) 0.070(4) 0.114(6) -0.011(4) 0.041(5) -0.017(4)
C36 0.139(6) 0.069(4) 0.125(5) 0.023(4) 0.067(4) 0.004(4)
C12 0.149(7) 0.101(5) 0.080(4) -0.003(3) 0.031(4) -0.006(4)
O18 0.114(9) 0.072(6) 0.182(12) 0.029(7) -0.008(8) 0.009(6)
C31 0.115(6) 0.057(3) 0.104(5) 0.001(3) 0.036(4) -0.001(3)
C21 0.122(11) 0.074(9) 0.116(10) -0.013(7) 0.051(9) 0.008(7)
C72 0.118(8) 0.112(7) 0.142(9) -0.022(6) 0.061(7) -0.038(6)
C27 0.120(6) 0.092(5) 0.127(5) -0.024(4) 0.034(5) -0.036(4)
C46 0.30(2) 0.23(3) 0.117(18) 0.042(17) 0.001(16) -0.11(2)
C75 0.162(12) 0.151(11) 0.153(11) -0.027(9) 0.046(10) -0.087(10)
C32 0.168(8) 0.054(4) 0.136(6) 0.005(3) 0.051(6) 0.001(4)
O21 0.193(16) 0.078(6) 0.118(9) 0.002(5) -0.051(10) 0.009(7)
C7 0.170(7) 0.073(4) 0.110(5) 0.019(4) 0.024(5) -0.001(4)
C2 0.144(8) 0.138(7) 0.166(8) -0.009(6) 0.092(7) -0.003(6)
C41 0.107(10) 0.071(9) 0.186(14) 0.039(7) -0.008(8) 0.005(6)
C17 0.115(7) 0.127(7) 0.137(7) 0.022(6) 0.060(6) 0.013(5)
C20 0.122(9) 0.145(8) 0.158(9) 0.026(7) 0.040(8) 0.017(7)
C67 0.169(8) 0.082(5) 0.115(5) -0.025(4) 0.031(6) -0.013(5)
C88 0.151(8) 0.128(8) 0.217(9) 0.001(7) 0.114(7) 0.005(6)
N02R 0.187(10) 0.208(14) 0.216(10) -0.019(9) 0.108(8) 0.023(8)
C90 0.204(12) 0.30(3) 0.240(13) -0.045(14) 0.131(11) 0.015(12)
C92 0.202(12) 0.221(19) 0.254(15) -0.016(12) 0.136(11) 0.005(12)
C96 0.173(11) 0.174(14) 0.260(15) -0.020(11) 0.134(11) 0.006(10)
C94 0.168(9) 0.179(14) 0.265(13) -0.024(11) 0.130(9) -0.001(8)
O20 0.18(2) 0.056(7) 0.091(9) -0.004(5) 0.037(10) 0.000(7)
C22 0.155(11) 0.073(7) 0.174(12) -0.005(7) 0.095(9) 0.019(7)
C82 0.144(6) 0.119(8) 0.148(6) -0.027(6) 0.077(5) -0.015(5)
C73 0.193(15) 0.111(9) 0.182(13) 0.030(9) 0.068(12) -0.034(9)
C37 0.160(7) 0.115(7) 0.207(9) 0.011(6) 0.113(7) 0.001(5)
C51 0.226(18) 0.072(7) 0.125(11) -0.001(6) -0.054(11) 0.004(7)
O20A 0.207(17) 0.073(7) 0.106(8) 0.010(6) 0.011(9) 0.011(8)
C62 0.106(6) 0.164(9) 0.189(9) -0.030(7) 0.052(6) 0.005(5)
C79 0.126(7) 0.146(9) 0.131(6) -0.016(6) 0.051(5) 0.000(6)
C77 0.148(7) 0.061(4) 0.126(5) -0.012(4) 0.050(5) -0.004(4)
C78 0.164(8) 0.083(6) 0.139(7) -0.009(5) 0.065(6) -0.005(5)
C80 0.144(7) 0.100(7) 0.156(7) -0.008(6) 0.073(6) 0.000(5)
C81 0.125(7) 0.175(12) 0.144(7) -0.021(7) 0.062(6) 0.000(7)
C74 0.198(17) 0.223(18) 0.27(2) -0.068(17) 0.164(18) -0.084(15)
O23 0.142(13) 0.095(8) 0.105(10) 0.011(7) 0.048(10) 0.018(7)
C9 0.167(11) 0.095(8) 0.101(6) 0.018(6) 0.019(7) 0.013(7)
C35 0.19(2) 0.060(11) 0.145(11) 0.004(9) 0.060(13) 0.007(14)
C83 0.144(6) 0.126(9) 0.194(9) -0.036(7) 0.086(6) -0.017(5)
C84 0.155(8) 0.130(9) 0.216(10) -0.038(8) 0.110(8) -0.023(6)
C86 0.161(8) 0.125(9) 0.214(9) -0.014(7) 0.105(7) -0.018(6)
N026 0.147(8) 0.130(8) 0.226(9) -0.021(6) 0.095(7) -0.009(6)
C87 0.136(7) 0.144(10) 0.217(9) -0.038(8) 0.080(6) -0.009(6)
C85 0.141(7) 0.156(11) 0.212(10) -0.061(9) 0.081(7) -0.016(6)
C14 0.19(2) 0.111(9) 0.101(11) -0.019(7) 0.048(13) -0.017(9)
C34 0.186(15) 0.072(13) 0.146(12) 0.008(10) 0.054(11) 0.017(11)
C53 0.26(2) 0.105(14) 0.212(19) -0.010(13) -0.039(15) 0.027(12)
C49 0.24(2) 0.138(18) 0.123(15) 0.021(13) 0.059(13) 0.009(12)
C38 0.163(15) 0.12(2) 0.205(15) 0.015(14) 0.098(11) 0.002(14)
C15 0.159(16) 0.111(10) 0.076(8) -0.006(7) 0.032(10) -0.013(10)
N032 0.142(9) 0.166(12) 0.213(12) -0.046(9) 0.060(8) -0.023(8)
C89 0.137(7) 0.156(11) 0.210(10) -0.028(8) 0.077(7) -0.027(7)
C95 0.141(8) 0.172(13) 0.188(11) 0.015(9) 0.078(8) -0.017(7)
C97 0.150(10) 0.207(15) 0.194(13) 0.001(10) 0.070(9) -0.026(9)
C93 0.154(10) 0.225(17) 0.213(14) -0.017(12) 0.071(10) -0.031(10)
C91 0.148(10) 0.186(16) 0.202(15) -0.047(13) 0.054(10) -0.042(10)
C33 0.184(13) 0.100(16) 0.18(2) 0.004(14) 0.075(14) -0.009(10)
C10 0.203(15) 0.116(10) 0.123(9) 0.012(7) 0.018(10) 0.046(10)
C44 0.17(2) 0.162(16) 0.32(3) 0.091(16) 0.067(17) 0.067(14)
C69 0.169(15) 0.086(7) 0.125(10) -0.022(7) 0.025(10) -0.018(8)
C39 0.18(3) 0.16(2) 0.210(16) 0.019(15) 0.117(18) -0.010(19)
C23 0.23(2) 0.100(11) 0.235(16) 0.011(11) 0.165(16) 0.039(11)
C25 0.146(11) 0.116(12) 0.193(13) -0.001(9) 0.093(10) 0.016(9)
C24 0.179(15) 0.085(8) 0.163(14) -0.016(8) 0.099(12) 0.013(8)
C18 0.142(10) 0.160(10) 0.243(14) 0.002(9) 0.090(10) -0.003(8)
C3 0.168(15) 0.145(10) 0.140(13) -0.011(8) 0.093(12) -0.018(9)
C64 0.110(11) 0.203(17) 0.200(15) -0.057(13) 0.051(10) -0.013(11)
C68 0.203(15) 0.118(12) 0.123(8) -0.019(7) 0.015(9) -0.014(11)
C19 0.187(14) 0.225(15) 0.162(8) 0.035(8) 0.093(9) 0.064(11)
C30 0.132(15) 0.156(13) 0.133(11) -0.008(9) 0.018(10) -0.074(11)
C8 0.204(12) 0.152(13) 0.137(12) 0.046(10) 0.035(10) -0.028(9)
C63 0.115(13) 0.177(11) 0.201(18) -0.030(10) 0.053(13) 0.024(9)
C40 0.16(2) 0.118(11) 0.20(3) 0.010(10) 0.11(2) 0.009(10)
C28 0.188(16) 0.114(12) 0.168(14) -0.056(11) 0.075(13) -0.047(11)
C5 0.166(12) 0.171(15) 0.209(14) 0.027(12) 0.108(11) 0.024(11)
C55 0.22(2) 0.101(10) 0.146(14) -0.009(9) -0.073(13) 0.016(10)
C65 0.148(17) 0.22(2) 0.213(13) -0.015(12) 0.086(12) 0.015(15)
C4 0.168(14) 0.168(16) 0.180(11) -0.038(10) 0.115(10) -0.018(11)
C29 0.138(10) 0.159(14) 0.159(14) -0.019(11) 0.017(9) -0.020(9)
C115 0.23(2) 0.36(4) 0.29(3) 0.06(3) 0.16(2) 0.05(3)
C116 0.24(2) 0.35(3) 0.29(3) 0.06(2) 0.16(2) 0.06(2)
C111 0.24(2) 0.38(4) 0.30(3) 0.08(3) 0.16(2) 0.06(3)
C112 0.24(2) 0.38(4) 0.29(3) 0.09(3) 0.16(2) 0.05(3)
C113 0.23(3) 0.38(4) 0.30(3) 0.09(3) 0.15(2) 0.05(3)
C114 0.23(3) 0.38(4) 0.30(3) 0.09(3) 0.16(2) 0.05(3)
C70 0.201(12) 0.124(13) 0.182(17) -0.041(12) 0.076(11) -0.001(9)
C56A 0.145(11) 0.098(8) 0.105(13) 0.012(7) 0.049(10) 0.021(7)
C48 0.23(2) 0.125(15) 0.099(10) 0.023(9) 0.039(11) 0.021(12)
C43 0.20(2) 0.129(15) 0.31(2) 0.062(12) 0.090(15) 0.025(14)
C45 0.182(16) 0.19(2) 0.36(3) 0.049(19) 0.079(17) 0.005(14)
C47 0.232(19) 0.076(8) 0.100(10) 0.023(7) 0.048(10) 0.018(9)
Cr3A 0.110(8) 0.053(2) 0.096(3) 0.0062(15) 0.006(3) 0.016(3)
C52 0.239(17) 0.098(11) 0.141(12) -0.002(8) -0.073(11) 0.019(9)
C54 0.28(2) 0.152(18) 0.139(14) 0.005(12) -0.072(14) -0.008(16)
C50 0.26(3) 0.077(9) 0.126(14) 0.028(8) 0.052(16) 0.026(10)
C42 0.147(12) 0.135(13) 0.29(2) 0.061(11) 0.054(12) 0.041(9)
C60 0.21(2) 0.139(14) 0.19(2) 0.024(13) 0.123(19) 0.037(13)
C57 0.212(15) 0.120(12) 0.176(15) 0.023(10) 0.109(14) 0.032(10)
C59 0.25(2) 0.19(2) 0.176(14) 0.032(12) 0.120(14) 0.046(18)
C58 0.242(19) 0.163(18) 0.22(2) 0.019(15) 0.118(17) 0.003(15)
C13 0.149(10) 0.186(19) 0.084(10) -0.006(11) 0.026(8) 0.005(9)
C110 0.36(4) 0.16(2) 0.20(2) -0.045(17) 0.16(3) -0.11(2)
C107 0.36(3) 0.19(2) 0.23(2) -0.029(16) 0.18(2) -0.090(19)
C106 0.37(3) 0.20(2) 0.21(2) -0.034(17) 0.17(2) -0.079(19)
C105 0.37(3) 0.21(2) 0.23(2) -0.019(18) 0.19(2) -0.06(2)
C104 0.37(3) 0.19(2) 0.25(2) -0.016(19) 0.20(3) -0.06(2)
C109 0.38(3) 0.20(2) 0.29(3) 0.00(2) 0.21(3) -0.06(2)
C108 0.36(3) 0.19(2) 0.26(3) -0.020(19) 0.19(2) -0.08(2)
C117 0.24(3) 0.33(4) 0.28(3) 0.02(3) 0.17(2) 0.08(3)
O6A 0.110(12) 0.068(5) 0.071(6) -0.006(4) 0.012(7) -0.023(7)
O11A 0.101(13) 0.066(6) 0.100(10) -0.002(6) 0.023(8) -0.009(6)
O12A 0.070(8) 0.055(7) 0.093(5) -0.012(4) 0.025(5) -0.013(5)
O10A 0.18(3) 0.069(9) 0.093(10) -0.017(7) 0.071(15) 0.025(11)
O21A 0.131(13) 0.097(10) 0.067(8) -0.008(7) -0.003(8) 0.033(9)
O18A 0.084(9) 0.082(9) 0.105(11) 0.022(7) 0.031(8) 0.013(7)
O23A 0.156(13) 0.065(6) 0.095(9) 0.004(5) 0.034(9) 0.011(7)
C10A 0.147(19) 0.066(9) 0.120(17) 0.019(9) 0.036(14) 0.012(10)
C8A 0.20(3) 0.085(17) 0.121(11) 0.015(10) 0.044(14) -0.008(16)
C9A 0.169(11) 0.10(2) 0.15(2) 0.031(16) 0.038(11) 0.006(9)
C15A 0.162(17) 0.115(9) 0.104(11) 0.009(8) 0.032(11) -0.003(9)
C13A 0.170(13) 0.125(12) 0.100(11) -0.011(9) 0.033(10) -0.023(10)
C14A 0.184(13) 0.165(18) 0.116(13) -0.007(12) 0.059(11) 0.005(11)
C5A 0.15(2) 0.143(11) 0.16(2) -0.012(9) 0.079(18) 0.012(9)
C4A 0.20(2) 0.19(2) 0.184(12) 0.019(13) 0.104(13) 0.010(17)
C3A 0.149(11) 0.16(2) 0.193(17) -0.017(15) 0.089(10) -0.004(10)
C63A 0.16(2) 0.18(2) 0.212(15) -0.038(14) 0.090(14) 0.000(16)
C65A 0.097(15) 0.167(13) 0.20(2) -0.027(12) 0.054(16) 0.005(10)
C64A 0.112(16) 0.21(2) 0.207(15) -0.007(15) 0.056(12) 0.022(14)
C42A 0.129(14) 0.152(16) 0.23(2) 0.004(14) 0.042(12) 0.040(11)
C44A 0.17(3) 0.151(16) 0.27(3) -0.004(15) 0.06(2) 0.040(13)
C43A 0.14(2) 0.15(2) 0.23(3) -0.003(18) 0.055(19) 0.045(16)
C45A 0.15(2) 0.17(3) 0.22(2) 0.014(15) 0.036(14) 0.029(17)
C29A 0.16(2) 0.158(19) 0.128(9) -0.025(8) 0.025(9) -0.049(15)
C28A 0.146(16) 0.094(8) 0.173(18) -0.036(8) 0.036(13) -0.030(8)
C30A 0.127(11) 0.130(17) 0.156(17) -0.037(14) 0.044(12) -0.040(10)
C57A 0.183(14) 0.149(14) 0.187(16) 0.000(11) 0.104(13) 0.030(10)
C60A 0.169(19) 0.158(15) 0.22(2) 0.017(14) 0.105(17) 0.039(13)
C58A 0.189(16) 0.166(18) 0.23(2) 0.001(16) 0.116(16) 0.021(13)
C59A 0.21(2) 0.20(2) 0.190(15) -0.013(13) 0.105(14) 0.030(16)
C69A 0.21(2) 0.106(11) 0.137(17) -0.018(10) 0.045(16) 0.003(12)
C70A 0.16(2) 0.112(16) 0.111(10) -0.027(9) 0.031(12) -0.012(15)
C68A 0.177(11) 0.137(19) 0.123(17) -0.043(14) 0.037(10) -0.033(10)
C47A 0.38(3) 0.25(3) 0.16(2) 0.066(19) 0.04(2) -0.10(2)
C50A 0.39(4) 0.29(4) 0.16(3) 0.06(2) 0.03(2) -0.08(3)
C48A 0.44(5) 0.27(3) 0.17(2) 0.06(2) 0.07(3) -0.10(3)
C49A 0.38(4) 0.24(3) 0.17(3) 0.07(2) 0.05(2) -0.10(3)
C52A 0.167(16) 0.127(13) 0.088(9) 0.006(8) -0.034(9) 0.030(11)
C54A 0.18(2) 0.122(14) 0.066(12) -0.006(9) -0.043(14) 0.023(13)
C55A 0.177(16) 0.17(3) 0.117(19) -0.014(17) -0.020(12) 0.013(13)
C53A 0.20(2) 0.127(17) 0.095(13) -0.001(11) -0.013(14) 0.024(15)
C100 0.166(8) 0.070(5) 0.131(8) 0.003(5) 0.039(7) -0.020(5)
C101 0.176(9) 0.068(5) 0.143(8) -0.010(5) 0.047(7) -0.013(5)
C103 0.209(13) 0.123(10) 0.185(13) -0.018(9) 0.073(11) 0.010(8)
C98 0.194(12) 0.132(10) 0.202(15) 0.009(10) 0.084(11) -0.021(9)
N203 0.188(13) 0.091(12) 0.158(16) 0.020(12) 0.065(13) -0.001(10)
C99 0.205(16) 0.125(19) 0.19(2) 0.047(18) 0.084(16) 0.029(16)
C102 0.194(16) 0.107(15) 0.174(17) -0.009(13) 0.074(14) -0.007(12)
C40A 0.179(12) 0.173(15) 0.258(15) 0.035(11) 0.116(11) 0.030(10)
C38A 0.196(14) 0.131(8) 0.235(17) -0.011(8) 0.154(14) -0.028(8)
C39A 0.224(17) 0.142(13) 0.236(12) -0.014(9) 0.154(11) -0.014(11)
N1A 0.171(10) 0.103(12) 0.160(17) -0.044(13) 0.045(11) -0.022(8)
C99A 0.187(14) 0.113(17) 0.21(2) -0.046(17) 0.077(14) -0.032(12)
C1A 0.181(12) 0.108(14) 0.17(2) -0.029(14) 0.059(12) -0.017(9)
C93A 0.19(2) 0.21(3) 0.235(18) -0.017(17) 0.075(15) -0.02(2)
C97A 0.172(18) 0.21(2) 0.220(17) -0.019(17) 0.059(15) -0.027(18)
C95A 0.164(18) 0.19(2) 0.222(16) -0.014(16) 0.058(14) -0.021(18)
C89A 0.137(18) 0.180(19) 0.222(19) -0.025(19) 0.075(18) -0.018(18)
N0 0.181(19) 0.18(2) 0.240(19) -0.008(19) 0.067(16) -0.008(18)
C91A 0.18(2) 0.19(3) 0.24(2) -0.01(2) 0.072(17) -0.01(2)
C33A 0.179(15) 0.067(8) 0.147(9) -0.007(6) 0.051(9) -0.002(9)
C35A 0.180(10) 0.078(9) 0.180(16) 0.016(10) 0.061(9) 0.017(7)
C34A 0.222(18) 0.078(9) 0.153(12) 0.003(8) 0.078(13) -0.024(10)
O13A 0.175(16) 0.049(5) 0.108(6) 0.003(4) 0.038(7) -0.002(7)
O14A 0.232(19) 0.051(6) 0.096(8) 0.019(5) 0.010(9) -0.005(7)
O22A 0.113(16) 0.107(15) 0.089(15) 0.013(13) -0.027(12) 0.034(11)
C51A 0.139(15) 0.103(14) 0.082(10) 0.007(8) -0.026(9) 0.024(11)
C46A 0.18(2) 0.036(7) 0.077(10) 0.001(6) 0.027(11) 0.007(8)
O19 0.16(3) 0.121(16) 0.048(12) 0.033(9) 0.010(18) -0.012(16)
C56 0.170(14) 0.075(8) 0.101(12) 0.009(7) 0.051(11) 0.020(8)
O24A 0.145(10) 0.078(9) 0.104(8) 0.013(9) 0.051(5) 0.037(9)
C21A 0.088(11) 0.067(8) 0.076(8) -0.026(6) 0.026(8) -0.021(7)
O9A 0.061(8) 0.067(7) 0.093(9) -0.018(6) 0.022(7) -0.024(6)
C24A 0.146(16) 0.153(19) 0.117(11) -0.039(11) 0.055(11) 0.009(13)
C25A 0.144(15) 0.163(16) 0.124(14) -0.019(12) 0.058(12) 0.019(13)
C23A 0.171(19) 0.161(15) 0.138(17) -0.031(12) 0.088(16) -0.026(13)
C22A 0.125(12) 0.135(12) 0.114(11) -0.018(9) 0.062(10) 0.008(9)
C41A 0.117(13) 0.092(12) 0.16(2) 0.004(11) 0.018(10) 0.013(9)
O17A 0.104(12) 0.090(14) 0.102(12) 0.011(10) 0.046(10) 0.008(9)

loop_
_atom_type_symbol
_atom_type_description
_atom_type_scat_dispersion_real
_atom_type_scat_dispersion_imag
_atom_type_scat_source
C C 0.0181 0.0091 'International Tables Vol C Tables 4.2.6.8 and 6.1.1.4'
H H 0.0000 0.0000 'International Tables Vol C Tables 4.2.6.8 and 6.1.1.4'
Cr Cr -0.1635 2.4439 'International Tables Vol C Tables 4.2.6.8 and 6.1.1.4'
F F 0.0727 0.0534 'International Tables Vol C Tables 4.2.6.8 and 6.1.1.4'
N N 0.0311 0.0180 'International Tables Vol C Tables 4.2.6.8 and 6.1.1.4'
Ni Ni -3.0029 0.5091 'International Tables Vol C Tables 4.2.6.8 and 6.1.1.4'
O O 0.0492 0.0322 'International Tables Vol C Tables 4.2.6.8 and 6.1.1.4'

loop_
_geom_angle_atom_site_label_1
_geom_angle_atom_site_label_2
_geom_angle_atom_site_label_3
_geom_angle
_geom_angle_site_symmetry_1
_geom_angle_site_symmetry_3
F6 Cr7 O2 89.1(2) . .
F6 Cr7 O7 90.6(2) . .
F6 Cr7 O4 178.8(3) . .
F6 Cr7 O5 91.7(2) . .
F7 Cr7 F6 87.31(17) . .
F7 Cr7 O2 92.4(2) . .
F7 Cr7 O7 90.1(2) . .
F7 Cr7 O4 92.6(2) . .
F7 Cr7 O5 178.6(2) . .
O2 Cr7 O7 177.5(3) . .
O4 Cr7 O2 92.1(3) . .
O4 Cr7 O7 88.3(3) . .
O4 Cr7 O5 88.4(2) . .
O5 Cr7 O2 88.6(3) . .
O5 Cr7 O7 89.0(3) . .
F5 Cr6 O6 171.1(5) . .
F5 Cr6 O11A 86.5(6) . .
F5 Cr6 O9A 86.8(6) . .
F6 Cr6 F5 88.96(18) . .
F6 Cr6 O11 171.6(5) . .
F6 Cr6 O8 92.6(2) . .
F6 Cr6 O6 86.9(4) . .
F6 Cr6 O6A 97.0(5) . .
F6 Cr6 O11A 168.1(6) . .
F6 Cr6 O9A 81.6(4) . .
O9 Cr6 F5 93.5(5) . .
O9 Cr6 F6 95.8(5) . .
O9 Cr6 O11 76.8(7) . .
O9 Cr6 O8 171.1(5) . .
O9 Cr6 O6 79.1(6) . .
O11 Cr6 F5 95.3(4) . .
O11 Cr6 O8 94.6(5) . .
O11 Cr6 O6 87.9(6) . .
O8 Cr6 F5 89.7(3) . .
O8 Cr6 O6 98.4(5) . .
O8 Cr6 O11A 76.4(6) . .
O8 Cr6 O9A 173.2(5) . .
O6A Cr6 F5 168.4(7) . .
O6A Cr6 O8 80.2(7) . .
O6A Cr6 O11A 85.7(8) . .
O6A Cr6 O9A 103.9(8) . .
O11A Cr6 O9A 109.1(7) . .
F5 Cr5 F4 90.60(18) . .
F5 Cr5 O12 95.7(4) . .
F5 Cr5 O10 91.4(6) . .
F5 Cr5 O15 89.3(3) . .
F5 Cr5 O13 168.0(7) . .
F5 Cr5 O12A 88.2(5) . .
F5 Cr5 O10A 91.8(5) . .
F5 Cr5 O13A 171.9(7) . .
F4 Cr5 O10 90.2(10) . .
F4 Cr5 O15 90.9(3) . .
F4 Cr5 O12A 171.0(5) . .
F4 Cr5 O10A 91.5(10) . .
F4 Cr5 O13A 89.1(5) . .
O12 Cr5 F4 167.9(6) . .
O12 Cr5 O10 79.5(12) . .
O12 Cr5 O15 99.4(6) . .
O10 Cr5 O15 178.7(11) . .
O15 Cr5 O12A 80.2(6) . .
O15 Cr5 O13A 98.8(7) . .
O13 Cr5 F4 94.4(8) . .
O13 Cr5 O12 81.5(9) . .
O13 Cr5 O10 99.5(9) . .
O13 Cr5 O15 79.7(7) . .
O10A Cr5 O15 177.3(9) . .
O10A Cr5 O12A 97.4(11) . .
O10A Cr5 O13A 80.0(9) . .
O13A Cr5 O12A 93.3(7) . .
F7 Ni1 O1 89.0(2) . .
F7 Ni1 O3 92.2(2) . .
F8 Ni1 F7 87.39(18) . .
F8 Ni1 O1 90.8(3) . .
F8 Ni1 O3 179.1(3) . .
F8 Ni1 O30 91.7(3) . .
O32 Ni1 F7 87.9(2) . .
O32 Ni1 F8 91.3(2) . .
O32 Ni1 O1 176.2(3) . .
O32 Ni1 O3 88.0(3) . .
O32 Ni1 O30 94.8(3) . .
O3 Ni1 O1 89.9(3) . .
O30 Ni1 F7 177.2(3) . .
O30 Ni1 O1 88.3(3) . .
O30 Ni1 O3 88.8(3) . .
F1 Cr1 F8 87.52(18) . .
F1 Cr1 O31 85.2(2) . .
F1 Cr1 O29 178.4(3) . .
F1 Cr1 O26 90.5(3) . .
F1 Cr1 O28 91.9(2) . .
F8 Cr1 O31 89.4(2) . .
F8 Cr1 O29 92.7(2) . .
F8 Cr1 O26 89.7(3) . .
F8 Cr1 O28 178.1(3) . .
O29 Cr1 O31 96.3(3) . .
O29 Cr1 O26 87.9(4) . .
O29 Cr1 O28 87.9(3) . .
O26 Cr1 O31 175.7(3) . .
O28 Cr1 O31 88.8(4) . .
O28 Cr1 O26 92.1(4) . .
F1 Cr2 F2 87.07(19) . .
F1 Cr2 O25 92.4(3) . .
F1 Cr2 O27 93.0(2) . .
F1 Cr2 O22 176.2(8) . .
F1 Cr2 O24A 89.2(14) . .
F2 Cr2 O27 178.4(3) . .
F2 Cr2 O22 92.1(7) . .
F2 Cr2 O24A 94.2(9) . .
O25 Cr2 F2 89.6(3) . .
O25 Cr2 O27 92.0(4) . .
O25 Cr2 O22 91.3(8) . .
O25 Cr2 O24A 176.0(12) . .
O27 Cr2 O22 87.7(7) . .
O27 Cr2 O24A 84.3(9) . .
O24 Cr2 F1 90.6(17) . .
O24 Cr2 F2 84.9(9) . .
O24 Cr2 O25 173.5(9) . .
O24 Cr2 O27 93.5(10) . .
O24 Cr2 O22 85.6(18) . .
O22A Cr2 F1 172.0(16) . .
O22A Cr2 F2 88.7(15) . .
O22A Cr2 O25 80.8(17) . .
O22A Cr2 O27 91.4(15) . .
O22A Cr2 O24A 98(2) . .
F4 Cr4 F3 89.34(18) . .
F4 Cr4 O16 90.7(3) . .
F4 Cr4 O19A 179.1(11) . .
F4 Cr4 O14 98.3(11) . .
F4 Cr4 O14A 87.9(6) . .
F4 Cr4 O17A 85.6(9) . .
F3 Cr4 O16 89.2(3) . .
F3 Cr4 O19A 90.9(7) . .
F3 Cr4 O14 172.2(12) . .
F3 Cr4 O14A 177.2(7) . .
F3 Cr4 O17A 85.0(9) . .
O16 Cr4 O19A 90.2(11) . .
O16 Cr4 O17A 173.1(9) . .
O19A Cr4 O17A 93.6(14) . .
O17 Cr4 F4 94.8(7) . .
O17 Cr4 F3 94.7(6) . .
O17 Cr4 O16 173.3(7) . .
O17 Cr4 O14 86.3(17) . .
O14 Cr4 O16 89.1(16) . .
O14A Cr4 O16 91.4(12) . .
O14A Cr4 O19A 91.8(9) . .
O14A Cr4 O17A 94.2(15) . .
O19 Cr4 F4 172.0(16) . .
O19 Cr4 F3 93.3(14) . .
O19 Cr4 O16 81.8(17) . .
O19 Cr4 O17 92.5(18) . .
O19 Cr4 O14 78.8(18) . .
F3 Cr3 F2 86.8(4) . .
F3 Cr3 O18 87.4(10) . .
F3 Cr3 O20 94.3(8) . .
F3 Cr3 O23 90.9(13) . .
F3 Cr3 O21A 179(2) . .
O18 Cr3 F2 86.9(14) . .
O18 Cr3 O23 178.3(9) . .
O20 Cr3 F2 179.0(7) . .
O20 Cr3 O18 93.1(12) . .
O20 Cr3 O23 86.8(15) . .
O20 Cr3 O21A 85.8(10) . .
O23 Cr3 F2 93.1(8) . .
O21A Cr3 F2 93.2(9) . .
O21A Cr3 O18 93.7(13) . .
O21A Cr3 O23 88.0(12) . .
Cr5 F5 Cr6 123.06(19) . .
Cr6 F6 Cr7 123.0(2) . .
Cr7 F7 Ni1 122.1(2) . .
Cr2 F1 Cr1 122.2(2) . .
Ni1 F8 Cr1 120.3(2) . .
Cr4 F4 Cr5 123.2(2) . .
Cr2 F2 Cr3 118.9(6) . .
Cr3A F2 Cr2 128.4(4) . .
Cr4 F3 Cr3A 117.3(4) . .
Cr3 F3 Cr4 125.9(5) . .
C1 O2 Cr7 135.5(6) . .
C16 O7 Cr7 132.9(6) . .
C6 O4 Cr7 131.3(6) . .
C11 O5 Cr7 137.3(6) . .
C76 O32 Ni1 134.2(6) . .
C1 O1 Ni1 131.1(7) . .
C76 O31 Cr1 127.8(6) . .
C61 O25 Cr2 136.4(7) . .
C6 O3 Ni1 135.1(6) . .
C71 O29 Cr1 135.7(6) . .
C21 O9 Cr6 132.1(11) . .
C26 O11 Cr6 133.5(10) . .
C16 O8 Cr6 136.8(6) . .
C61 O26 Cr1 135.9(8) . .
C36 O16 Cr4 136.2(7) . .
C66 O27 Cr2 134.8(6) . .
C46 O19A Cr4 130(2) . .
C66 O28 Cr1 134.4(6) . .
C56 O24 Cr2 137(2) . .
C51 O22 Cr2 133(2) . .
C26 O12 Cr5 131.6(10) . .
C21 O10 Cr5 138.4(15) . .
C11 O6 Cr6 125.0(11) . .
O2 C1 C2 115.5(9) . .
O1 C1 O2 125.0(10) . .
O1 C1 C2 119.6(10) . .
C41 O17 Cr4 133.4(17) . .
C31 O14 Cr4 123(2) . .
C71 O30 Ni1 133.9(7) . .
C36 O15 Cr5 135.7(9) . .
O32 C76 O31 123.9(8) . .
O32 C76 C77 114.8(11) . .
O31 C76 C77 121.3(10) . .
C31 O13 Cr5 131(2) . .
O5 C11 O6 121.8(11) . .
O5 C11 C12 119.7(8) . .
O5 C11 O6A 122.5(10) . .
O6 C11 C12 116.3(10) . .
O6A C11 C12 115.0(9) . .
O27 C66 C67 117.3(9) . .
O28 C66 O27 126.4(8) . .
O28 C66 C67 116.1(8) . .
O11 C26 O12 113.6(12) . .
O11 C26 C27 118.7(10) . .
O12 C26 C27 118.9(9) . .
O11A C26 C27 117.0(13) . .
O11A C26 O12A 114.3(15) . .
O12A C26 C27 116.6(11) . .
O7 C16 O8 125.0(9) . .
O7 C16 C17 117.2(8) . .
O8 C16 C17 117.6(8) . .
O4 C6 C7 117.3(9) . .
O3 C6 O4 124.4(8) . .
O3 C6 C7 118.2(8) . .
O25 C61 C62 117.2(12) . .
O26 C61 O25 123.0(11) . .
O26 C61 C62 119.7(13) . .
O29 C71 C72 121.0(9) . .
O30 C71 O29 123.2(8) . .
O30 C71 C72 115.8(9) . .
O16 C36 C37 120.9(10) . .
O15 C36 O16 124.2(11) . .
O15 C36 C37 114.9(12) . .
C11 C12 C13 103.2(11) . .
C11 C12 C14A 101.2(13) . .
C14 C12 C11 113.5(11) . .
C14 C12 C13 108.0(10) . .
C15 C12 C11 111.8(10) . .
C15 C12 C14 112.5(10) . .
C15 C12 C13 107.1(10) . .
C15A C12 C11 110.1(11) . .
C15A C12 C14A 108.2(10) . .
C13A C12 C11 114.7(11) . .
C13A C12 C15A 112.2(11) . .
C13A C12 C14A 109.7(10) . .
C41 O18 Cr3 140.8(12) . .
O14 C31 C32 111.2(17) . .
O13 C31 O14 120(2) . .
O13 C31 C32 122.1(15) . .
O13A C31 C32 116.6(11) . .
O14A C31 C32 120.6(14) . .
O14A C31 O13A 120.6(16) . .
O9 C21 C22 122.2(14) . .
O10 C21 O9 120.4(17) . .
O10 C21 C22 112.0(16) . .
C71 C72 C74 106.5(10) . .
C75 C72 C71 108.4(10) . .
C75 C72 C74 111.0(13) . .
C73 C72 C71 109.4(10) . .
C73 C72 C75 112.7(12) . .
C73 C72 C74 108.7(14) . .
C26 C27 C30 109.9(10) . .
C26 C27 C28 105.4(11) . .
C26 C27 C29 109.3(12) . .
C26 C27 C29A 110.3(13) . .
C26 C27 C28A 108.3(13) . .
C26 C27 C30A 105.7(12) . .
C30 C27 C28 110.6(10) . .
C30 C27 C29 112.0(11) . .
C29 C27 C28 109.4(10) . .
C28A C27 C29A 110.8(11) . .
C28A C27 C30A 110.5(11) . .
C30A C27 C29A 111.1(11) . .
O19A C46 O20A 127(3) . .
O19A C46 C47A 104(2) . .
O20A C46 C47A 121(2) . .
C72 C75 H75A 109.5 . .
C72 C75 H75B 109.5 . .
C72 C75 H75C 109.5 . .
H75A C75 H75B 109.5 . .
H75A C75 H75C 109.5 . .
H75B C75 H75C 109.5 . .
C31 C32 C33 96.3(16) . .
C35 C32 C31 113.4(15) . .
C35 C32 C33 109.7(12) . .
C34 C32 C31 115.4(14) . .
C34 C32 C35 111.0(12) . .
C34 C32 C33 110.0(12) . .
C33A C32 C31 109.5(10) . .
C35A C32 C31 107.2(10) . .
C35A C32 C33A 110.8(10) . .
C35A C32 C34A 110.0(10) . .
C34A C32 C31 109.4(10) . .
C34A C32 C33A 109.9(10) . .
C51 O21 Cr3A 132.2(15) . .
C6 C7 C9 112.9(9) . .
C6 C7 C8 106.6(11) . .
C6 C7 C9A 110.3(19) . .
C9 C7 C8 108.9(9) . .
C10 C7 C6 107.1(10) . .
C10 C7 C9 110.8(10) . .
C10 C7 C8 110.6(10) . .
C10A C7 C6 112.6(16) . .
C10A C7 C9A 108.9(13) . .
C8A C7 C6 104.7(19) . .
C8A C7 C10A 110.9(13) . .
C8A C7 C9A 109.3(13) . .
C3 C2 C1 106.5(11) . .
C5 C2 C1 106.2(13) . .
C5 C2 C3 108.5(11) . .
C4 C2 C1 114.8(12) . .
C4 C2 C3 109.9(10) . .
C4 C2 C5 110.7(11) . .
C5A C2 C1 107.6(16) . .
C4A C2 C1 109(2) . .
C4A C2 C5A 109.5(13) . .
C3A C2 C1 109.1(19) . .
C3A C2 C5A 109.8(13) . .
C3A C2 C4A 112.0(14) . .
O17 C41 C42 111.2(18) . .
O18 C41 O17 111(2) . .
O18 C41 C42 133.3(17) . .
C16 C17 C18 110.0(10) . .
C20 C17 C16 109.8(10) . .
C20 C17 C18 106.2(12) . .
C19 C17 C16 108.1(11) . .
C19 C17 C20 114.9(13) . .
C19 C17 C18 107.9(14) . .
C17 C20 H20A 109.5 . .
C17 C20 H20B 109.5 . .
C17 C20 H20C 109.5 . .
H20A C20 H20B 109.5 . .
H20A C20 H20C 109.5 . .
H20B C20 H20C 109.5 . .
C66 C67 C70 105.4(12) . .
C66 C67 C70A 111.7(14) . .
C69 C67 C66 110.5(10) . .
C69 C67 C70 106.9(10) . .
C68 C67 C66 112.3(11) . .
C68 C67 C69 111.6(10) . .
C68 C67 C70 109.8(11) . .
C69A C67 C66 119.0(16) . .
C69A C67 C70A 108.3(12) . .
C69A C67 C68A 109.6(13) . .
C68A C67 C66 100.8(15) . .
C68A C67 C70A 106.7(12) . .
N02R C88 C94 120.0 . .
C86 C88 N02R 116.6(7) . .
C86 C88 C94 123.4(7) . .
C90 N02R C88 120.0 . .
N02R C90 H90 120.0 . .
N02R C90 C92 120.0 . .
C92 C90 H90 120.0 . .
C90 C92 H92 120.0 . .
C96 C92 C90 120.0 . .
C96 C92 H92 120.0 . .
C92 C96 H96 120.0 . .
C94 C96 C92 120.0 . .
C94 C96 H96 120.0 . .
C88 C94 H94 120.0 . .
C96 C94 C88 120.0 . .
C96 C94 H94 120.0 . .
C46A O20 Cr3 120.0(18) . .
C21 C22 C25 108.0(10) . .
C23 C22 C21 110.3(10) . .
C23 C22 C25 109.4(10) . .
C23 C22 C24 110.2(10) . .
C24 C22 C21 109.2(10) . .
C24 C22 C25 109.6(10) . .
C80 C82 C81 119.7(13) . .
C80 C82 C83 121.5(12) . .
C81 C82 C83 118.8(13) . .
C72 C73 H73A 109.5 . .
C72 C73 H73B 109.5 . .
C72 C73 H73C 109.5 . .
H73A C73 H73B 109.5 . .
H73A C73 H73C 109.5 . .
H73B C73 H73C 109.5 . .
C38 C37 C36 104(3) . .
C39 C37 C36 123(3) . .
C39 C37 C38 107.2(16) . .
C39 C37 C40 107.1(16) . .
C40 C37 C36 107(3) . .
C40 C37 C38 106.7(16) . .
C40A C37 C36 112.3(13) . .
C38A C37 C36 103.9(11) . .
C38A C37 C40A 109.3(12) . .
C38A C37 C39A 110.0(10) . .
C39A C37 C36 112.3(14) . .
C39A C37 C40A 108.9(11) . .
O22 C51 C52 118(2) . .
O21 C51 O22 126(2) . .
O21 C51 C52 115(2) . .
C46 O20A Cr3A 129.8(16) . .
C61 C62 C64 105.2(13) . .
C61 C62 C63 110.4(14) . .
C61 C62 C65 113.0(16) . .
C61 C62 C63A 106(2) . .
C61 C62 C65A 108.1(17) . .
C61 C62 C64A 114(2) . .
C64 C62 C63 107.7(11) . .
C65 C62 C64 110.7(12) . .
C65 C62 C63 109.7(12) . .
C63A C62 C65A 108.0(13) . .
C64A C62 C63A 110.6(14) . .
C64A C62 C65A 110.4(14) . .
C77 C79 H79 119.8 . .
C81 C79 H79 119.8 . .
C81 C79 C77 120.5(13) . .
C79 C77 C76 119.3(11) . .
C78 C77 C76 120.0(12) . .
C78 C77 C79 120.7(13) . .
C77 C78 H78 120.1 . .
C77 C78 C80 119.7(14) . .
C80 C78 H78 120.1 . .
C82 C80 C78 119.6(13) . .
C82 C80 H80 120.2 . .
C78 C80 H80 120.2 . .
C82 C81 H81 120.2 . .
C79 C81 C82 119.7(14) . .
C79 C81 H81 120.2 . .
C72 C74 H74A 109.5 . .
C72 C74 H74B 109.5 . .
C72 C74 H74C 109.5 . .
H74A C74 H74B 109.5 . .
H74A C74 H74C 109.5 . .
H74B C74 H74C 109.5 . .
C56A O23 Cr3 129.6(17) . .
C7 C9 H9A 109.5 . .
C7 C9 H9B 109.5 . .
C7 C9 H9C 109.5 . .
H9A C9 H9B 109.5 . .
H9A C9 H9C 109.5 . .
H9B C9 H9C 109.5 . .
C32 C35 H35A 109.5 . .
C32 C35 H35B 109.5 . .
C32 C35 H35C 109.5 . .
H35A C35 H35B 109.5 . .
H35A C35 H35C 109.5 . .
H35B C35 H35C 109.5 . .
C84 C83 C82 120.8(7) . .
C84 C83 C85 120.0 . .
C85 C83 C82 119.2(7) . .
C83 C84 H84 120.0 . .
C86 C84 C83 120.0 . .
C86 C84 H84 120.0 . .
C88 C86 C84 123.5(6) . .
C88 C86 N026 116.4(6) . .
C84 C86 N026 120.0 . .
C87 N026 C86 120.0 . .
C85 C87 N026 120.0 . .
C89 C87 N026 115.8(6) . .
C89 C87 C85 124.1(6) . .
C89A C87 N026 119.9(8) . .
C89A C87 C85 120.1(8) . .
C83 C85 H85 120.0 . .
C87 C85 C83 120.0 . .
C87 C85 H85 120.0 . .
C12 C14 H14A 109.5 . .
C12 C14 H14B 109.5 . .
C12 C14 H14C 109.5 . .
H14A C14 H14B 109.5 . .
H14A C14 H14C 109.5 . .
H14B C14 H14C 109.5 . .
C32 C34 H34A 109.5 . .
C32 C34 H34B 109.5 . .
C32 C34 H34C 109.5 . .
H34A C34 H34B 109.5 . .
H34A C34 H34C 109.5 . .
H34B C34 H34C 109.5 . .
H53A C53 H53B 109.5 . .
H53A C53 H53C 109.5 . .
H53B C53 H53C 109.5 . .
C52 C53 H53A 109.5 . .
C52 C53 H53B 109.5 . .
C52 C53 H53C 109.5 . .
H49A C49 H49B 109.5 . .
H49A C49 H49C 109.5 . .
H49B C49 H49C 109.5 . .
C47 C49 H49A 109.5 . .
C47 C49 H49B 109.5 . .
C47 C49 H49C 109.5 . .
C37 C38 H38A 109.5 . .
C37 C38 H38B 109.5 . .
C37 C38 H38C 109.5 . .
H38A C38 H38B 109.5 . .
H38A C38 H38C 109.5 . .
H38B C38 H38C 109.5 . .
C12 C15 H15A 109.5 . .
C12 C15 H15B 109.5 . .
C12 C15 H15C 109.5 . .
H15A C15 H15B 109.5 . .
H15A C15 H15C 109.5 . .
H15B C15 H15C 109.5 . .
C89 N032 C91 120.0 . .
C87 C89 N032 116.0(9) . .
C87 C89 C95 124.0(9) . .
C95 C89 N032 120.0 . .
C89 C95 H95 120.0 . .
C97 C95 C89 120.0 . .
C97 C95 H95 120.0 . .
C95 C97 H97 120.0 . .
C95 C97 C93 120.0 . .
C93 C97 H97 120.0 . .
C97 C93 H93 120.0 . .
C97 C93 C91 120.0 . .
C91 C93 H93 120.0 . .
N032 C91 H91 120.0 . .
C93 C91 N032 120.0 . .
C93 C91 H91 120.0 . .
C32 C33 H33A 109.5 . .
C32 C33 H33B 109.5 . .
C32 C33 H33C 109.5 . .
H33A C33 H33B 109.5 . .
H33A C33 H33C 109.5 . .
H33B C33 H33C 109.5 . .
C7 C10 H10A 109.5 . .
C7 C10 H10B 109.5 . .
C7 C10 H10C 109.5 . .
H10A C10 H10B 109.5 . .
H10A C10 H10C 109.5 . .
H10B C10 H10C 109.5 . .
H44A C44 H44B 109.5 . .
H44A C44 H44C 109.5 . .
H44B C44 H44C 109.5 . .
C42 C44 H44A 109.5 . .
C42 C44 H44B 109.5 . .
C42 C44 H44C 109.5 . .
C67 C69 H69A 109.5 . .
C67 C69 H69B 109.5 . .
C67 C69 H69C 109.5 . .
H69A C69 H69B 109.5 . .
H69A C69 H69C 109.5 . .
H69B C69 H69C 109.5 . .
C37 C39 H39A 109.5 . .
C37 C39 H39B 109.5 . .
C37 C39 H39C 109.5 . .
H39A C39 H39B 109.5 . .
H39A C39 H39C 109.5 . .
H39B C39 H39C 109.5 . .
C22 C23 H23A 109.5 . .
C22 C23 H23B 109.5 . .
C22 C23 H23C 109.5 . .
H23A C23 H23B 109.5 . .
H23A C23 H23C 109.5 . .
H23B C23 H23C 109.5 . .
C22 C25 H25A 109.5 . .
C22 C25 H25B 109.5 . .
C22 C25 H25C 109.5 . .
H25A C25 H25B 109.5 . .
H25A C25 H25C 109.5 . .
H25B C25 H25C 109.5 . .
C22 C24 H24A 109.5 . .
C22 C24 H24B 109.5 . .
C22 C24 H24C 109.5 . .
H24A C24 H24B 109.5 . .
H24A C24 H24C 109.5 . .
H24B C24 H24C 109.5 . .
C17 C18 H18A 109.5 . .
C17 C18 H18B 109.5 . .
C17 C18 H18C 109.5 . .
H18A C18 H18B 109.5 . .
H18A C18 H18C 109.5 . .
H18B C18 H18C 109.5 . .
C2 C3 H3A 109.5 . .
C2 C3 H3B 109.5 . .
C2 C3 H3C 109.5 . .
H3A C3 H3B 109.5 . .
H3A C3 H3C 109.5 . .
H3B C3 H3C 109.5 . .
C62 C64 H64A 109.5 . .
C62 C64 H64B 109.5 . .
C62 C64 H64C 109.5 . .
H64A C64 H64B 109.5 . .
H64A C64 H64C 109.5 . .
H64B C64 H64C 109.5 . .
C67 C68 H68A 109.5 . .
C67 C68 H68B 109.5 . .
C67 C68 H68C 109.5 . .
H68A C68 H68B 109.5 . .
H68A C68 H68C 109.5 . .
H68B C68 H68C 109.5 . .
C17 C19 H19A 109.5 . .
C17 C19 H19B 109.5 . .
C17 C19 H19C 109.5 . .
H19A C19 H19B 109.5 . .
H19A C19 H19C 109.5 . .
H19B C19 H19C 109.5 . .
C27 C30 H30A 109.5 . .
C27 C30 H30B 109.5 . .
C27 C30 H30C 109.5 . .
H30A C30 H30B 109.5 . .
H30A C30 H30C 109.5 . .
H30B C30 H30C 109.5 . .
C7 C8 H8A 109.5 . .
C7 C8 H8B 109.5 . .
C7 C8 H8C 109.5 . .
H8A C8 H8B 109.5 . .
H8A C8 H8C 109.5 . .
H8B C8 H8C 109.5 . .
C62 C63 H63A 109.5 . .
C62 C63 H63B 109.5 . .
C62 C63 H63C 109.5 . .
H63A C63 H63B 109.5 . .
H63A C63 H63C 109.5 . .
H63B C63 H63C 109.5 . .
C37 C40 H40A 109.5 . .
C37 C40 H40B 109.5 . .
C37 C40 H40C 109.5 . .
H40A C40 H40B 109.5 . .
H40A C40 H40C 109.5 . .
H40B C40 H40C 109.5 . .
C27 C28 H28A 109.5 . .
C27 C28 H28B 109.5 . .
C27 C28 H28C 109.5 . .
H28A C28 H28B 109.5 . .
H28A C28 H28C 109.5 . .
H28B C28 H28C 109.5 . .
C2 C5 H5A 109.5 . .
C2 C5 H5B 109.5 . .
C2 C5 H5C 109.5 . .
H5A C5 H5B 109.5 . .
H5A C5 H5C 109.5 . .
H5B C5 H5C 109.5 . .
H55A C55 H55B 109.5 . .
H55A C55 H55C 109.5 . .
H55B C55 H55C 109.5 . .
C52 C55 H55A 109.5 . .
C52 C55 H55B 109.5 . .
C52 C55 H55C 109.5 . .
C62 C65 H65A 109.5 . .
C62 C65 H65B 109.5 . .
C62 C65 H65C 109.5 . .
H65A C65 H65B 109.5 . .
H65A C65 H65C 109.5 . .
H65B C65 H65C 109.5 . .
C2 C4 H4A 109.5 . .
C2 C4 H4B 109.5 . .
C2 C4 H4C 109.5 . .
H4A C4 H4B 109.5 . .
H4A C4 H4C 109.5 . .
H4B C4 H4C 109.5 . .
C27 C29 H29A 109.5 . .
C27 C29 H29B 109.5 . .
C27 C29 H29C 109.5 . .
H29A C29 H29B 109.5 . .
H29A C29 H29C 109.5 . .
H29B C29 H29C 109.5 . .
C116 C115 H115 120.0 . .
C116 C115 C114 120.0 . .
C114 C115 H115 120.0 . .
C111 C116 C115 120.0 . .
C117 C116 C115 119.8(12) . .
C117 C116 C111 120.2(12) . .
C116 C111 H111 120.0 . .
C116 C111 C112 120.0 . .
C112 C111 H111 120.0 . .
C111 C112 H112 120.0 . .
C111 C112 C113 120.0 . .
C113 C112 H112 120.0 . .
C112 C113 H113 120.0 . .
C114 C113 C112 120.0 . .
C114 C113 H113 120.0 . .
C115 C114 H114 120.0 . .
C113 C114 C115 120.0 . .
C113 C114 H114 120.0 . .
C67 C70 H70A 109.5 . .
C67 C70 H70B 109.5 . .
C67 C70 H70C 109.5 . .
H70A C70 H70B 109.5 . .
H70A C70 H70C 109.5 . .
H70B C70 H70C 109.5 . .
O23 C56A C57A 117.8(18) . .
O24A C56A O23 132(2) . .
O24A C56A C57A 111(2) . .
H48A C48 H48B 109.5 . .
H48A C48 H48C 109.5 . .
H48B C48 H48C 109.5 . .
C47 C48 H48A 109.5 . .
C47 C48 H48B 109.5 . .
C47 C48 H48C 109.5 . .
H43A C43 H43B 109.5 . .
H43A C43 H43C 109.5 . .
H43B C43 H43C 109.5 . .
C42 C43 H43A 109.5 . .
C42 C43 H43B 109.5 . .
C42 C43 H43C 109.5 . .
H45A C45 H45B 109.5 . .
H45A C45 H45C 109.5 . .
H45B C45 H45C 109.5 . .
C42 C45 H45A 109.5 . .
C42 C45 H45B 109.5 . .
C42 C45 H45C 109.5 . .
C49 C47 C48 110.1(10) . .
C49 C47 C50 110.3(10) . .
C48 C47 C50 109.2(10) . .
C46A C47 C49 104.8(18) . .
C46A C47 C48 114.8(18) . .
C46A C47 C50 107.6(15) . .
F2 Cr3A F3 85.5(5) . .
F2 Cr3A O21 94.3(8) . .
F2 Cr3A O20A 174(2) . .
F2 Cr3A O18A 94.4(13) . .
F2 Cr3A O23A 87.4(9) . .
O21 Cr3A F3 172.0(19) . .
O21 Cr3A O20A 87.3(7) . .
O21 Cr3A O18A 94.9(16) . .
O21 Cr3A O23A 88.7(11) . .
O20A Cr3A F3 92.2(9) . .
O20A Cr3A O18A 91.3(11) . .
O20A Cr3A O23A 86.7(13) . .
O18A Cr3A F3 93.1(7) . .
O18A Cr3A O23A 175.8(12) . .
O23A Cr3A F3 83.3(12) . .
C53 C52 C51 112(2) . .
C53 C52 C54 107.1(13) . .
C55 C52 C51 111.9(17) . .
C55 C52 C53 110.4(13) . .
C55 C52 C54 108.9(13) . .
C54 C52 C51 107(2) . .
C52 C54 H54A 109.5 . .
C52 C54 H54B 109.5 . .
C52 C54 H54C 109.5 . .
H54A C54 H54B 109.5 . .
H54A C54 H54C 109.5 . .
H54B C54 H54C 109.5 . .
C47 C50 H50A 109.5 . .
C47 C50 H50B 109.5 . .
C47 C50 H50C 109.5 . .
H50A C50 H50B 109.5 . .
H50A C50 H50C 109.5 . .
H50B C50 H50C 109.5 . .
C44 C42 C41 108.3(11) . .
C44 C42 C43 109.2(11) . .
C43 C42 C41 108.8(11) . .
C45 C42 C41 110.6(11) . .
C45 C42 C44 110.8(11) . .
C45 C42 C43 109.1(11) . .
H60A C60 H60B 109.5 . .
H60A C60 H60C 109.5 . .
H60B C60 H60C 109.5 . .
C57 C60 H60A 109.5 . .
C57 C60 H60B 109.5 . .
C57 C60 H60C 109.5 . .
C60 C57 C59 112(2) . .
C60 C57 C58 108(3) . .
C60 C57 C56 112(2) . .
C59 C57 C58 106(2) . .
C59 C57 C56 111(3) . .
C56 C57 C58 107(2) . .
C57 C59 H59A 109.5 . .
C57 C59 H59B 109.5 . .
C57 C59 H59C 109.5 . .
H59A C59 H59B 109.5 . .
H59A C59 H59C 109.5 . .
H59B C59 H59C 109.5 . .
C57 C58 H58A 109.5 . .
C57 C58 H58B 109.5 . .
C57 C58 H58C 109.5 . .
H58A C58 H58B 109.5 . .
H58A C58 H58C 109.5 . .
H58B C58 H58C 109.5 . .
C12 C13 H13A 109.5 . .
C12 C13 H13B 109.5 . .
C12 C13 H13C 109.5 . .
H13A C13 H13B 109.5 . .
H13A C13 H13C 109.5 . .
H13B C13 H13C 109.5 . .
H11D C110 H11E 109.5 . .
H11D C110 H11F 109.5 . .
H11E C110 H11F 109.5 . .
C107 C110 H11D 109.5 . .
C107 C110 H11E 109.5 . .
C107 C110 H11F 109.5 . .
C110 C107 C106 120.8(12) . .
C110 C107 C108 119.2(12) . .
C106 C107 C108 120.0 . .
C107 C106 H106 120.0 . .
C107 C106 C105 120.0 . .
C105 C106 H106 120.0 . .
C106 C105 H105 120.0 . .
C104 C105 C106 120.0 . .
C104 C105 H105 120.0 . .
C105 C104 H104 120.0 . .
C105 C104 C109 120.0 . .
C109 C104 H104 120.0 . .
C104 C109 H109 120.0 . .
C108 C109 C104 120.0 . .
C108 C109 H109 120.0 . .
C107 C108 H108 120.0 . .
C109 C108 C107 120.0 . .
C109 C108 H108 120.0 . .
C116 C117 H11A 109.5 . .
C116 C117 H11B 109.5 . .
C116 C117 H11C 109.5 . .
H11A C117 H11B 109.5 . .
H11A C117 H11C 109.5 . .
H11B C117 H11C 109.5 . .
C11 O6A Cr6 131.1(11) . .
C26 O11A Cr6 127.3(16) . .
C26 O12A Cr5 129.2(13) . .
C21A O10A Cr5 134.1(18) . .
C51A O21A Cr3 132.2(18) . .
C41A O18A Cr3A 119(2) . .
C56 O23A Cr3A 135.6(14) . .
C7 C10A H10D 109.5 . .
C7 C10A H10E 109.5 . .
C7 C10A H10F 109.5 . .
H10D C10A H10E 109.5 . .
H10D C10A H10F 109.5 . .
H10E C10A H10F 109.5 . .
C7 C8A H8AA 109.5 . .
C7 C8A H8AB 109.5 . .
C7 C8A H8AC 109.5 . .
H8AA C8A H8AB 109.5 . .
H8AA C8A H8AC 109.5 . .
H8AB C8A H8AC 109.5 . .
C7 C9A H9AA 109.5 . .
C7 C9A H9AB 109.5 . .
C7 C9A H9AC 109.5 . .
H9AA C9A H9AB 109.5 . .
H9AA C9A H9AC 109.5 . .
H9AB C9A H9AC 109.5 . .
C12 C15A H15D 109.5 . .
C12 C15A H15E 109.5 . .
C12 C15A H15F 109.5 . .
H15D C15A H15E 109.5 . .
H15D C15A H15F 109.5 . .
H15E C15A H15F 109.5 . .
C12 C13A H13D 109.5 . .
C12 C13A H13E 109.5 . .
C12 C13A H13F 109.5 . .
H13D C13A H13E 109.5 . .
H13D C13A H13F 109.5 . .
H13E C13A H13F 109.5 . .
C12 C14A H14D 109.5 . .
C12 C14A H14E 109.5 . .
C12 C14A H14F 109.5 . .
H14D C14A H14E 109.5 . .
H14D C14A H14F 109.5 . .
H14E C14A H14F 109.5 . .
C2 C5A H5AA 109.5 . .
C2 C5A H5AB 109.5 . .
C2 C5A H5AC 109.5 . .
H5AA C5A H5AB 109.5 . .
H5AA C5A H5AC 109.5 . .
H5AB C5A H5AC 109.5 . .
C2 C4A H4AA 109.5 . .
C2 C4A H4AB 109.5 . .
C2 C4A H4AC 109.5 . .
H4AA C4A H4AB 109.5 . .
H4AA C4A H4AC 109.5 . .
H4AB C4A H4AC 109.5 . .
C2 C3A H3AA 109.5 . .
C2 C3A H3AB 109.5 . .
C2 C3A H3AC 109.5 . .
H3AA C3A H3AB 109.5 . .
H3AA C3A H3AC 109.5 . .
H3AB C3A H3AC 109.5 . .
C62 C63A H63D 109.5 . .
C62 C63A H63E 109.5 . .
C62 C63A H63F 109.5 . .
H63D C63A H63E 109.5 . .
H63D C63A H63F 109.5 . .
H63E C63A H63F 109.5 . .
C62 C65A H65D 109.5 . .
C62 C65A H65E 109.5 . .
C62 C65A H65F 109.5 . .
H65D C65A H65E 109.5 . .
H65D C65A H65F 109.5 . .
H65E C65A H65F 109.5 . .
C62 C64A H64D 109.5 . .
C62 C64A H64E 109.5 . .
C62 C64A H64F 109.5 . .
H64D C64A H64E 109.5 . .
H64D C64A H64F 109.5 . .
H64E C64A H64F 109.5 . .
C44A C42A C45A 108.6(16) . .
C44A C42A C41A 109.7(15) . .
C43A C42A C44A 110.3(16) . .
C43A C42A C45A 109.5(16) . .
C43A C42A C41A 110.1(16) . .
C41A C42A C45A 108.6(16) . .
C42A C44A H44D 109.5 . .
C42A C44A H44E 109.5 . .
C42A C44A H44F 109.5 . .
H44D C44A H44E 109.5 . .
H44D C44A H44F 109.5 . .
H44E C44A H44F 109.5 . .
C42A C43A H43D 109.5 . .
C42A C43A H43E 109.5 . .
C42A C43A H43F 109.5 . .
H43D C43A H43E 109.5 . .
H43D C43A H43F 109.5 . .
H43E C43A H43F 109.5 . .
C42A C45A H45D 109.5 . .
C42A C45A H45E 109.5 . .
C42A C45A H45F 109.5 . .
H45D C45A H45E 109.5 . .
H45D C45A H45F 109.5 . .
H45E C45A H45F 109.5 . .
C27 C29A H29D 109.5 . .
C27 C29A H29E 109.5 . .
C27 C29A H29F 109.5 . .
H29D C29A H29E 109.5 . .
H29D C29A H29F 109.5 . .
H29E C29A H29F 109.5 . .
C27 C28A H28D 109.5 . .
C27 C28A H28E 109.5 . .
C27 C28A H28F 109.5 . .
H28D C28A H28E 109.5 . .
H28D C28A H28F 109.5 . .
H28E C28A H28F 109.5 . .
C27 C30A H30D 109.5 . .
C27 C30A H30E 109.5 . .
C27 C30A H30F 109.5 . .
H30D C30A H30E 109.5 . .
H30D C30A H30F 109.5 . .
H30E C30A H30F 109.5 . .
C60A C57A C56A 108.8(11) . .
C58A C57A C56A 110.2(11) . .
C58A C57A C60A 109.5(11) . .
C58A C57A C59A 110.7(11) . .
C59A C57A C56A 108.4(11) . .
C59A C57A C60A 109.3(11) . .
C57A C60A H60D 109.5 . .
C57A C60A H60E 109.5 . .
C57A C60A H60F 109.5 . .
H60D C60A H60E 109.5 . .
H60D C60A H60F 109.5 . .
H60E C60A H60F 109.5 . .
C57A C58A H58D 109.5 . .
C57A C58A H58E 109.5 . .
C57A C58A H58F 109.5 . .
H58D C58A H58E 109.5 . .
H58D C58A H58F 109.5 . .
H58E C58A H58F 109.5 . .
C57A C59A H59D 109.5 . .
C57A C59A H59E 109.5 . .
C57A C59A H59F 109.5 . .
H59D C59A H59E 109.5 . .
H59D C59A H59F 109.5 . .
H59E C59A H59F 109.5 . .
C67 C69A H69D 109.5 . .
C67 C69A H69E 109.5 . .
C67 C69A H69F 109.5 . .
H69D C69A H69E 109.5 . .
H69D C69A H69F 109.5 . .
H69E C69A H69F 109.5 . .
C67 C70A H70D 109.5 . .
C67 C70A H70E 109.5 . .
C67 C70A H70F 109.5 . .
H70D C70A H70E 109.5 . .
H70D C70A H70F 109.5 . .
H70E C70A H70F 109.5 . .
C67 C68A H68D 109.5 . .
C67 C68A H68E 109.5 . .
C67 C68A H68F 109.5 . .
H68D C68A H68E 109.5 . .
H68D C68A H68F 109.5 . .
H68E C68A H68F 109.5 . .
C50A C47A C46 104(2) . .
C48A C47A C46 108(2) . .
C48A C47A C50A 109.6(16) . .
C48A C47A C49A 110.4(16) . .
C49A C47A C46 115(2) . .
C49A C47A C50A 109.4(16) . .
C47A C50A H50D 109.5 . .
C47A C50A H50E 109.5 . .
C47A C50A H50F 109.5 . .
H50D C50A H50E 109.5 . .
H50D C50A H50F 109.5 . .
H50E C50A H50F 109.5 . .
C47A C48A H48D 109.5 . .
C47A C48A H48E 109.5 . .
C47A C48A H48F 109.5 . .
H48D C48A H48E 109.5 . .
H48D C48A H48F 109.5 . .
H48E C48A H48F 109.5 . .
C47A C49A H49D 109.5 . .
C47A C49A H49E 109.5 . .
C47A C49A H49F 109.5 . .
H49D C49A H49E 109.5 . .
H49D C49A H49F 109.5 . .
H49E C49A H49F 109.5 . .
C55A C52A C54A 108.3(13) . .
C55A C52A C51A 106(3) . .
C53A C52A C54A 109.1(13) . .
C53A C52A C55A 110.1(14) . .
C53A C52A C51A 111(3) . .
C51A C52A C54A 112(2) . .
C52A C54A H54D 109.5 . .
C52A C54A H54E 109.5 . .
C52A C54A H54F 109.5 . .
H54D C54A H54E 109.5 . .
H54D C54A H54F 109.5 . .
H54E C54A H54F 109.5 . .
C52A C55A H55D 109.5 . .
C52A C55A H55E 109.5 . .
C52A C55A H55F 109.5 . .
H55D C55A H55E 109.5 . .
H55D C55A H55F 109.5 . .
H55E C55A H55F 109.5 . .
C52A C53A H53D 109.5 . .
C52A C53A H53E 109.5 . .
C52A C53A H53F 109.5 . .
H53D C53A H53E 109.5 . .
H53D C53A H53F 109.5 . .
H53E C53A H53F 109.5 . .
H10G C100 H10H 106.5 . .
H10I C100 H10J 107.0 . .
N203 C100 H10G 106.4 . .
N203 C100 H10H 106.4 . .
C99 C100 H10G 106.4 . .
C99 C100 H10H 106.4 . .
C99 C100 N203 123.6(12) . .
N1A C100 H10I 107.5 . .
N1A C100 H10J 107.5 . .
C99A C100 H10I 107.5 . .
C99A C100 H10J 107.5 . .
C99A C100 N1A 119.2(12) . .
H10K C101 H10L 107.7 . .
H10M C101 H10N 107.4 . .
N203 C101 H10K 108.9 . .
N203 C101 H10L 108.9 . .
N203 C101 C102 113.3(13) . .
C102 C101 H10K 108.9 . .
C102 C101 H10L 108.9 . .
N1A C101 H10M 108.2 . .
N1A C101 H10N 108.2 . .
C1A C101 H10M 108.2 . .
C1A C101 H10N 108.2 . .
C1A C101 N1A 116.4(16) . .
H10O C103 H10P 109.5 . .
H10O C103 H10Q 109.5 . .
H10P C103 H10Q 109.5 . .
H10R C103 H10S 109.5 . .
H10R C103 H10T 109.5 . .
H10S C103 H10T 109.5 . .
C102 C103 H10O 109.5 . .
C102 C103 H10P 109.5 . .
C102 C103 H10Q 109.5 . .
C1A C103 H10R 109.5 . .
C1A C103 H10S 109.5 . .
C1A C103 H10T 109.5 . .
H98A C98 H98B 109.5 . .
H98A C98 H98C 109.5 . .
H98B C98 H98C 109.5 . .
H98D C98 H98E 109.5 . .
H98D C98 H98F 109.5 . .
H98E C98 H98F 109.5 . .
C99 C98 H98A 109.5 . .
C99 C98 H98B 109.5 . .
C99 C98 H98C 109.5 . .
C99A C98 H98D 109.5 . .
C99A C98 H98E 109.5 . .
C99A C98 H98F 109.5 . .
C100 N203 C101 125.2(13) . .
C100 N203 H20D 106.0 . .
C100 N203 H20E 106.0 . .
C101 N203 H20D 106.0 . .
C101 N203 H20E 106.0 . .
H20D N203 H20E 106.3 . .
C100 C99 C98 118.2(16) . .
C100 C99 H99A 107.8 . .
C100 C99 H99B 107.8 . .
C98 C99 H99A 107.8 . .
C98 C99 H99B 107.8 . .
H99A C99 H99B 107.1 . .
C101 C102 C103 104.5(16) . .
C101 C102 H10U 110.9 . .
C101 C102 H10V 110.9 . .
C103 C102 H10U 110.9 . .
C103 C102 H10V 110.9 . .
H10U C102 H10V 108.9 . .
C37 C40A H40D 109.5 . .
C37 C40A H40E 109.5 . .
C37 C40A H40F 109.5 . .
H40D C40A H40E 109.5 . .
H40D C40A H40F 109.5 . .
H40E C40A H40F 109.5 . .
C37 C38A H38D 109.5 . .
C37 C38A H38E 109.5 . .
C37 C38A H38F 109.5 . .
H38D C38A H38E 109.5 . .
H38D C38A H38F 109.5 . .
H38E C38A H38F 109.5 . .
C37 C39A H39D 109.5 . .
C37 C39A H39E 109.5 . .
C37 C39A H39F 109.5 . .
H39D C39A H39E 109.5 . .
H39D C39A H39F 109.5 . .
H39E C39A H39F 109.5 . .
C100 N1A C101 125.4(12) . .
C100 N1A H1AA 106.0 . .
C100 N1A H1AB 106.0 . .
C101 N1A H1AA 106.0 . .
C101 N1A H1AB 106.0 . .
H1AA N1A H1AB 106.3 . .
C100 C99A C98 120.0(16) . .
C100 C99A H99C 107.3 . .
C100 C99A H99D 107.3 . .
C98 C99A H99C 107.3 . .
C98 C99A H99D 107.3 . .
H99C C99A H99D 106.9 . .
C101 C1A C103 114(2) . .
C101 C1A H1AC 108.8 . .
C101 C1A H1AD 108.8 . .
C103 C1A H1AC 108.8 . .
C103 C1A H1AD 108.8 . .
H1AC C1A H1AD 107.7 . .
C97A C93A H93A 120.0 . .
C97A C93A C91A 120.0 . .
C91A C93A H93A 120.0 . .
C93A C97A H97A 120.0 . .
C93A C97A C95A 120.0 . .
C95A C97A H97A 120.0 . .
C97A C95A H95A 120.0 . .
C89A C95A C97A 120.0 . .
C89A C95A H95A 120.0 . .
C87 C89A C95A 136(2) . .
C87 C89A N0 104(2) . .
N0 C89A C95A 120.0 . .
C89A N0 C91A 120.0 . .
C93A C91A H91A 120.0 . .
N0 C91A C93A 120.0 . .
N0 C91A H91A 120.0 . .
C32 C33A H33D 109.5 . .
C32 C33A H33E 109.5 . .
C32 C33A H33F 109.5 . .
H33D C33A H33E 109.5 . .
H33D C33A H33F 109.5 . .
H33E C33A H33F 109.5 . .
C32 C35A H35D 109.5 . .
C32 C35A H35E 109.5 . .
C32 C35A H35F 109.5 . .
H35D C35A H35E 109.5 . .
H35D C35A H35F 109.5 . .
H35E C35A H35F 109.5 . .
C32 C34A H34D 109.5 . .
C32 C34A H34E 109.5 . .
C32 C34A H34F 109.5 . .
H34D C34A H34E 109.5 . .
H34D C34A H34F 109.5 . .
H34E C34A H34F 109.5 . .
C31 O13A Cr5 132.6(13) . .
C31 O14A Cr4 142.8(17) . .
C51A O22A Cr2 131(3) . .
O21A C51A C52A 109(2) . .
O21A C51A O22A 124(3) . .
O22A C51A C52A 127(3) . .
O20 C46A C47 109.2(18) . .
O19 C46A O20 115(3) . .
O19 C46A C47 126(3) . .
C46A O19 Cr4 134(3) . .
O24 C56 C57 124(2) . .
O23A C56 O24 119(2) . .
O23A C56 C57 117(2) . .
C56A O24A Cr2 134(2) . .
O10A C21A C22A 128.1(19) . .
O9A C21A O10A 125(2) . .
O9A C21A C22A 101.5(19) . .
C21A O9A Cr6 122.8(16) . .
H24D C24A H24E 109.5 . .
H24D C24A H24F 109.5 . .
H24E C24A H24F 109.5 . .
C22A C24A H24D 109.5 . .
C22A C24A H24E 109.5 . .
C22A C24A H24F 109.5 . .
H25D C25A H25E 109.5 . .
H25D C25A H25F 109.5 . .
H25E C25A H25F 109.5 . .
C22A C25A H25D 109.5 . .
C22A C25A H25E 109.5 . .
C22A C25A H25F 109.5 . .
H23D C23A H23E 109.5 . .
H23D C23A H23F 109.5 . .
H23E C23A H23F 109.5 . .
C22A C23A H23D 109.5 . .
C22A C23A H23E 109.5 . .
C22A C23A H23F 109.5 . .
C21A C22A C23A 108.6(11) . .
C24A C22A C21A 109.4(11) . .
C24A C22A C25A 111.2(11) . .
C24A C22A C23A 109.5(11) . .
C25A C22A C21A 110.7(11) . .
C25A C22A C23A 107.4(11) . .
O18A C41A C42A 99(2) . .
O17A C41A O18A 118(5) . .
O17A C41A C42A 133(4) . .
C41A O17A Cr4 139(4) . .

loop_
_geom_bond_atom_site_label_1
_geom_bond_atom_site_label_2
_geom_bond_distance
_geom_bond_site_symmetry_2
Cr7 F6 1.946(4) .
Cr7 F7 1.903(4) .
Cr7 O2 1.975(6) .
Cr7 O7 1.995(6) .
Cr7 O4 1.947(5) .
Cr7 O5 1.971(5) .
Cr6 F5 1.929(4) .
Cr6 F6 1.900(4) .
Cr6 O9 1.850(14) .
Cr6 O11 1.908(12) .
Cr6 O8 1.926(7) .
Cr6 O6 2.027(15) .
Cr6 O6A 1.905(14) .
Cr6 O11A 2.07(2) .
Cr6 O9A 2.142(19) .
Cr5 F5 1.905(4) .
Cr5 F4 1.921(5) .
Cr5 O12 1.909(14) .
Cr5 O10 1.930(12) .
Cr5 O15 1.950(9) .
Cr5 O13 1.90(2) .
Cr5 O12A 2.045(15) .
Cr5 O10A 1.927(13) .
Cr5 O13A 1.987(13) .
Ni1 F7 1.958(4) .
Ni1 F8 1.935(4) .
Ni1 O32 1.916(7) .
Ni1 O1 1.998(7) .
Ni1 O3 1.987(6) .
Ni1 O30 1.944(7) .
Cr1 F1 1.960(4) .
Cr1 F8 1.964(4) .
Cr1 O31 2.022(7) .
Cr1 O29 1.966(6) .
Cr1 O26 1.987(7) .
Cr1 O28 1.976(7) .
Cr2 F1 1.909(4) .
Cr2 F2 1.940(4) .
Cr2 O25 1.933(9) .
Cr2 O27 1.948(6) .
Cr2 O24 1.88(4) .
Cr2 O22 2.00(2) .
Cr2 O22A 1.89(3) .
Cr2 O24A 2.09(3) .
Cr4 F4 1.912(4) .
Cr4 F3 1.913(4) .
Cr4 O16 1.963(8) .
Cr4 O19A 2.08(3) .
Cr4 O17 1.86(2) .
Cr4 O14 1.96(4) .
Cr4 O14A 1.95(3) .
Cr4 O19 1.81(3) .
Cr4 O17A 2.15(3) .
Cr3 F2 2.014(15) .
Cr3 F3 1.846(8) .
Cr3 O18 1.99(4) .
Cr3 O20 1.98(2) .
Cr3 O23 2.01(4) .
Cr3 O21A 1.983(19) .
F2 Cr3A 1.819(9) .
F3 Cr3A 2.080(18) .
O2 C1 1.253(12) .
O7 C16 1.202(10) .
O4 C6 1.248(10) .
O5 C11 1.205(10) .
O32 C76 1.235(12) .
O1 C1 1.222(11) .
O31 C76 1.270(13) .
O25 C61 1.255(14) .
O3 C6 1.215(12) .
O29 C71 1.238(11) .
O9 C21 1.44(3) .
O11 C26 1.289(15) .
O8 C16 1.255(10) .
O26 C61 1.245(14) .
O16 C36 1.227(13) .
O27 C66 1.231(11) .
O19A C46 1.11(4) .
O28 C66 1.212(11) .
O24 C56 1.34(4) .
O22 C51 1.27(3) .
O12 C26 1.340(17) .
O10 C21 1.12(2) .
O6 C11 1.265(16) .
C1 C2 1.536(16) .
O17 C41 1.42(3) .
O14 C31 1.38(4) .
O30 C71 1.237(11) .
O15 C36 1.218(12) .
C76 C77 1.493(15) .
O13 C31 1.30(2) .
C11 C12 1.506(13) .
C11 O6A 1.313(16) .
C66 C67 1.513(12) .
C26 C27 1.507(13) .
C26 O11A 1.191(19) .
C26 O12A 1.224(18) .
C16 C17 1.523(14) .
C6 C7 1.502(12) .
C61 C62 1.486(18) .
C71 C72 1.534(13) .
C36 C37 1.517(17) .
C12 C14 1.499(14) .
C12 C15 1.492(14) .
C12 C13 1.547(15) .
C12 C15A 1.502(14) .
C12 C13A 1.489(14) .
C12 C14A 1.532(15) .
O18 C41 1.38(3) .
C31 C32 1.509(11) .
C31 O13A 1.189(16) .
C31 O14A 1.15(3) .
C21 C22 1.525(14) .
C72 C75 1.523(17) .
C72 C73 1.499(19) .
C72 C74 1.557(19) .
C27 C30 1.529(14) .
C27 C28 1.545(15) .
C27 C29 1.533(15) .
C27 C29A 1.537(15) .
C27 C28A 1.532(15) .
C27 C30A 1.532(16) .
C46 O20A 1.26(3) .
C46 C47A 1.67(4) .
C75 H75A 0.9800 .
C75 H75B 0.9800 .
C75 H75C 0.9800 .
C32 C35 1.500(15) .
C32 C34 1.490(15) .
C32 C33 1.511(16) .
C32 C33A 1.508(14) .
C32 C35A 1.494(14) .
C32 C34A 1.496(14) .
O21 C51 1.22(3) .
O21 Cr3A 1.896(19) .
C7 C9 1.507(13) .
C7 C10 1.479(14) .
C7 C8 1.516(14) .
C7 C10A 1.500(16) .
C7 C8A 1.494(16) .
C7 C9A 1.516(17) .
C2 C3 1.506(15) .
C2 C5 1.492(16) .
C2 C4 1.480(15) .
C2 C5A 1.499(16) .
C2 C4A 1.484(17) .
C2 C3A 1.481(17) .
C41 C42 1.519(16) .
C17 C20 1.481(16) .
C17 C18 1.57(2) .
C17 C19 1.463(18) .
C20 H20A 0.9800 .
C20 H20B 0.9800 .
C20 H20C 0.9800 .
C67 C69 1.507(14) .
C67 C68 1.462(14) .
C67 C70 1.520(15) .
C67 C69A 1.492(16) .
C67 C70A 1.523(16) .
C67 C68A 1.506(17) .
C88 N02R 1.3900 .
C88 C94 1.3900 .
C88 C86 1.366(8) .
N02R C90 1.3900 .
C90 H90 0.9500 .
C90 C92 1.3900 .
C92 H92 0.9500 .
C92 C96 1.3900 .
C96 H96 0.9500 .
C96 C94 1.3900 .
C94 H94 0.9500 .
O20 C46A 1.36(3) .
C22 C23 1.504(14) .
C22 C25 1.529(14) .
C22 C24 1.515(13) .
C82 C80 1.351(19) .
C82 C81 1.417(17) .
C82 C83 1.517(15) .
C73 H73A 0.9800 .
C73 H73B 0.9800 .
C73 H73C 0.9800 .
C37 C38 1.491(18) .
C37 C39 1.486(18) .
C37 C40 1.489(18) .
C37 C40A 1.482(15) .
C37 C38A 1.470(14) .
C37 C39A 1.471(15) .
C51 C52 1.504(16) .
O20A Cr3A 1.963(17) .
C62 C64 1.512(16) .
C62 C63 1.526(16) .
C62 C65 1.492(16) .
C62 C63A 1.516(17) .
C62 C65A 1.522(17) .
C62 C64A 1.492(17) .
C79 H79 0.9500 .
C79 C77 1.436(17) .
C79 C81 1.367(18) .
C77 C78 1.290(15) .
C78 H78 0.9500 .
C78 C80 1.489(18) .
C80 H80 0.9500 .
C81 H81 0.9500 .
C74 H74A 0.9800 .
C74 H74B 0.9800 .
C74 H74C 0.9800 .
O23 C56A 1.25(3) .
C9 H9A 0.9800 .
C9 H9B 0.9800 .
C9 H9C 0.9800 .
C35 H35A 0.9800 .
C35 H35B 0.9800 .
C35 H35C 0.9800 .
C83 C84 1.3900 .
C83 C85 1.3900 .
C84 H84 0.9500 .
C84 C86 1.3900 .
C86 N026 1.3900 .
N026 C87 1.3900 .
C87 C85 1.3900 .
C87 C89 1.353(9) .
C87 C89A 1.370(10) .
C85 H85 0.9500 .
C14 H14A 0.9800 .
C14 H14B 0.9800 .
C14 H14C 0.9800 .
C34 H34A 0.9800 .
C34 H34B 0.9800 .
C34 H34C 0.9800 .
C53 H53A 0.9800 .
C53 H53B 0.9800 .
C53 H53C 0.9800 .
C53 C52 1.501(16) .
C49 H49A 0.9800 .
C49 H49B 0.9800 .
C49 H49C 0.9800 .
C49 C47 1.556(16) .
C38 H38A 0.9800 .
C38 H38B 0.9800 .
C38 H38C 0.9800 .
C15 H15A 0.9800 .
C15 H15B 0.9800 .
C15 H15C 0.9800 .
N032 C89 1.3900 .
N032 C91 1.3900 .
C89 C95 1.3900 .
C95 H95 0.9500 .
C95 C97 1.3900 .
C97 H97 0.9500 .
C97 C93 1.3900 .
C93 H93 0.9500 .
C93 C91 1.3900 .
C91 H91 0.9500 .
C33 H33A 0.9800 .
C33 H33B 0.9800 .
C33 H33C 0.9800 .
C10 H10A 0.9800 .
C10 H10B 0.9800 .
C10 H10C 0.9800 .
C44 H44A 0.9800 .
C44 H44B 0.9800 .
C44 H44C 0.9800 .
C44 C42 1.509(16) .
C69 H69A 0.9800 .
C69 H69B 0.9800 .
C69 H69C 0.9800 .
C39 H39A 0.9800 .
C39 H39B 0.9800 .
C39 H39C 0.9800 .
C23 H23A 0.9800 .
C23 H23B 0.9800 .
C23 H23C 0.9800 .
C25 H25A 0.9800 .
C25 H25B 0.9800 .
C25 H25C 0.9800 .
C24 H24A 0.9800 .
C24 H24B 0.9800 .
C24 H24C 0.9800 .
C18 H18A 0.9800 .
C18 H18B 0.9800 .
C18 H18C 0.9800 .
C3 H3A 0.9800 .
C3 H3B 0.9800 .
C3 H3C 0.9800 .
C64 H64A 0.9800 .
C64 H64B 0.9800 .
C64 H64C 0.9800 .
C68 H68A 0.9800 .
C68 H68B 0.9800 .
C68 H68C 0.9800 .
C19 H19A 0.9800 .
C19 H19B 0.9800 .
C19 H19C 0.9800 .
C30 H30A 0.9800 .
C30 H30B 0.9800 .
C30 H30C 0.9800 .
C8 H8A 0.9800 .
C8 H8B 0.9800 .
C8 H8C 0.9800 .
C63 H63A 0.9800 .
C63 H63B 0.9800 .
C63 H63C 0.9800 .
C40 H40A 0.9800 .
C40 H40B 0.9800 .
C40 H40C 0.9800 .
C28 H28A 0.9800 .
C28 H28B 0.9800 .
C28 H28C 0.9800 .
C5 H5A 0.9800 .
C5 H5B 0.9800 .
C5 H5C 0.9800 .
C55 H55A 0.9800 .
C55 H55B 0.9800 .
C55 H55C 0.9800 .
C55 C52 1.494(16) .
C65 H65A 0.9800 .
C65 H65B 0.9800 .
C65 H65C 0.9800 .
C4 H4A 0.9800 .
C4 H4B 0.9800 .
C4 H4C 0.9800 .
C29 H29A 0.9800 .
C29 H29B 0.9800 .
C29 H29C 0.9800 .
C115 H115 0.9500 .
C115 C116 1.3900 .
C115 C114 1.3900 .
C116 C111 1.3900 .
C116 C117 1.348(13) .
C111 H111 0.9500 .
C111 C112 1.3900 .
C112 H112 0.9500 .
C112 C113 1.3900 .
C113 H113 0.9500 .
C113 C114 1.3900 .
C114 H114 0.9500 .
C70 H70A 0.9800 .
C70 H70B 0.9800 .
C70 H70C 0.9800 .
C56A C57A 1.531(16) .
C56A O24A 1.09(4) .
C48 H48A 0.9800 .
C48 H48B 0.9800 .
C48 H48C 0.9800 .
C48 C47 1.561(16) .
C43 H43A 0.9800 .
C43 H43B 0.9800 .
C43 H43C 0.9800 .
C43 C42 1.518(16) .
C45 H45A 0.9800 .
C45 H45B 0.9800 .
C45 H45C 0.9800 .
C45 C42 1.493(16) .
C47 C50 1.564(15) .
C47 C46A 1.47(3) .
Cr3A O18A 1.98(3) .
Cr3A O23A 2.07(4) .
C52 C54 1.502(16) .
C54 H54A 0.9800 .
C54 H54B 0.9800 .
C54 H54C 0.9800 .
C50 H50A 0.9800 .
C50 H50B 0.9800 .
C50 H50C 0.9800 .
C60 H60A 0.9800 .
C60 H60B 0.9800 .
C60 H60C 0.9800 .
C60 C57 1.50(3) .
C57 C59 1.51(4) .
C57 C58 1.59(4) .
C57 C56 1.51(4) .
C59 H59A 0.9800 .
C59 H59B 0.9800 .
C59 H59C 0.9800 .
C58 H58A 0.9800 .
C58 H58B 0.9800 .
C58 H58C 0.9800 .
C13 H13A 0.9800 .
C13 H13B 0.9800 .
C13 H13C 0.9800 .
C110 H11D 0.9800 .
C110 H11E 0.9800 .
C110 H11F 0.9800 .
C110 C107 1.311(16) .
C107 C106 1.3900 .
C107 C108 1.3900 .
C106 H106 0.9500 .
C106 C105 1.3900 .
C105 H105 0.9500 .
C105 C104 1.3900 .
C104 H104 0.9500 .
C104 C109 1.3900 .
C109 H109 0.9500 .
C109 C108 1.3900 .
C108 H108 0.9500 .
C117 H11A 0.9800 .
C117 H11B 0.9800 .
C117 H11C 0.9800 .
O10A C21A 1.31(3) .
O21A C51A 1.30(3) .
O18A C41A 1.27(4) .
O23A C56 1.21(3) .
C10A H10D 0.9800 .
C10A H10E 0.9800 .
C10A H10F 0.9800 .
C8A H8AA 0.9800 .
C8A H8AB 0.9800 .
C8A H8AC 0.9800 .
C9A H9AA 0.9800 .
C9A H9AB 0.9800 .
C9A H9AC 0.9800 .
C15A H15D 0.9800 .
C15A H15E 0.9800 .
C15A H15F 0.9800 .
C13A H13D 0.9800 .
C13A H13E 0.9800 .
C13A H13F 0.9800 .
C14A H14D 0.9800 .
C14A H14E 0.9800 .
C14A H14F 0.9800 .
C5A H5AA 0.9800 .
C5A H5AB 0.9800 .
C5A H5AC 0.9800 .
C4A H4AA 0.9800 .
C4A H4AB 0.9800 .
C4A H4AC 0.9800 .
C3A H3AA 0.9800 .
C3A H3AB 0.9800 .
C3A H3AC 0.9800 .
C63A H63D 0.9800 .
C63A H63E 0.9800 .
C63A H63F 0.9800 .
C65A H65D 0.9800 .
C65A H65E 0.9800 .
C65A H65F 0.9800 .
C64A H64D 0.9800 .
C64A H64E 0.9800 .
C64A H64F 0.9800 .
C42A C44A 1.505(19) .
C42A C43A 1.498(18) .
C42A C45A 1.52(4) .
C42A C41A 1.513(18) .
C44A H44D 0.9800 .
C44A H44E 0.9800 .
C44A H44F 0.9800 .
C43A H43D 0.9800 .
C43A H43E 0.9800 .
C43A H43F 0.9800 .
C45A H45D 0.9800 .
C45A H45E 0.9800 .
C45A H45F 0.9800 .
C29A H29D 0.9800 .
C29A H29E 0.9800 .
C29A H29F 0.9800 .
C28A H28D 0.9800 .
C28A H28E 0.9800 .
C28A H28F 0.9800 .
C30A H30D 0.9800 .
C30A H30E 0.9800 .
C30A H30F 0.9800 .
C57A C60A 1.527(16) .
C57A C58A 1.512(16) .
C57A C59A 1.519(16) .
C60A H60D 0.9800 .
C60A H60E 0.9800 .
C60A H60F 0.9800 .
C58A H58D 0.9800 .
C58A H58E 0.9800 .
C58A H58F 0.9800 .
C59A H59D 0.9800 .
C59A H59E 0.9800 .
C59A H59F 0.9800 .
C69A H69D 0.9800 .
C69A H69E 0.9800 .
C69A H69F 0.9800 .
C70A H70D 0.9800 .
C70A H70E 0.9800 .
C70A H70F 0.9800 .
C68A H68D 0.9800 .
C68A H68E 0.9800 .
C68A H68F 0.9800 .
C47A C50A 1.58(4) .
C47A C48A 1.552(19) .
C47A C49A 1.556(19) .
C50A H50D 0.9800 .
C50A H50E 0.9800 .
C50A H50F 0.9800 .
C48A H48D 0.9800 .
C48A H48E 0.9800 .
C48A H48F 0.9800 .
C49A H49D 0.9800 .
C49A H49E 0.9800 .
C49A H49F 0.9800 .
C52A C54A 1.512(17) .
C52A C55A 1.491(17) .
C52A C53A 1.486(17) .
C52A C51A 1.501(17) .
C54A H54D 0.9800 .
C54A H54E 0.9800 .
C54A H54F 0.9800 .
C55A H55D 0.9800 .
C55A H55E 0.9800 .
C55A H55F 0.9800 .
C53A H53D 0.9800 .
C53A H53E 0.9800 .
C53A H53F 0.9800 .
C100 H10G 0.9900 .
C100 H10H 0.9900 .
C100 H10I 0.9900 .
C100 H10J 0.9900 .
C100 N203 1.487(11) .
C100 C99 1.474(11) .
C100 N1A 1.489(11) .
C100 C99A 1.473(11) .
C101 H10K 0.9900 .
C101 H10L 0.9900 .
C101 H10M 0.9900 .
C101 H10N 0.9900 .
C101 N203 1.502(10) .
C101 C102 1.506(14) .
C101 N1A 1.498(11) .
C101 C1A 1.30(3) .
C103 H10O 0.9800 .
C103 H10P 0.9800 .
C103 H10Q 0.9800 .
C103 H10R 0.9800 .
C103 H10S 0.9800 .
C103 H10T 0.9800 .
C103 C102 1.507(18) .
C103 C1A 1.53(3) .
C98 H98A 0.9800 .
C98 H98B 0.9800 .
C98 H98C 0.9800 .
C98 H98D 0.9800 .
C98 H98E 0.9800 .
C98 H98F 0.9800 .
C98 C99 1.510(14) .
C98 C99A 1.482(11) .
N203 H20D 0.9100 .
N203 H20E 0.9100 .
C99 H99A 0.9900 .
C99 H99B 0.9900 .
C102 H10U 0.9900 .
C102 H10V 0.9900 .
C40A H40D 0.9800 .
C40A H40E 0.9800 .
C40A H40F 0.9800 .
C38A H38D 0.9800 .
C38A H38E 0.9800 .
C38A H38F 0.9800 .
C39A H39D 0.9800 .
C39A H39E 0.9800 .
C39A H39F 0.9800 .
N1A H1AA 0.9100 .
N1A H1AB 0.9100 .
C99A H99C 0.9900 .
C99A H99D 0.9900 .
C1A H1AC 0.9900 .
C1A H1AD 0.9900 .
C93A H93A 0.9500 .
C93A C97A 1.3900 .
C93A C91A 1.3900 .
C97A H97A 0.9500 .
C97A C95A 1.3900 .
C95A H95A 0.9500 .
C95A C89A 1.3900 .
C89A N0 1.3900 .
N0 C91A 1.3900 .
C91A H91A 0.9500 .
C33A H33D 0.9800 .
C33A H33E 0.9800 .
C33A H33F 0.9800 .
C35A H35D 0.9800 .
C35A H35E 0.9800 .
C35A H35F 0.9800 .
C34A H34D 0.9800 .
C34A H34E 0.9800 .
C34A H34F 0.9800 .
O22A C51A 1.30(3) .
C46A O19 1.36(4) .
C21A O9A 1.10(3) .
C21A C22A 1.516(14) .
C24A H24D 0.9800 .
C24A H24E 0.9800 .
C24A H24F 0.9800 .
C24A C22A 1.507(14) .
C25A H25D 0.9800 .
C25A H25E 0.9800 .
C25A H25F 0.9800 .
C25A C22A 1.510(15) .
C23A H23D 0.9800 .
C23A H23E 0.9800 .
C23A H23F 0.9800 .
C23A C22A 1.537(15) .
C41A O17A 0.84(5) .

loop_
_geom_torsion_atom_site_label_1
_geom_torsion_atom_site_label_2
_geom_torsion_atom_site_label_3
_geom_torsion_atom_site_label_4
_geom_torsion
_geom_torsion_site_symmetry_1
_geom_torsion_site_symmetry_2
_geom_torsion_site_symmetry_3
_geom_torsion_site_symmetry_4
Cr7 O2 C1 O1 -7.5(16) . . . .
Cr7 O2 C1 C2 172.8(7) . . . .
Cr7 O7 C16 O8 10.4(14) . . . .
Cr7 O7 C16 C17 -164.9(7) . . . .
Cr7 O4 C6 O3 -2.4(17) . . . .
Cr7 O4 C6 C7 173.4(7) . . . .
Cr7 O5 C11 O6 -14.8(18) . . . .
Cr7 O5 C11 C12 -177.0(7) . . . .
Cr7 O5 C11 O6A 23.0(19) . . . .
Cr6 O9 C21 O10 30(4) . . . .
Cr6 O9 C21 C22 -177.9(11) . . . .
Cr6 O11 C26 O12 -47(2) . . . .
Cr6 O11 C26 C27 165.5(11) . . . .
Cr6 O8 C16 O7 4.2(15) . . . .
Cr6 O8 C16 C17 179.5(8) . . . .
Cr6 O6 C11 O5 46.8(17) . . . .
Cr6 O6 C11 C12 -150.4(10) . . . .
Cr5 O12 C26 O11 52(2) . . . .
Cr5 O12 C26 C27 -160.8(12) . . . .
Cr5 O10 C21 O9 -21(6) . . . .
Cr5 O10 C21 C22 -175(3) . . . .
Cr5 O15 C36 O16 3.0(18) . . . .
Cr5 O15 C36 C37 -174.5(8) . . . .
Cr5 O13 C31 O14 60(4) . . . .
Cr5 O13 C31 C32 -150.8(14) . . . .
Cr5 O10A C21A O9A 32(5) . . . .
Cr5 O10A C21A C22A -179.9(18) . . . .
Ni1 O32 C76 O31 45.2(13) . . . .
Ni1 O32 C76 C77 -135.6(7) . . . .
Ni1 O1 C1 O2 -18.4(16) . . . .
Ni1 O1 C1 C2 161.3(8) . . . .
Ni1 O3 C6 O4 -27.5(18) . . . .
Ni1 O3 C6 C7 156.7(8) . . . .
Ni1 O30 C71 O29 1.8(17) . . . .
Ni1 O30 C71 C72 -177.9(8) . . . .
Cr1 O31 C76 O32 -16.7(11) . . . .
Cr1 O31 C76 C77 164.1(5) . . . .
Cr1 O29 C71 O30 22.6(17) . . . .
Cr1 O29 C71 C72 -157.7(8) . . . .
Cr1 O26 C61 O25 2.0(17) . . . .
Cr1 O26 C61 C62 -173.6(8) . . . .
Cr1 O28 C66 O27 -5(2) . . . .
Cr1 O28 C66 C67 179.6(9) . . . .
Cr2 F2 Cr3A F3 132.1(4) . . . .
Cr2 F2 Cr3A O21 -40(2) . . . .
Cr2 F2 Cr3A O18A -135.2(8) . . . .
Cr2 F2 Cr3A O23A 48.6(13) . . . .
Cr2 O25 C61 O26 -1.1(18) . . . .
Cr2 O25 C61 C62 174.6(8) . . . .
Cr2 O27 C66 O28 5(2) . . . .
Cr2 O27 C66 C67 179.7(9) . . . .
Cr2 O24 C56 C57 165(4) . . . .
Cr2 O24 C56 O23A -9(7) . . . .
Cr2 O22 C51 O21 -15(7) . . . .
Cr2 O22 C51 C52 153(2) . . . .
Cr2 O22A C51A O21A 26(8) . . . .
Cr2 O22A C51A C52A -156(4) . . . .
Cr4 O16 C36 O15 0.0(18) . . . .
Cr4 O16 C36 C37 177.3(7) . . . .
Cr4 O19A C46 O20A -26(6) . . . .
Cr4 O19A C46 C47A -177(3) . . . .
Cr4 O17 C41 O18 24(3) . . . .
Cr4 O17 C41 C42 -176.2(17) . . . .
Cr4 O14 C31 O13 -37(5) . . . .
Cr4 O14 C31 C32 171(3) . . . .
Cr3 O18 C41 O17 -33(4) . . . .
Cr3 O18 C41 C42 172.9(17) . . . .
Cr3 O20 C46A C47 152(2) . . . .
Cr3 O20 C46A O19 -58(4) . . . .
Cr3 O23 C56A C57A -168.4(13) . . . .
Cr3 O23 C56A O24A 14(5) . . . .
Cr3 O21A C51A C52A -168(2) . . . .
Cr3 O21A C51A O22A 11(7) . . . .
F5 Cr6 F6 Cr7 -131.9(3) . . . .
F5 Cr6 O9 C21 0.4(17) . . . .
F6 Cr6 O9 C21 89.7(17) . . . .
F1 Cr2 O24 C56 126(5) . . . .
F4 Cr4 O17 C41 100(2) . . . .
F2 Cr2 O24 C56 39(5) . . . .
F2 Cr2 O22A C51A -56(5) . . . .
F2 Cr3 F3 Cr4 135.5(4) . . . .
F3 Cr4 O17 C41 11(2) . . . .
F3 Cr4 O19 C46A -40(5) . . . .
O2 C1 C2 C3 127.2(12) . . . .
O2 C1 C2 C5 -117.2(13) . . . .
O2 C1 C2 C4 5.4(15) . . . .
O2 C1 C2 C5A -53.3(18) . . . .
O2 C1 C2 C4A 65.3(19) . . . .
O2 C1 C2 C3A -172.3(17) . . . .
O7 C16 C17 C20 36.9(14) . . . .
O7 C16 C17 C18 153.4(11) . . . .
O7 C16 C17 C19 -89.1(13) . . . .
O4 C6 C7 C9 -15.3(15) . . . .
O4 C6 C7 C10 106.9(12) . . . .
O4 C6 C7 C8 -134.7(12) . . . .
O4 C6 C7 C10A 167.2(19) . . . .
O4 C6 C7 C8A -72(2) . . . .
O4 C6 C7 C9A 45(2) . . . .
O5 C11 C12 C14 159.6(13) . . . .
O5 C11 C12 C15 31.0(15) . . . .
O5 C11 C12 C13 -83.7(14) . . . .
O5 C11 C12 C15A -16.3(16) . . . .
O5 C11 C12 C13A -144.0(13) . . . .
O5 C11 C12 C14A 98.0(14) . . . .
O5 C11 O6A Cr6 -28(3) . . . .
O32 C76 C77 C79 3.5(12) . . . .
O32 C76 C77 C78 -177.7(8) . . . .
O1 C1 C2 C3 -52.5(15) . . . .
O1 C1 C2 C5 63.1(15) . . . .
O1 C1 C2 C4 -174.3(13) . . . .
O1 C1 C2 C5A 127.0(18) . . . .
O1 C1 C2 C4A -114.4(19) . . . .
O1 C1 C2 C3A 8(2) . . . .
O31 C76 C77 C79 -177.3(9) . . . .
O31 C76 C77 C78 1.6(12) . . . .
O25 Cr2 O22A C51A -146(5) . . . .
O25 C61 C62 C64 -77.3(16) . . . .
O25 C61 C62 C63 38.6(17) . . . .
O25 C61 C62 C65 161.9(15) . . . .
O25 C61 C62 C63A 117(2) . . . .
O25 C61 C62 C65A -128(2) . . . .
O25 C61 C62 C64A -5(2) . . . .
O3 C6 C7 C9 160.8(11) . . . .
O3 C6 C7 C10 -77.1(14) . . . .
O3 C6 C7 C8 41.3(14) . . . .
O3 C6 C7 C10A -17(2) . . . .
O3 C6 C7 C8A 104(2) . . . .
O3 C6 C7 C9A -139(2) . . . .
O29 C71 C72 C75 -0.1(16) . . . .
O29 C71 C72 C73 -123.3(12) . . . .
O29 C71 C72 C74 119.3(13) . . . .
O9 Cr6 F6 Cr7 134.7(5) . . . .
O9 C21 C22 C23 35(2) . . . .
O9 C21 C22 C25 155.0(17) . . . .
O9 C21 C22 C24 -86(2) . . . .
O11 Cr6 O9 C21 -94.3(17) . . . .
O11 C26 C27 C30 -178.0(15) . . . .
O11 C26 C27 C28 62.7(16) . . . .
O11 C26 C27 C29 -54.8(17) . . . .
O8 Cr6 F6 Cr7 -42.3(3) . . . .
O8 C16 C17 C20 -138.7(11) . . . .
O8 C16 C17 C18 -22.2(14) . . . .
O8 C16 C17 C19 95.3(13) . . . .
O26 C61 C62 C64 98.6(16) . . . .
O26 C61 C62 C63 -145.5(14) . . . .
O26 C61 C62 C65 -22.3(18) . . . .
O26 C61 C62 C63A -67(2) . . . .
O26 C61 C62 C65A 48(2) . . . .
O26 C61 C62 C64A 171(2) . . . .
O16 Cr4 O19 C46A -128(5) . . . .
O16 C36 C37 C38 -153(3) . . . .
O16 C36 C37 C39 -32(3) . . . .
O16 C36 C37 C40 94(3) . . . .
O16 C36 C37 C40A 147.9(12) . . . .
O16 C36 C37 C38A -94.1(13) . . . .
O16 C36 C37 C39A 24.7(14) . . . .
O27 Cr2 O24 C56 -141(5) . . . .
O27 Cr2 O22A C51A 122(5) . . . .
O27 C66 C67 C69 154.9(12) . . . .
O27 C66 C67 C68 29.6(17) . . . .
O27 C66 C67 C70 -89.9(14) . . . .
O27 C66 C67 C69A -147.8(19) . . . .
O27 C66 C67 C70A -20.5(19) . . . .
O27 C66 C67 C68A 92.5(18) . . . .
O19A C46 O20A Cr3A 48(5) . . . .
O19A C46 C47A C50A 106(3) . . . .
O19A C46 C47A C48A -138(4) . . . .
O19A C46 C47A C49A -13(4) . . . .
O28 C66 C67 C69 -29.5(16) . . . .
O28 C66 C67 C68 -154.8(14) . . . .
O28 C66 C67 C70 85.7(14) . . . .
O28 C66 C67 C69A 28(2) . . . .
O28 C66 C67 C70A 155.1(17) . . . .
O28 C66 C67 C68A -91.9(17) . . . .
O22 Cr2 O24 C56 -54(5) . . . .
O22 C51 C52 C53 -120(3) . . . .
O22 C51 C52 C55 4(4) . . . .
O22 C51 C52 C54 123(3) . . . .
O12 C26 C27 C30 36.5(18) . . . .
O12 C26 C27 C28 -82.7(16) . . . .
O12 C26 C27 C29 159.8(16) . . . .
O10 C21 C22 C23 -171(3) . . . .
O10 C21 C22 C25 -51(3) . . . .
O10 C21 C22 C24 68(3) . . . .
O6 Cr6 F6 Cr7 56.0(5) . . . .
O6 Cr6 O9 C21 175.4(18) . . . .
O6 C11 C12 C14 -3.5(17) . . . .
O6 C11 C12 C15 -132.1(14) . . . .
O6 C11 C12 C13 113.1(15) . . . .
O17 Cr4 O19 C46A 55(5) . . . .
O17 C41 C42 C44 -79(2) . . . .
O17 C41 C42 C43 39(2) . . . .
O17 C41 C42 C45 159(2) . . . .
O14 Cr4 O17 C41 -161(3) . . . .
O14 Cr4 O19 C46A 141(5) . . . .
O14 C31 C32 C35 -154(3) . . . .
O14 C31 C32 C34 -24(3) . . . .
O14 C31 C32 C33 91(3) . . . .
O30 C71 C72 C75 179.6(11) . . . .
O30 C71 C72 C73 56.4(14) . . . .
O30 C71 C72 C74 -61.0(15) . . . .
O15 C36 C37 C38 24(3) . . . .
O15 C36 C37 C39 146(3) . . . .
O15 C36 C37 C40 -89(3) . . . .
O15 C36 C37 C40A -34.5(15) . . . .
O15 C36 C37 C38A 83.5(13) . . . .
O15 C36 C37 C39A -157.7(11) . . . .
C76 C77 C78 C80 -175.8(8) . . . .
O13 C31 C32 C35 54(3) . . . .
O13 C31 C32 C34 -177(3) . . . .
O13 C31 C32 C33 -61(3) . . . .
C12 C11 O6A Cr6 171.1(13) . . . .
O18 Cr3 F3 Cr4 48.4(12) . . . .
O18 C41 C42 C44 75(3) . . . .
O18 C41 C42 C43 -167(3) . . . .
O18 C41 C42 C45 -47(3) . . . .
C27 C26 O11A Cr6 -153.6(13) . . . .
C27 C26 O12A Cr5 158.2(10) . . . .
C32 C31 O13A Cr5 168.7(16) . . . .
C32 C31 O14A Cr4 -179(3) . . . .
O21 C51 C52 C53 49(4) . . . .
O21 C51 C52 C55 173(3) . . . .
O21 C51 C52 C54 -68(4) . . . .
C88 N02R C90 C92 0.0 . . . .
C88 C86 N026 C87 -176.4(10) . . . .
N02R C88 C94 C96 0.0 . . . .
N02R C88 C86 C84 -2.5(12) . . . .
N02R C88 C86 N026 173.8(7) . . . .
N02R C90 C92 C96 0.0 . . . .
C90 C92 C96 C94 0.0 . . . .
C92 C96 C94 C88 0.0 . . . .
C94 C88 N02R C90 0.0 . . . .
C94 C88 C86 C84 175.3(6) . . . .
C94 C88 C86 N026 -8.4(11) . . . .
O20 Cr3 F3 Cr4 -44.6(19) . . . .
O20 C46A O19 Cr4 55(6) . . . .
C82 C83 C84 C86 178.6(10) . . . .
C82 C83 C85 C87 -178.6(10) . . . .
C51 O21 Cr3A F2 38(4) . . . .
C51 O21 Cr3A O20A -136(4) . . . .
C51 O21 Cr3A O18A 133(4) . . . .
C51 O21 Cr3A O23A -49(4) . . . .
O20A C46 C47A C50A -46(4) . . . .
O20A C46 C47A C48A 70(4) . . . .
O20A C46 C47A C49A -166(3) . . . .
C79 C77 C78 C80 3.0(16) . . . .
C77 C79 C81 C82 0(2) . . . .
C77 C78 C80 C82 -3.9(16) . . . .
C80 C82 C81 C79 -1(2) . . . .
C80 C82 C83 C84 33.0(15) . . . .
C80 C82 C83 C85 -148.4(10) . . . .
C81 C82 C80 C78 2.9(19) . . . .
C81 C82 C83 C84 -148.8(10) . . . .
C81 C82 C83 C85 29.9(15) . . . .
C81 C79 C77 C76 177.5(11) . . . .
C81 C79 C77 C78 -1.4(19) . . . .
O23 Cr3 F3 Cr4 -131.5(7) . . . .
O23 C56A C57A C60A -135(2) . . . .
O23 C56A C57A C58A -15(2) . . . .
O23 C56A C57A C59A 106(2) . . . .
O23 C56A O24A Cr2 2(8) . . . .
C83 C82 C80 C78 -178.9(9) . . . .
C83 C82 C81 C79 -179.5(12) . . . .
C83 C84 C86 C88 176.1(11) . . . .
C83 C84 C86 N026 0.0 . . . .
C84 C83 C85 C87 0.0 . . . .
C84 C86 N026 C87 0.0 . . . .
C86 C88 N02R C90 177.9(11) . . . .
C86 C88 C94 C96 -177.7(11) . . . .
C86 N026 C87 C85 0.0 . . . .
C86 N026 C87 C89 175.4(12) . . . .
C86 N026 C87 C89A -178.9(13) . . . .
N026 C87 C85 C83 0.0 . . . .
N026 C87 C89 N032 -156.9(8) . . . .
N026 C87 C89 C95 22.5(15) . . . .
N026 C87 C89A C95A -33(2) . . . .
N026 C87 C89A N0 147.2(19) . . . .
C87 C89 C95 C97 -179.4(15) . . . .
C87 C89A N0 C91A 179.9(5) . . . .
C85 C83 C84 C86 0.0 . . . .
C85 C87 C89 N032 18.3(14) . . . .
C85 C87 C89 C95 -162.2(8) . . . .
C85 C87 C89A C95A 148(2) . . . .
C85 C87 C89A N0 -32(2) . . . .
C49 C47 C46A O20 78(3) . . . .
C49 C47 C46A O19 -67(4) . . . .
N032 C89 C95 C97 0.0 . . . .
C89 C87 C85 C83 -175.0(13) . . . .
C89 N032 C91 C93 0.0 . . . .
C89 C95 C97 C93 0.0 . . . .
C95 C97 C93 C91 0.0 . . . .
C97 C93 C91 N032 0.0 . . . .
C91 N032 C89 C87 179.5(14) . . . .
C91 N032 C89 C95 0.0 . . . .
C115 C116 C111 C112 0.0 . . . .
C116 C115 C114 C113 0.0 . . . .
C116 C111 C112 C113 0.0 . . . .
C111 C112 C113 C114 0.0 . . . .
C112 C113 C114 C115 0.0 . . . .
C114 C115 C116 C111 0.0 . . . .
C114 C115 C116 C117 179.5(9) . . . .
C48 C47 C46A O20 -43(3) . . . .
C48 C47 C46A O19 172(3) . . . .
C47 C46A O19 Cr4 -161(3) . . . .
Cr3A O21 C51 O22 -16(7) . . . .
Cr3A O21 C51 C52 177(3) . . . .
Cr3A O18A C41A C42A -149.6(17) . . . .
Cr3A O18A C41A O17A 60(6) . . . .
Cr3A O23A C56 O24 -17(5) . . . .
Cr3A O23A C56 C57 168(2) . . . .
C50 C47 C46A O20 -164(2) . . . .
C50 C47 C46A O19 51(4) . . . .
C60 C57 C56 O24 14(5) . . . .
C60 C57 C56 O23A -171(3) . . . .
C59 C57 C56 O24 -112(4) . . . .
C59 C57 C56 O23A 63(4) . . . .
C58 C57 C56 O24 133(4) . . . .
C58 C57 C56 O23A -53(4) . . . .
C110 C107 C106 C105 180.0(10) . . . .
C110 C107 C108 C109 -180.0(9) . . . .
C107 C106 C105 C104 0.0 . . . .
C106 C107 C108 C109 0.0 . . . .
C106 C105 C104 C109 0.0 . . . .
C105 C104 C109 C108 0.0 . . . .
C104 C109 C108 C107 0.0 . . . .
C108 C107 C106 C105 0.0 . . . .
C117 C116 C111 C112 -179.5(10) . . . .
O6A Cr6 F6 Cr7 38.1(7) . . . .
O6A C11 C12 C15A 145.1(17) . . . .
O6A C11 C12 C13A 17.5(18) . . . .
O6A C11 C12 C14A -100.5(17) . . . .
O11A Cr6 F6 Cr7 -64(3) . . . .
O11A C26 C27 C29A 41(2) . . . .
O11A C26 C27 C28A 162.4(19) . . . .
O11A C26 C27 C30A -79(2) . . . .
O11A C26 O12A Cr5 -60(2) . . . .
O12A C26 C27 C29A -178.6(17) . . . .
O12A C26 C27 C28A -57.1(18) . . . .
O12A C26 C27 C30A 61.3(18) . . . .
O12A C26 O11A Cr6 65(3) . . . .
O10A C21A O9A Cr6 -52(4) . . . .
O10A C21A C22A C24A 114(3) . . . .
O10A C21A C22A C25A -9(3) . . . .
O10A C21A C22A C23A -126(3) . . . .
O18A C41A O17A Cr4 -74(9) . . . .
C42A C41A O17A Cr4 148(3) . . . .
C44A C42A C41A O18A 174(3) . . . .
C44A C42A C41A O17A -43(7) . . . .
C43A C42A C41A O18A -65(3) . . . .
C43A C42A C41A O17A 79(7) . . . .
C45A C42A C41A O18A 55(3) . . . .
C45A C42A C41A O17A -161(7) . . . .
C57A C56A O24A Cr2 -176(4) . . . .
C47A C46 O20A Cr3A -167(2) . . . .
C54A C52A C51A O21A 21(4) . . . .
C54A C52A C51A O22A -158(5) . . . .
C55A C52A C51A O21A 139(3) . . . .
C55A C52A C51A O22A -40(6) . . . .
C53A C52A C51A O21A -102(4) . . . .
C53A C52A C51A O22A 80(5) . . . .
N203 C100 C99 C98 -175(2) . . . .
N203 C101 C102 C103 177.7(18) . . . .
C99 C100 N203 C101 179(2) . . . .
C102 C101 N203 C100 178(2) . . . .
N1A C100 C99A C98 177(2) . . . .
N1A C101 C1A C103 179(2) . . . .
C99A C100 N1A C101 173(2) . . . .
C1A C101 N1A C100 175(2) . . . .
C93A C97A C95A C89A 0.0 . . . .
C97A C93A C91A N0 0.0 . . . .
C97A C95A C89A C87 -179.9(8) . . . .
C97A C95A C89A N0 0.0 . . . .
C95A C89A N0 C91A 0.0 . . . .
C89A C87 C85 C83 178.9(13) . . . .
C89A N0 C91A C93A 0.0 . . . .
C91A C93A C97A C95A 0.0 . . . .
O13A C31 C32 C33A -15(2) . . . .
O13A C31 C32 C35A 106(2) . . . .
O13A C31 C32 C34A -135(2) . . . .
O13A C31 O14A Cr4 19(6) . . . .
O14A C31 C32 C33A -178(3) . . . .
O14A C31 C32 C35A -58(3) . . . .
O14A C31 C32 C34A 62(3) . . . .
O14A C31 O13A Cr5 -28(4) . . . .
O19 Cr4 O17 C41 -83(3) . . . .
O24A Cr2 O22A C51A 38(5) . . . .
O24A C56A C57A C60A 43(4) . . . .
O24A C56A C57A C58A 163(4) . . . .
O24A C56A C57A C59A -76(4) . . . .
O9A Cr6 F6 Cr7 141.2(6) . . . .
O9A C21A C22A C24A -92(2) . . . .
O9A C21A C22A C25A 146(2) . . . .
O9A C21A C22A C23A 28(2) . . . .
C22A C21A O9A Cr6 152.9(13) . . . .
